data_1572872
loop_
_publ_author_name
'Drechsler, Christoph'
'Baksi, Ananya'
'Platzek, Andr&#xe9;'
'Acar, Mert'
'Holstein, Julian J.'
'Stein, Christopher J.'
'Clever, Guido H.'

_publ_section_title
;
 London dispersion driven compaction of coordination cages in the
 gas-phase - a combined ion mobility and theoretical study.
;
_journal_issue 46
_journal_name_full 'Chemical science'
_journal_page_first 19264
_journal_page_last 19272
_journal_paper_doi 10.1039/d4sc04786a
_journal_volume 15
_journal_year 2024
_chemical_formula_sum 'C168 H92 B3.5 F14 N12 Pd2'
_chemical_formula_weight 2795.17
_chemical_properties_physical Air-sensitive
_space_group_crystal_system monoclinic
_space_group_IT_number 14
_space_group_name_Hall '-P 2ybc'
_space_group_name_H-M_alt 'P 1 21/c 1'
_atom_sites_solution_hydrogens geom
_atom_sites_solution_primary direct
_audit_creation_method
;
FinalCif by Daniel Kratzert, Freiburg 2019,
https://github.com/dkratzert/FinalCif
;
_audit_update_record
;
2023-03-31 deposited with the CCDC.	2024-10-14 downloaded from the CCDC.
;
_cell_angle_alpha 90
_cell_angle_beta 105.151(12)
_cell_angle_gamma 90
_cell_formula_units_Z 8
_cell_length_a 25.58(3)
_cell_length_b 37.13(3)
_cell_length_c 38.88(4)
_cell_measurement_reflns_used 144173
_cell_measurement_temperature 100(2)
_cell_measurement_theta_max 21.650
_cell_measurement_theta_min 0.961
_cell_volume 35644(6)
_computing_cell_refinement 'XDS (Kabsch, 2010)'
_computing_data_collection 'costum designed P11 GUI'
_computing_data_reduction 'XDS (Kabsch, 2010)'
_computing_structure_refinement 'SHELXL-2014/7 (Sheldrick, 2014)'
_computing_structure_solution 'SHELXT 2018/2 (Sheldrick, 2018)'
_diffrn_ambient_temperature 100(2)
_diffrn_measured_fraction_theta_full 0.986
_diffrn_measured_fraction_theta_max 0.986
_diffrn_measurement_device_type
;
Eiger 2X 16M, High Precision 1-Axis Goniostat with Sta\"ubli sample changing
robot
;
_diffrn_measurement_method '360\deg \p scan'
_diffrn_radiation_monochromator 'double crystal monochromator (Si-111 and Si-113 reflections)'
_diffrn_radiation_type synchrotron
_diffrn_radiation_wavelength 0.88561
_diffrn_reflns_av_R_equivalents 0.0739
_diffrn_reflns_av_unetI/netI 0.0412
_diffrn_reflns_Laue_measured_fraction_full 0.986
_diffrn_reflns_Laue_measured_fraction_max 0.986
_diffrn_reflns_limit_h_max 21
_diffrn_reflns_limit_h_min -21
_diffrn_reflns_limit_k_max 30
_diffrn_reflns_limit_k_min -30
_diffrn_reflns_limit_l_max 32
_diffrn_reflns_limit_l_min -32
_diffrn_reflns_number 144173
_diffrn_reflns_point_group_measured_fraction_full 0.986
_diffrn_reflns_point_group_measured_fraction_max 0.986
_diffrn_reflns_theta_full 21.650
_diffrn_reflns_theta_max 21.650
_diffrn_reflns_theta_min 0.961
_diffrn_source 'P11@PETRA III, DESY, Hamburg, Germany'
_exptl_absorpt_coefficient_mu 0.461
_exptl_absorpt_correction_type none
_exptl_crystal_colour colourless
_exptl_crystal_density_diffrn 1.042
_exptl_crystal_description plate
_exptl_crystal_F_000 11356
_exptl_crystal_recrystallization_method
'Slow vapour diffusion of 3ml Di-isopropylether into solution 150 yl of 0.2 mM solution of compound in Nitromethan for two weeks.'
_exptl_crystal_size_max 0.040
_exptl_crystal_size_mid 0.040
_exptl_crystal_size_min 0.005
_refine_diff_density_max 1.456
_refine_diff_density_min -0.678
_refine_diff_density_rms 0.116
_refine_ls_extinction_method none
_refine_ls_goodness_of_fit_ref 1.678
_refine_ls_hydrogen_treatment constr
_refine_ls_matrix_type full
_refine_ls_number_parameters 3592
_refine_ls_number_reflns 21294
_refine_ls_number_restraints 8052
_refine_ls_restrained_S_all 1.475
_refine_ls_R_factor_all 0.1964
_refine_ls_R_factor_gt 0.1520
_refine_ls_shift/su_max 0.000
_refine_ls_shift/su_mean 0.000
_refine_ls_structure_factor_coef Fsqd
_refine_ls_weighting_details 'w=1/[\s^2^(Fo^2^)+(0.2000P)^2^] where P=(Fo^2^+2Fc^2^)/3'
_refine_ls_weighting_scheme calc
_refine_ls_wR_factor_gt 0.4177
_refine_ls_wR_factor_ref 0.4491
_reflns_Friedel_coverage 0.000
_reflns_number_gt 11487
_reflns_number_total 21294
_reflns_threshold_expression 'I > 2\s(I)'
_cod_data_source_file d4sc04786a2.cif
_cod_data_source_block cd248d_sq
_cod_depositor_comments 'Adding full bibliography for 1572872.cif.'
_cod_original_cell_volume 35649(58)
_cod_original_sg_symbol_H-M 'P 21/c'
_cod_original_formula_sum 'C168 H92 B3.50 F14 N12 Pd2'
_cod_database_code 1572872
_shelx_shelxl_version_number 2014/7
_shelx_space_group_comment
;
The symmetry employed for this shelxl refinement is uniquely defined
by the following loop, which should always be used as a source of
symmetry information in preference to the above space-group names.
They are only intended as comments.
;
_shelx_estimated_absorpt_t_min 0.982
_shelx_estimated_absorpt_t_max 0.998

loop_
_space_group_symop_operation_xyz
'x, y, z'
'-x, y+1/2, -z+1/2'
'-x, -y, -z'
'x, -y-1/2, z-1/2'

loop_
_atom_site_label
_atom_site_type_symbol
_atom_site_fract_x
_atom_site_fract_y
_atom_site_fract_z
_atom_site_U_iso_or_equiv
_atom_site_adp_type
_atom_site_occupancy
_atom_site_site_symmetry_order
_atom_site_calc_flag
_atom_site_refinement_flags_posn
_atom_site_refinement_flags_adp
_atom_site_refinement_flags_occupancy
_atom_site_disorder_assembly
_atom_site_disorder_group
Pd1_1 Pd 0.44270(9) 0.29582(6) 0.90423(6) 0.1984(10) Uani 1 1 d . U . . .
Pd2_1 Pd 0.67586(7) 0.27356(4) 0.62983(5) 0.1546(8) Uani 1 1 d . U . . .
N1_2 N 0.5957(5) 0.0370(3) 0.7972(4) 0.201(5) Uani 1 1 d D U . . .
C2_2 C 0.5658(6) 0.0620(3) 0.8110(4) 0.204(5) Uani 1 1 d D U . . .
C3_2 C 0.5313(6) 0.0557(4) 0.8325(5) 0.210(6) Uani 1 1 d D U . . .
H3_2 H 0.5276 0.0324 0.8416 0.252 Uiso 1 1 calc R U . . .
C4_2 C 0.5025(7) 0.0847(4) 0.8402(5) 0.205(6) Uani 1 1 d D U . . .
H4_2 H 0.4786 0.0814 0.8550 0.246 Uiso 1 1 calc R U . . .
C5_2 C 0.5081(6) 0.1188(4) 0.8267(4) 0.201(6) Uani 1 1 d D U . . .
C6_2 C 0.5431(6) 0.1252(3) 0.8053(5) 0.195(6) Uani 1 1 d D U . . .
H6_2 H 0.5469 0.1487 0.7965 0.234 Uiso 1 1 calc R U . . .
C7_2 C 0.5725(6) 0.0964(3) 0.7972(4) 0.203(5) Uani 1 1 d D U . . .
C8_2 C 0.6083(6) 0.0920(3) 0.7745(4) 0.204(5) Uani 1 1 d D U . . .
C9_2 C 0.6299(7) 0.1156(4) 0.7541(5) 0.206(6) Uani 1 1 d D U . . .
H9_2 H 0.6210 0.1405 0.7532 0.247 Uiso 1 1 calc R U . . .
C10_2 C 0.6648(6) 0.1023(4) 0.7349(4) 0.204(6) Uani 1 1 d D U . . .
C11_2 C 0.6774(7) 0.0656(4) 0.7354(5) 0.207(6) Uani 1 1 d D U . . .
H11_2 H 0.7008 0.0569 0.7219 0.248 Uiso 1 1 calc R U . . .
C12_2 C 0.6560(7) 0.0417(4) 0.7554(5) 0.207(6) Uani 1 1 d D U . . .
H12_2 H 0.6644 0.0167 0.7557 0.249 Uiso 1 1 calc R U . . .
C13_2 C 0.6220(6) 0.0549(3) 0.7751(4) 0.206(6) Uani 1 1 d D U . . .
C14_2 C 0.5907(6) -0.0009(3) 0.8013(5) 0.203(6) Uani 1 1 d D U . . .
C15_2 C 0.5748(7) -0.0227(4) 0.7716(5) 0.199(6) Uani 1 1 d D U . . .
H15_2 H 0.5705 -0.0129 0.7484 0.239 Uiso 1 1 calc R U . . .
C16_2 C 0.5650(5) -0.0596(3) 0.7761(4) 0.191(6) Uani 1 1 d D U . . .
C17_2 C 0.5477(7) -0.0832(4) 0.7463(4) 0.194(6) Uani 1 1 d D U . . .
H17_2 H 0.5448 -0.0747 0.7229 0.233 Uiso 1 1 calc R U . . .
C18_2 C 0.5354(6) -0.1178(4) 0.7517(4) 0.182(6) Uani 1 1 d D U . . .
H18_2 H 0.5250 -0.1335 0.7317 0.219 Uiso 1 1 calc R U . . .
C19_2 C 0.5374(5) -0.1315(3) 0.7858(4) 0.180(6) Uani 1 1 d D U . . .
C20_2 C 0.5191(6) -0.1665(4) 0.7917(5) 0.187(6) Uani 1 1 d D U . . .
H20_2 H 0.5060 -0.1821 0.7720 0.225 Uiso 1 1 calc R U . . .
C21_2 C 0.5200(7) -0.1781(4) 0.8250(5) 0.195(7) Uani 1 1 d D U . . .
H21_2 H 0.5063 -0.2014 0.8277 0.234 Uiso 1 1 calc R U . . .
C22_2 C 0.5399(7) -0.1576(4) 0.8546(5) 0.194(6) Uani 1 1 d D U . . .
H22_2 H 0.5412 -0.1669 0.8776 0.233 Uiso 1 1 calc R U . . .
C23_2 C 0.5584(5) -0.1221(4) 0.8507(4) 0.191(6) Uani 1 1 d D U . . .
C24_2 C 0.5766(7) -0.0988(4) 0.8802(4) 0.207(6) Uani 1 1 d D U . . .
H24_2 H 0.5787 -0.1074 0.9035 0.248 Uiso 1 1 calc R U . . .
C25_2 C 0.5910(7) -0.0643(4) 0.8755(4) 0.202(6) Uani 1 1 d D U . . .
H25_2 H 0.6035 -0.0491 0.8957 0.243 Uiso 1 1 calc R U . . .
C26_2 C 0.5876(6) -0.0507(4) 0.8411(4) 0.197(6) Uani 1 1 d D U . . .
C27_2 C 0.5985(7) -0.0141(4) 0.8353(5) 0.202(6) Uani 1 1 d D U . . .
H27_2 H 0.6115 0.0014 0.8551 0.243 Uiso 1 1 calc R U . . .
C28_2 C 0.5562(5) -0.1094(3) 0.8158(4) 0.183(5) Uani 1 1 d D U . . .
C29_2 C 0.5705(5) -0.0730(3) 0.8109(4) 0.189(5) Uani 1 1 d D U . . .
C30_2 C 0.4762(7) 0.1474(5) 0.8355(6) 0.213(7) Uani 1 1 d D U . . .
C31_2 C 0.4468(8) 0.1679(5) 0.8452(6) 0.219(7) Uani 1 1 d D U . . .
C32_2 C 0.4135(6) 0.1933(4) 0.8573(5) 0.214(6) Uani 1 1 d D U . . .
C33_2 C 0.3627(7) 0.1834(4) 0.8608(6) 0.223(7) Uani 1 1 d D U . . .
H33_2 H 0.3484 0.1601 0.8538 0.268 Uiso 1 1 calc R U . . .
C34_2 C 0.3333(7) 0.2082(5) 0.8748(6) 0.218(7) Uani 1 1 d D U . . .
H34_2 H 0.2986 0.2021 0.8778 0.261 Uiso 1 1 calc R U . . .
C35_2 C 0.3553(8) 0.2417(5) 0.8843(5) 0.203(7) Uani 1 1 d D U . . .
H35_2 H 0.3348 0.2587 0.8936 0.243 Uiso 1 1 calc R U . . .
N36_2 N 0.4039(7) 0.2515(4) 0.8812(5) 0.198(6) Uani 1 1 d D U . . .
C37_2 C 0.4326(7) 0.2280(4) 0.8676(5) 0.201(6) Uani 1 1 d D U . . .
H37_2 H 0.4669 0.2350 0.8648 0.242 Uiso 1 1 calc R U . . .
C38_2 C 0.6882(7) 0.1268(5) 0.7143(5) 0.197(6) Uani 1 1 d D U . . .
C39_2 C 0.7077(8) 0.1459(5) 0.6960(5) 0.189(6) Uani 1 1 d D U . . .
C40_2 C 0.7278(6) 0.1711(4) 0.6745(4) 0.182(5) Uani 1 1 d D U . . .
C41_2 C 0.7732(6) 0.1639(4) 0.6625(5) 0.184(6) Uani 1 1 d D U . . .
H41_2 H 0.7915 0.1415 0.6679 0.220 Uiso 1 1 calc R U . . .
C42_2 C 0.7917(6) 0.1895(5) 0.6425(5) 0.183(6) Uani 1 1 d D U . . .
H42_2 H 0.8233 0.1851 0.6346 0.220 Uiso 1 1 calc R U . . .
C43_2 C 0.7637(7) 0.2214(4) 0.6343(5) 0.175(6) Uani 1 1 d D U . . .
H43_2 H 0.7764 0.2388 0.6204 0.210 Uiso 1 1 calc R U . . .
N44_2 N 0.7191(6) 0.2291(3) 0.6451(4) 0.168(5) Uani 1 1 d D U . . .
C45_2 C 0.7022(6) 0.2043(4) 0.6646(4) 0.175(6) Uani 1 1 d D U . . .
H45_2 H 0.6707 0.2095 0.6723 0.210 Uiso 1 1 calc R U . . .
N1_3 N 0.2229(4) 0.2975(4) 0.6022(3) 0.191(5) Uani 1 1 d D U . . .
C2_3 C 0.2378(5) 0.3083(4) 0.6377(3) 0.180(5) Uani 1 1 d D U . . .
C3_3 C 0.2063(5) 0.3214(4) 0.6588(4) 0.173(6) Uani 1 1 d D U . . .
H3_3 H 0.1685 0.3251 0.6494 0.207 Uiso 1 1 calc R U . . .
C4_3 C 0.2310(6) 0.3287(4) 0.6940(4) 0.165(6) Uani 1 1 d D U . . .
H4_3 H 0.2096 0.3372 0.7089 0.198 Uiso 1 1 calc R U . . .
C5_3 C 0.2864(6) 0.3240(4) 0.7083(3) 0.163(5) Uani 1 1 d D U . . .
C6_3 C 0.3185(5) 0.3114(4) 0.6870(3) 0.169(6) Uani 1 1 d D U . . .
H6_3 H 0.3564 0.3085 0.6965 0.203 Uiso 1 1 calc R U . . .
C7_3 C 0.2942(5) 0.3031(4) 0.6514(3) 0.175(5) Uani 1 1 d D U . . .
C8_3 C 0.3140(5) 0.2888(4) 0.6225(3) 0.185(5) Uani 1 1 d D U . . .
C9_3 C 0.3647(5) 0.2780(5) 0.6193(4) 0.190(6) Uani 1 1 d D U . . .
H9_3 H 0.3955 0.2793 0.6392 0.228 Uiso 1 1 calc R U . . .
C10_3 C 0.3698(5) 0.2653(4) 0.5866(4) 0.200(6) Uani 1 1 d D U . . .
C11_3 C 0.3251(6) 0.2628(5) 0.5569(4) 0.208(7) Uani 1 1 d D U . . .
H11_3 H 0.3294 0.2540 0.5349 0.250 Uiso 1 1 calc R U . . .
C12_3 C 0.2743(6) 0.2733(5) 0.5599(4) 0.210(7) Uani 1 1 d D U . . .
H12_3 H 0.2437 0.2718 0.5400 0.252 Uiso 1 1 calc R U . . .
C13_3 C 0.2689(5) 0.2861(4) 0.5925(3) 0.194(6) Uani 1 1 d D U . . .
C14_3 C 0.1683(5) 0.2962(5) 0.5811(4) 0.202(6) Uani 1 1 d D U . . .
C15_3 C 0.1511(6) 0.3165(5) 0.5508(5) 0.213(7) Uani 1 1 d D U . . .
H15_3 H 0.1769 0.3302 0.5426 0.255 Uiso 1 1 calc R U . . .
C16_3 C 0.0960(6) 0.3176(4) 0.5314(4) 0.217(6) Uani 1 1 d D U . . .
C17_3 C 0.0770(7) 0.3385(5) 0.5003(5) 0.244(8) Uani 1 1 d D U . . .
H17_3 H 0.1024 0.3512 0.4910 0.293 Uiso 1 1 calc R U . . .
C18_3 C 0.0238(7) 0.3412(5) 0.4835(5) 0.248(8) Uani 1 1 d D U . . .
H18_3 H 0.0127 0.3556 0.4627 0.297 Uiso 1 1 calc R U . . .
C19_3 C -0.0156(7) 0.3228(5) 0.4965(4) 0.253(7) Uani 1 1 d D U . . .
C20_3 C -0.0721(7) 0.3270(6) 0.4814(5) 0.266(8) Uani 1 1 d D U . . .
H20_3 H -0.0847 0.3418 0.4610 0.320 Uiso 1 1 calc R U . . .
C21_3 C -0.1084(7) 0.3100(6) 0.4958(6) 0.274(9) Uani 1 1 d D U . . .
H21_3 H -0.1460 0.3144 0.4863 0.329 Uiso 1 1 calc R U . . .
C22_3 C -0.0919(7) 0.2869(6) 0.5237(6) 0.263(8) Uani 1 1 d D U . . .
H22_3 H -0.1182 0.2744 0.5324 0.316 Uiso 1 1 calc R U . . .
C23_3 C -0.0360(6) 0.2810(4) 0.5402(4) 0.231(7) Uani 1 1 d D U . . .
C24_3 C -0.0167(7) 0.2579(5) 0.5697(5) 0.221(7) Uani 1 1 d D U . . .
H24_3 H -0.0420 0.2443 0.5784 0.265 Uiso 1 1 calc R U . . .
C25_3 C 0.0368(7) 0.2547(5) 0.5861(5) 0.218(7) Uani 1 1 d D U . . .
H25_3 H 0.0483 0.2384 0.6055 0.262 Uiso 1 1 calc R U . . .
C26_3 C 0.0760(6) 0.2753(4) 0.5746(4) 0.212(6) Uani 1 1 d D U . . .
C27_3 C 0.1316(6) 0.2752(5) 0.5923(5) 0.203(7) Uani 1 1 d D U . . .
H27_3 H 0.1441 0.2601 0.6125 0.244 Uiso 1 1 calc R U . . .
C28_3 C 0.0019(6) 0.3002(4) 0.5266(4) 0.232(6) Uani 1 1 d D U . . .
C29_3 C 0.0581(5) 0.2975(4) 0.5441(4) 0.219(6) Uani 1 1 d D U . . .
C30_3 C 0.3100(7) 0.3315(4) 0.7455(3) 0.164(6) Uani 1 1 d D U . . .
C31_3 C 0.3231(8) 0.3381(4) 0.7768(3) 0.164(6) Uani 1 1 d D U . . .
C32_3 C 0.3353(6) 0.3437(4) 0.8147(3) 0.168(5) Uani 1 1 d D U . . .
C33_3 C 0.3055(6) 0.3689(4) 0.8288(5) 0.183(6) Uani 1 1 d D U . . .
H33_3 H 0.2785 0.3834 0.8136 0.219 Uiso 1 1 calc R U . . .
C34_3 C 0.3168(8) 0.3720(5) 0.8654(5) 0.193(7) Uani 1 1 d D U . . .
H34_3 H 0.2973 0.3885 0.8760 0.232 Uiso 1 1 calc R U . . .
C35_3 C 0.3571(8) 0.3505(5) 0.8863(4) 0.191(6) Uani 1 1 d D U . . .
H35_3 H 0.3639 0.3530 0.9114 0.229 Uiso 1 1 calc R U . . .
N36_3 N 0.3872(6) 0.3268(4) 0.8744(4) 0.174(5) Uani 1 1 d D U . . .
C37_3 C 0.3756(6) 0.3244(4) 0.8387(4) 0.169(6) Uani 1 1 d D U . . .
H37_3 H 0.3967 0.3081 0.8290 0.203 Uiso 1 1 calc R U . . .
C38_3 C 0.4220(5) 0.2543(5) 0.5836(6) 0.192(7) Uani 1 1 d D U . . .
C39_3 C 0.4656(5) 0.2447(5) 0.5813(6) 0.183(6) Uani 1 1 d D U . . .
C40_3 C 0.5191(5) 0.2362(4) 0.5789(5) 0.189(6) Uani 1 1 d D U . . .
C41_3 C 0.5263(6) 0.2152(5) 0.5509(5) 0.211(7) Uani 1 1 d D U . . .
H41_3 H 0.4961 0.2044 0.5346 0.253 Uiso 1 1 calc R U . . .
C42_3 C 0.5782(7) 0.2103(5) 0.5469(5) 0.216(7) Uani 1 1 d D U . . .
H42_3 H 0.5842 0.1966 0.5277 0.259 Uiso 1 1 calc R U . . .
C43_3 C 0.6207(7) 0.2257(5) 0.5717(5) 0.199(7) Uani 1 1 d D U . . .
H43_3 H 0.6560 0.2226 0.5687 0.239 Uiso 1 1 calc R U . . .
N44_3 N 0.6155(6) 0.2446(4) 0.5998(4) 0.180(5) Uani 1 1 d D U . . .
C45_3 C 0.5650(6) 0.2502(5) 0.6028(4) 0.186(6) Uani 1 1 d D U . . .
H45_3 H 0.5604 0.2643 0.6222 0.223 Uiso 1 1 calc R U . . .
N1_4 N 0.5772(5) 0.5300(3) 0.7696(3) 0.179(5) Uani 1 1 d D U . . .
C2_4 C 0.5722(6) 0.5114(3) 0.7998(3) 0.183(5) Uani 1 1 d D U . . .
C3_4 C 0.5719(7) 0.5242(4) 0.8334(4) 0.193(6) Uani 1 1 d D U . . .
H3_4 H 0.5740 0.5493 0.8383 0.232 Uiso 1 1 calc R U . . .
C4_4 C 0.5685(7) 0.4997(4) 0.8594(4) 0.201(6) Uani 1 1 d D U . . .
H4A_4 H 0.5685 0.5079 0.8826 0.241 Uiso 1 1 calc R U . . .
C5_4 C 0.5650(7) 0.4626(4) 0.8520(4) 0.206(6) Uani 1 1 d D U . . .
C6_4 C 0.5654(7) 0.4497(4) 0.8184(4) 0.197(6) Uani 1 1 d D U . . .
H6_4 H 0.5635 0.4246 0.8136 0.237 Uiso 1 1 calc R U . . .
C7_4 C 0.5684(6) 0.4743(3) 0.7920(3) 0.178(5) Uani 1 1 d D U . . .
C8_4 C 0.5702(5) 0.4702(3) 0.7552(3) 0.171(5) Uani 1 1 d D U . . .
C9_4 C 0.5690(6) 0.4409(3) 0.7327(4) 0.167(5) Uani 1 1 d D U . . .
H9_4 H 0.5658 0.4170 0.7408 0.200 Uiso 1 1 calc R U . . .
C10_4 C 0.5727(6) 0.4470(3) 0.6980(4) 0.167(5) Uani 1 1 d D U . . .
C11_4 C 0.5760(6) 0.4818(4) 0.6856(4) 0.168(6) Uani 1 1 d D U . . .
H11_4 H 0.5769 0.4854 0.6616 0.202 Uiso 1 1 calc R U . . .
C12_4 C 0.5779(6) 0.5115(4) 0.7076(3) 0.168(6) Uani 1 1 d D U . . .
H12_4 H 0.5807 0.5352 0.6991 0.201 Uiso 1 1 calc R U . . .
C13_4 C 0.5756(5) 0.5052(3) 0.7423(3) 0.172(5) Uani 1 1 d D U . . .
C14_4 C 0.5807(6) 0.5679(3) 0.7657(4) 0.177(5) Uani 1 1 d D U . . .
C15_4 C 0.6209(7) 0.5828(3) 0.7529(5) 0.176(6) Uani 1 1 d D U . . .
H15_4 H 0.6464 0.5675 0.7463 0.211 Uiso 1 1 calc R U . . .
C16_4 C 0.6247(6) 0.6203(3) 0.7493(4) 0.182(5) Uani 1 1 d D U . . .
C17_4 C 0.6656(6) 0.6362(4) 0.7361(5) 0.191(6) Uani 1 1 d D U . . .
H17_4 H 0.6921 0.6212 0.7302 0.230 Uiso 1 1 calc R U . . .
C18_4 C 0.6680(6) 0.6727(4) 0.7316(5) 0.196(6) Uani 1 1 d D U . . .
H18_4 H 0.6958 0.6828 0.7225 0.236 Uiso 1 1 calc R U . . .
C19_4 C 0.6291(6) 0.6955(4) 0.7404(4) 0.202(6) Uani 1 1 d D U . . .
C20_4 C 0.6288(7) 0.7333(4) 0.7356(5) 0.215(7) Uani 1 1 d D U . . .
H20A_4 H 0.6561 0.7441 0.7266 0.257 Uiso 1 1 calc R U . . .
C21_4 C 0.5903(8) 0.7545(4) 0.7437(6) 0.227(7) Uani 1 1 d D U . . .
H21_4 H 0.5908 0.7797 0.7397 0.272 Uiso 1 1 calc R U . . .
C22_4 C 0.5509(7) 0.7402(4) 0.7576(5) 0.226(7) Uani 1 1 d D U . . .
H22_4 H 0.5247 0.7555 0.7634 0.271 Uiso 1 1 calc R U . . .
C23_4 C 0.5491(6) 0.7025(4) 0.7635(4) 0.213(6) Uani 1 1 d D U . . .
C24_4 C 0.5097(7) 0.6863(4) 0.7780(5) 0.215(7) Uani 1 1 d D U . . .
H24_4 H 0.4840 0.7012 0.7847 0.257 Uiso 1 1 calc R U . . .
C25_4 C 0.5073(6) 0.6500(4) 0.7826(5) 0.207(6) Uani 1 1 d D U . . .
H25_4 H 0.4799 0.6401 0.7923 0.248 Uiso 1 1 calc R U . . .
C26_4 C 0.5452(6) 0.6271(3) 0.7731(4) 0.193(6) Uani 1 1 d D U . . .
C27_4 C 0.5429(7) 0.5896(3) 0.7759(5) 0.187(6) Uani 1 1 d D U . . .
H27_4 H 0.5153 0.5789 0.7848 0.225 Uiso 1 1 calc R U . . .
C28_4 C 0.5881(6) 0.6802(3) 0.7544(4) 0.201(6) Uani 1 1 d D U . . .
C29_4 C 0.5861(5) 0.6423(3) 0.7592(4) 0.189(5) Uani 1 1 d D U . . .
C30_4 C 0.5617(9) 0.4373(5) 0.8791(5) 0.233(7) Uani 1 1 d D U . . .
C31_4 C 0.5580(9) 0.4145(5) 0.9003(6) 0.249(8) Uani 1 1 d D U . . .
C32_4 C 0.5442(8) 0.3858(5) 0.9210(5) 0.253(8) Uani 1 1 d D U . . .
C33_4 C 0.5706(9) 0.3821(6) 0.9572(5) 0.274(9) Uani 1 1 d D U . . .
H33_4 H 0.6011 0.3967 0.9677 0.329 Uiso 1 1 calc R U . . .
C34_4 C 0.5519(10) 0.3570(6) 0.9776(5) 0.277(9) Uani 1 1 d D U . . .
H34_4 H 0.5688 0.3544 1.0023 0.333 Uiso 1 1 calc R U . . .
C35_4 C 0.5079(10) 0.3360(6) 0.9607(6) 0.262(8) Uani 1 1 d D U . . .
H35_4 H 0.4940 0.3194 0.9747 0.315 Uiso 1 1 calc R U . . .
N36_4 N 0.4842(7) 0.3378(5) 0.9261(6) 0.231(6) Uani 1 1 d D U . . .
C37_4 C 0.5019(8) 0.3621(5) 0.9066(5) 0.230(8) Uani 1 1 d D U . . .
H37_4 H 0.4850 0.3633 0.8818 0.276 Uiso 1 1 calc R U . . .
C38_4 C 0.5736(7) 0.4172(4) 0.6748(5) 0.172(6) Uani 1 1 d D U . . .
C39_4 C 0.5780(7) 0.3951(5) 0.6532(5) 0.178(6) Uani 1 1 d D U . . .
C40_4 C 0.5862(6) 0.3707(4) 0.6268(4) 0.175(6) Uani 1 1 d D U . . .
C41_4 C 0.5673(7) 0.3783(4) 0.5906(4) 0.192(6) Uani 1 1 d D U . . .
H41_4 H 0.5444 0.3985 0.5827 0.230 Uiso 1 1 calc R U . . .
C42_4 C 0.5822(7) 0.3562(5) 0.5662(4) 0.191(6) Uani 1 1 d D U . . .
H42_4 H 0.5706 0.3612 0.5414 0.230 Uiso 1 1 calc R U . . .
C43_4 C 0.6145(7) 0.3263(5) 0.5788(5) 0.171(6) Uani 1 1 d D U . . .
H43_4 H 0.6247 0.3111 0.5619 0.206 Uiso 1 1 calc R U . . .
N44_4 N 0.6319(5) 0.3179(3) 0.6130(5) 0.159(5) Uani 1 1 d D U . . .
C45_4 C 0.6180(6) 0.3396(4) 0.6365(4) 0.159(5) Uani 1 1 d D U . . .
H45_4 H 0.6302 0.3338 0.6611 0.190 Uiso 1 1 calc R U . . .
N1_5 N 0.8949(5) 0.2885(4) 0.9308(3) 0.205(5) Uani 1 1 d D U . . .
C2_5 C 0.8461(5) 0.2777(4) 0.9375(3) 0.216(6) Uani 1 1 d D U . . .
C3_5 C 0.8348(6) 0.2714(5) 0.9701(4) 0.222(7) Uani 1 1 d D U . . .
H3_5 H 0.8625 0.2723 0.9918 0.267 Uiso 1 1 calc R U . . .
C4_5 C 0.7819(7) 0.2639(6) 0.9697(5) 0.228(7) Uani 1 1 d D U . . .
H4_5 H 0.7726 0.2602 0.9916 0.273 Uiso 1 1 calc R U . . .
C5_5 C 0.7420(6) 0.2618(5) 0.9378(5) 0.220(7) Uani 1 1 d D U . . .
C6_5 C 0.7532(5) 0.2671(5) 0.9050(4) 0.215(7) Uani 1 1 d D U . . .
H6_5 H 0.7256 0.2648 0.8833 0.258 Uiso 1 1 calc R U . . .
C7_5 C 0.8062(5) 0.2759(4) 0.9048(4) 0.210(6) Uani 1 1 d D U . . .
C8_5 C 0.8318(5) 0.2860(4) 0.8772(3) 0.190(6) Uani 1 1 d D U . . .
C9_5 C 0.8135(6) 0.2895(4) 0.8403(3) 0.177(6) Uani 1 1 d D U . . .
H9_5 H 0.7767 0.2849 0.8285 0.213 Uiso 1 1 calc R U . . .
C10_5 C 0.8498(6) 0.3000(4) 0.8212(3) 0.174(6) Uani 1 1 d D U . . .
C11_5 C 0.9040(6) 0.3064(5) 0.8384(4) 0.185(6) Uani 1 1 d D U . . .
H11_5 H 0.9283 0.3132 0.8248 0.222 Uiso 1 1 calc R U . . .
C12_5 C 0.9231(6) 0.3031(4) 0.8750(4) 0.186(6) Uani 1 1 d D U . . .
H12_5 H 0.9601 0.3074 0.8867 0.223 Uiso 1 1 calc R U . . .
C13_5 C 0.8865(5) 0.2934(4) 0.8942(3) 0.192(6) Uani 1 1 d D U . . .
C14_5 C 0.9437(6) 0.2941(5) 0.9572(4) 0.205(6) Uani 1 1 d D U . . .
C15_5 C 0.9898(6) 0.2766(5) 0.9552(4) 0.200(7) Uani 1 1 d D U . . .
H15_5 H 0.9894 0.2608 0.9360 0.240 Uiso 1 1 calc R U . . .
C16_5 C 1.0379(6) 0.2824(4) 0.9821(4) 0.207(6) Uani 1 1 d D U . . .
C17_5 C 1.0872(7) 0.2656(5) 0.9808(5) 0.213(7) Uani 1 1 d D U . . .
H17_5 H 1.0875 0.2490 0.9623 0.255 Uiso 1 1 calc R U . . .
C18_5 C 1.1334(7) 0.2729(5) 1.0057(5) 0.221(7) Uani 1 1 d D U . . .
H18_5 H 1.1659 0.2614 1.0043 0.265 Uiso 1 1 calc R U . . .
C19_5 C 1.1349(6) 0.2974(4) 1.0338(4) 0.231(7) Uani 1 1 d D U . . .
C20_5 C 1.1838(7) 0.3063(6) 1.0593(6) 0.258(8) Uani 1 1 d D U . . .
H20_5 H 1.2166 0.2951 1.0581 0.309 Uiso 1 1 calc R U . . .
C21_5 C 1.1842(8) 0.3306(6) 1.0856(5) 0.268(9) Uani 1 1 d D U . . .
H21_5 H 1.2175 0.3361 1.1024 0.322 Uiso 1 1 calc R U . . .
C22_5 C 1.1375(8) 0.3473(6) 1.0883(5) 0.265(8) Uani 1 1 d D U . . .
H22_5 H 1.1390 0.3643 1.1068 0.318 Uiso 1 1 calc R U . . .
C23_5 C 1.0872(7) 0.3394(4) 1.0638(4) 0.244(7) Uani 1 1 d D U . . .
C24_5 C 1.0378(8) 0.3562(5) 1.0647(5) 0.252(8) Uani 1 1 d D U . . .
H24_5 H 1.0374 0.3726 1.0834 0.302 Uiso 1 1 calc R U . . .
C25_5 C 0.9916(7) 0.3494(5) 1.0396(5) 0.244(8) Uani 1 1 d D U . . .
H25_5 H 0.9593 0.3615 1.0407 0.293 Uiso 1 1 calc R U . . .
C26_5 C 0.9899(6) 0.3248(4) 1.0116(4) 0.229(7) Uani 1 1 d D U . . .
C27_5 C 0.9425(7) 0.3177(5) 0.9845(5) 0.221(7) Uani 1 1 d D U . . .
H27_5 H 0.9096 0.3292 0.9850 0.265 Uiso 1 1 calc R U . . .
C28_5 C 1.0868(6) 0.3142(4) 1.0364(4) 0.226(6) Uani 1 1 d D U . . .
C29_5 C 1.0378(6) 0.3067(4) 1.0102(4) 0.217(6) Uani 1 1 d D U . . .
C30_5 C 0.6870(6) 0.2546(6) 0.9382(6) 0.234(7) Uani 1 1 d D U . . .
C31_5 C 0.6454(6) 0.2485(6) 0.9455(7) 0.250(8) Uani 1 1 d D U . . .
C32_5 C 0.5927(6) 0.2450(5) 0.9514(5) 0.252(7) Uani 1 1 d D U . . .
C33_5 C 0.5823(8) 0.2214(6) 0.9767(6) 0.271(8) Uani 1 1 d D U . . .
H33_5 H 0.6102 0.2064 0.9903 0.325 Uiso 1 1 calc R U . . .
C34_5 C 0.5306(9) 0.2203(6) 0.9817(6) 0.275(9) Uani 1 1 d D U . . .
H34_5 H 0.5223 0.2050 0.9991 0.330 Uiso 1 1 calc R U . . .
C35_5 C 0.4916(8) 0.2422(6) 0.9604(6) 0.263(8) Uani 1 1 d D U . . .
H35_5 H 0.4561 0.2413 0.9636 0.316 Uiso 1 1 calc R U . . .
N36_5 N 0.5004(7) 0.2645(5) 0.9359(5) 0.234(7) Uani 1 1 d D U . . .
C37_5 C 0.5505(8) 0.2660(5) 0.9317(5) 0.234(7) Uani 1 1 d D U . . .
H37_5 H 0.5576 0.2822 0.9145 0.281 Uiso 1 1 calc R U . . .
C38_5 C 0.8295(8) 0.3067(4) 0.7837(3) 0.170(6) Uani 1 1 d D U . . .
C39_5 C 0.8146(7) 0.3135(4) 0.7528(3) 0.167(6) Uani 1 1 d D U . . .
C40_5 C 0.7958(6) 0.3195(4) 0.7151(3) 0.159(5) Uani 1 1 d D U . . .
C41_5 C 0.8188(6) 0.3464(4) 0.6986(4) 0.153(6) Uani 1 1 d D U . . .
H41_5 H 0.8466 0.3615 0.7122 0.184 Uiso 1 1 calc R U . . .
C42_5 C 0.8004(6) 0.3506(4) 0.6621(4) 0.152(6) Uani 1 1 d D U . . .
H42_5 H 0.8158 0.3682 0.6499 0.182 Uiso 1 1 calc R U . . .
C43_5 C 0.7594(6) 0.3289(4) 0.6441(4) 0.155(5) Uani 1 1 d D U . . .
H43_5 H 0.7465 0.3325 0.6192 0.186 Uiso 1 1 calc R U . . .
N44_5 N 0.7358(5) 0.3029(4) 0.6586(4) 0.151(4) Uani 1 1 d D U . . .
C45_5 C 0.7545(6) 0.2986(4) 0.6938(4) 0.152(5) Uani 1 1 d D U . . .
H45_5 H 0.7388 0.2802 0.7050 0.183 Uiso 1 1 calc R U . . .
Pd3_6 Pd 1.17025(9) 0.48833(5) 0.63371(7) 0.1986(10) Uani 1 1 d . U . . .
Pd4_6 Pd 0.94300(9) 0.45615(5) 0.89652(6) 0.1882(10) Uani 1 1 d . U . . .
N1_7 N 1.0871(5) 0.2243(3) 0.7692(3) 0.175(5) Uani 1 1 d D U . . .
C2_7 C 1.0858(5) 0.2493(3) 0.7424(3) 0.167(5) Uani 1 1 d D U . . .
C3_7 C 1.0888(7) 0.2444(3) 0.7076(3) 0.173(6) Uani 1 1 d D U . . .
H3_7 H 1.0929 0.2210 0.6988 0.207 Uiso 1 1 calc R U . . .
C4_7 C 1.0856(7) 0.2742(4) 0.6858(4) 0.169(6) Uani 1 1 d D U . . .
H4_7 H 1.0876 0.2712 0.6619 0.202 Uiso 1 1 calc R U . . .
C5_7 C 1.0797(6) 0.3088(3) 0.6985(4) 0.167(5) Uani 1 1 d D U . . .
C6_7 C 1.0763(6) 0.3141(3) 0.7334(4) 0.164(5) Uani 1 1 d D U . . .
H6_7 H 1.0719 0.3376 0.7419 0.197 Uiso 1 1 calc R U . . .
C7_7 C 1.0795(6) 0.2841(3) 0.7556(3) 0.167(5) Uani 1 1 d D U . . .
C8_7 C 1.0772(6) 0.2795(3) 0.7922(3) 0.172(5) Uani 1 1 d D U . . .
C9_7 C 1.0724(6) 0.3033(3) 0.8190(4) 0.172(6) Uani 1 1 d D U . . .
H9_7 H 1.0692 0.3285 0.8144 0.207 Uiso 1 1 calc R U . . .
C10_7 C 1.0725(6) 0.2899(4) 0.8524(4) 0.177(5) Uani 1 1 d D U . . .
C11_7 C 1.0779(7) 0.2529(4) 0.8593(4) 0.191(6) Uani 1 1 d D U . . .
H11_7 H 1.0786 0.2442 0.8824 0.229 Uiso 1 1 calc R U . . .
C12_7 C 1.0824(7) 0.2289(4) 0.8330(4) 0.190(6) Uani 1 1 d D U . . .
H12_7 H 1.0857 0.2038 0.8378 0.229 Uiso 1 1 calc R U . . .
C13_7 C 1.0820(6) 0.2422(3) 0.7996(3) 0.178(5) Uani 1 1 d D U . . .
C14_7 C 1.0911(6) 0.1863(3) 0.7658(4) 0.167(5) Uani 1 1 d D U . . .
C15_7 C 1.0520(6) 0.1648(3) 0.7743(5) 0.170(6) Uani 1 1 d D U . . .
H15_7 H 1.0233 0.1756 0.7819 0.204 Uiso 1 1 calc R U . . .
C16_7 C 1.0545(5) 0.1269(3) 0.7715(4) 0.174(5) Uani 1 1 d D U . . .
C17_7 C 1.0139(6) 0.1038(4) 0.7788(5) 0.184(6) Uani 1 1 d D U . . .
H17_7 H 0.9853 0.1138 0.7872 0.221 Uiso 1 1 calc R U . . .
C18_7 C 1.0161(6) 0.0682(4) 0.7738(5) 0.183(6) Uani 1 1 d D U . . .
H18_7 H 0.9884 0.0533 0.7783 0.219 Uiso 1 1 calc R U . . .
C19_7 C 1.0585(5) 0.0519(3) 0.7620(4) 0.178(5) Uani 1 1 d D U . . .
C20_7 C 1.0622(7) 0.0142(4) 0.7573(5) 0.178(6) Uani 1 1 d D U . . .
H20_7 H 1.0347 -0.0011 0.7614 0.214 Uiso 1 1 calc R U . . .
C21_7 C 1.1043(7) -0.0003(4) 0.7469(5) 0.182(6) Uani 1 1 d D U . . .
H21_7 H 1.1059 -0.0257 0.7443 0.219 Uiso 1 1 calc R U . . .
C22_7 C 1.1442(6) 0.0204(4) 0.7403(5) 0.178(6) Uani 1 1 d D U . . .
H22_7 H 1.1733 0.0093 0.7332 0.214 Uiso 1 1 calc R U . . .
C23_7 C 1.1431(5) 0.0583(3) 0.7438(4) 0.172(5) Uani 1 1 d D U . . .
C24_7 C 1.1825(6) 0.0812(4) 0.7360(5) 0.176(6) Uani 1 1 d D U . . .
H24_7 H 1.2119 0.0710 0.7287 0.211 Uiso 1 1 calc R U . . .
C25_7 C 1.1795(6) 0.1173(4) 0.7387(5) 0.177(6) Uani 1 1 d D U . . .
H25_7 H 1.2059 0.1319 0.7322 0.213 Uiso 1 1 calc R U . . .
C26_7 C 1.1376(5) 0.1339(3) 0.7509(4) 0.169(5) Uani 1 1 d D U . . .
C27_7 C 1.1328(6) 0.1714(3) 0.7546(4) 0.167(6) Uani 1 1 d D U . . .
H27_7 H 1.1592 0.1868 0.7491 0.200 Uiso 1 1 calc R U . . .
C28_7 C 1.0999(5) 0.0736(3) 0.7553(4) 0.168(5) Uani 1 1 d D U . . .
C29_7 C 1.0979(5) 0.1116(3) 0.7597(4) 0.171(5) Uani 1 1 d D U . . .
C30_7 C 1.0781(7) 0.3392(4) 0.6754(4) 0.168(6) Uani 1 1 d D U . . .
C31_7 C 1.0812(8) 0.3617(4) 0.6543(5) 0.184(6) Uani 1 1 d D U . . .
C32_7 C 1.0890(7) 0.3882(4) 0.6294(4) 0.197(6) Uani 1 1 d D U . . .
C33_7 C 1.0715(8) 0.3817(5) 0.5928(5) 0.230(7) Uani 1 1 d D U . . .
H33_7 H 1.0516 0.3604 0.5841 0.276 Uiso 1 1 calc R U . . .
C34_7 C 1.0834(9) 0.4065(6) 0.5691(4) 0.242(8) Uani 1 1 d D U . . .
H34_7 H 1.0715 0.4028 0.5441 0.291 Uiso 1 1 calc R U . . .
C35_7 C 1.1126(9) 0.4364(5) 0.5829(6) 0.231(7) Uani 1 1 d D U . . .
H35_7 H 1.1222 0.4527 0.5667 0.277 Uiso 1 1 calc R U . . .
N36_7 N 1.1284(7) 0.4440(4) 0.6174(6) 0.204(5) Uani 1 1 d D U . . .
C37_7 C 1.1161(7) 0.4203(4) 0.6401(5) 0.190(6) Uani 1 1 d D U . . .
H37_7 H 1.1266 0.4258 0.6648 0.228 Uiso 1 1 calc R U . . .
C38_7 C 1.0655(7) 0.3147(4) 0.8789(4) 0.182(6) Uani 1 1 d D U . . .
C39_7 C 1.0604(8) 0.3356(4) 0.9010(5) 0.185(6) Uani 1 1 d D U . . .
C40_7 C 1.0464(7) 0.3640(4) 0.9219(4) 0.188(6) Uani 1 1 d D U . . .
C41_7 C 1.0683(7) 0.3660(4) 0.9585(4) 0.198(7) Uani 1 1 d D U . . .
H41_7 H 1.0950 0.3493 0.9705 0.237 Uiso 1 1 calc R U . . .
C42_7 C 1.0505(8) 0.3931(5) 0.9772(4) 0.202(7) Uani 1 1 d D U . . .
H42_7 H 1.0646 0.3955 1.0023 0.242 Uiso 1 1 calc R U . . .
C43_7 C 1.0116(8) 0.4163(4) 0.9581(5) 0.189(7) Uani 1 1 d D U . . .
H43_7 H 0.9987 0.4344 0.9711 0.227 Uiso 1 1 calc R U . . .
N44_7 N 0.9905(6) 0.4156(4) 0.9229(5) 0.179(5) Uani 1 1 d D U . . .
C45_7 C 1.0085(7) 0.3897(4) 0.9053(4) 0.184(6) Uani 1 1 d D U . . .
H45_7 H 0.9948 0.3886 0.8802 0.220 Uiso 1 1 calc R U . . .
N1_8 N 1.3856(6) 0.4490(4) 0.9365(4) 0.282(7) Uani 1 1 d D U . . .
C2_8 C 1.3811(6) 0.4498(4) 0.8999(4) 0.249(7) Uani 1 1 d D U . . .
C3_8 C 1.4157(6) 0.4374(5) 0.8801(4) 0.236(7) Uani 1 1 d D U . . .
H3_8 H 1.4509 0.4289 0.8918 0.284 Uiso 1 1 calc R U . . .
C4_8 C 1.3983(7) 0.4378(5) 0.8432(4) 0.230(7) Uani 1 1 d D U . . .
H4_8 H 1.4217 0.4290 0.8298 0.276 Uiso 1 1 calc R U . . .
C5_8 C 1.3472(7) 0.4509(4) 0.8253(4) 0.217(6) Uani 1 1 d D U . . .
C6_8 C 1.3133(6) 0.4647(5) 0.8450(4) 0.217(7) Uani 1 1 d D U . . .
H6_8 H 1.2792 0.4747 0.8332 0.261 Uiso 1 1 calc R U . . .
C7_8 C 1.3296(6) 0.4637(4) 0.8821(4) 0.238(6) Uani 1 1 d D U . . .
C8_8 C 1.3019(6) 0.4716(5) 0.9093(4) 0.260(7) Uani 1 1 d D U . . .
C9_8 C 1.2507(6) 0.4852(6) 0.9082(5) 0.259(8) Uani 1 1 d D U . . .
H9_8 H 1.2259 0.4913 0.8861 0.311 Uiso 1 1 calc R U . . .
C10_8 C 1.2367(6) 0.4897(5) 0.9402(5) 0.271(8) Uani 1 1 d D U . . .
C11_8 C 1.2724(8) 0.4811(7) 0.9729(5) 0.286(9) Uani 1 1 d D U . . .
H11_8 H 1.2619 0.4847 0.9943 0.343 Uiso 1 1 calc R U . . .
C12_8 C 1.3232(7) 0.4671(6) 0.9742(4) 0.291(8) Uani 1 1 d D U . . .
H12_8 H 1.3476 0.4610 0.9964 0.350 Uiso 1 1 calc R U . . .
C13_8 C 1.3376(6) 0.4624(5) 0.9424(4) 0.282(7) Uani 1 1 d D U . . .
C14_8 C 1.4295(7) 0.4379(6) 0.9655(4) 0.320(8) Uani 1 1 d D U . . .
C15_8 C 1.4237(8) 0.4120(7) 0.9904(6) 0.338(10) Uani 1 1 d D U . . .
H15_8 H 1.3899 0.4001 0.9875 0.406 Uiso 1 1 calc R U . . .
C16_8 C 1.4677(8) 0.4033(5) 1.0200(5) 0.356(9) Uani 1 1 d D U . . .
C17_8 C 1.4640(10) 0.3763(6) 1.0451(6) 0.376(11) Uani 1 1 d D U . . .
H17_8 H 1.4311 0.3634 1.0423 0.451 Uiso 1 1 calc R U . . .
C18_8 C 1.5070(10) 0.3688(6) 1.0733(6) 0.382(11) Uani 1 1 d D U . . .
H18_8 H 1.5031 0.3511 1.0902 0.458 Uiso 1 1 calc R U . . .
C19_8 C 1.5576(9) 0.3867(6) 1.0781(5) 0.373(10) Uani 1 1 d D U . . .
C20_8 C 1.6032(11) 0.3802(7) 1.1070(6) 0.377(11) Uani 1 1 d D U . . .
H20_8 H 1.5997 0.3642 1.1254 0.453 Uiso 1 1 calc R U . . .
C21_8 C 1.6520(10) 0.3960(8) 1.1093(6) 0.381(11) Uani 1 1 d D U . . .
H21_8 H 1.6818 0.3903 1.1288 0.457 Uiso 1 1 calc R U . . .
C22_8 C 1.6590(9) 0.4197(8) 1.0842(7) 0.376(11) Uani 1 1 d D U . . .
H22_8 H 1.6937 0.4300 1.0860 0.451 Uiso 1 1 calc R U . . .
C23_8 C 1.6144(8) 0.4289(6) 1.0554(6) 0.361(10) Uani 1 1 d D U . . .
C24_8 C 1.6190(9) 0.4552(7) 1.0299(7) 0.356(10) Uani 1 1 d D U . . .
H24_8 H 1.6528 0.4665 1.0314 0.427 Uiso 1 1 calc R U . . .
C25_8 C 1.5748(9) 0.4643(6) 1.0031(6) 0.341(10) Uani 1 1 d D U . . .
H25_8 H 1.5782 0.4824 0.9866 0.409 Uiso 1 1 calc R U . . .
C26_8 C 1.5242(8) 0.4476(5) 0.9994(5) 0.332(9) Uani 1 1 d D U . . .
C27_8 C 1.4793(8) 0.4552(6) 0.9703(6) 0.324(9) Uani 1 1 d D U . . .
H27_8 H 1.4832 0.4728 0.9534 0.388 Uiso 1 1 calc R U . . .
C28_8 C 1.5636(8) 0.4124(5) 1.0526(5) 0.360(9) Uani 1 1 d D U . . .
C29_8 C 1.5181(7) 0.4212(5) 1.0243(5) 0.347(9) Uani 1 1 d D U . . .
C30_8 C 1.3282(9) 0.4484(5) 0.7871(4) 0.210(7) Uani 1 1 d D U . . .
C31_8 C 1.3097(8) 0.4450(5) 0.7554(4) 0.192(6) Uani 1 1 d D U . . .
C32_8 C 1.2904(6) 0.4394(4) 0.7176(4) 0.180(6) Uani 1 1 d D U . . .
C33_8 C 1.3113(6) 0.4124(4) 0.6997(5) 0.181(6) Uani 1 1 d D U . . .
H33_8 H 1.3384 0.3964 0.7127 0.217 Uiso 1 1 calc R U . . .
C34_8 C 1.2922(7) 0.4091(4) 0.6629(5) 0.186(6) Uani 1 1 d D U . . .
H34_8 H 1.3067 0.3912 0.6505 0.223 Uiso 1 1 calc R U . . .
C35_8 C 1.2523(7) 0.4317(5) 0.6448(4) 0.191(6) Uani 1 1 d D U . . .
H35_8 H 1.2394 0.4292 0.6197 0.229 Uiso 1 1 calc R U . . .
N36_8 N 1.2306(6) 0.4573(4) 0.6611(5) 0.189(5) Uani 1 1 d D U . . .
C37_8 C 1.2500(6) 0.4608(4) 0.6963(5) 0.184(6) Uani 1 1 d D U . . .
H37_8 H 1.2351 0.4793 0.7077 0.221 Uiso 1 1 calc R U . . .
C38_8 C 1.1834(6) 0.5028(6) 0.9389(7) 0.264(8) Uani 1 1 d D U . . .
C39_8 C 1.1399(6) 0.5131(6) 0.9408(6) 0.245(8) Uani 1 1 d D U . . .
C40_8 C 1.0839(6) 0.5165(5) 0.9400(5) 0.220(7) Uani 1 1 d D U . . .
C41_8 C 1.0660(7) 0.5438(5) 0.9587(5) 0.224(7) Uani 1 1 d D U . . .
H41_8 H 1.0901 0.5621 0.9705 0.269 Uiso 1 1 calc R U . . .
C42_8 C 1.0122(8) 0.5438(5) 0.9596(5) 0.215(7) Uani 1 1 d D U . . .
H42_8 H 0.9989 0.5619 0.9723 0.258 Uiso 1 1 calc R U . . .
C43_8 C 0.9784(7) 0.5172(5) 0.9421(5) 0.205(7) Uani 1 1 d D U . . .
H43_8 H 0.9417 0.5175 0.9430 0.246 Uiso 1 1 calc R U . . .
N44_8 N 0.9946(7) 0.4909(4) 0.9236(4) 0.182(5) Uani 1 1 d D U . . .
C45_8 C 1.0458(7) 0.4911(4) 0.9226(5) 0.197(6) Uani 1 1 d D U . . .
H45_8 H 1.0575 0.4729 0.9092 0.236 Uiso 1 1 calc R U . . .
N1_9 N 0.7145(5) 0.4642(4) 0.5993(3) 0.247(6) Uani 1 1 d D U . . .
C2_9 C 0.7600(5) 0.4778(5) 0.5909(4) 0.229(6) Uani 1 1 d D U . . .
C3_9 C 0.7660(6) 0.4926(6) 0.5594(4) 0.246(8) Uani 1 1 d D U . . .
H3_9 H 0.7360 0.4945 0.5391 0.295 Uiso 1 1 calc R U . . .
C4_9 C 0.8165(7) 0.5046(6) 0.5583(5) 0.249(8) Uani 1 1 d D U . . .
H4_9 H 0.8211 0.5148 0.5369 0.299 Uiso 1 1 calc R U . . .
C5_9 C 0.8610(6) 0.5020(5) 0.5878(5) 0.231(7) Uani 1 1 d D U . . .
C6_9 C 0.8549(5) 0.4877(5) 0.6197(4) 0.207(7) Uani 1 1 d D U . . .
H6_9 H 0.8848 0.4866 0.6402 0.249 Uiso 1 1 calc R U . . .
C7_9 C 0.8045(5) 0.4750(4) 0.6212(4) 0.200(6) Uani 1 1 d D U . . .
C8_9 C 0.7848(5) 0.4586(4) 0.6492(3) 0.184(6) Uani 1 1 d D U . . .
C9_9 C 0.8085(6) 0.4488(4) 0.6844(3) 0.168(6) Uani 1 1 d D U . . .
H9_9 H 0.8458 0.4534 0.6949 0.202 Uiso 1 1 calc R U . . .
C10_9 C 0.7769(6) 0.4322(4) 0.7040(3) 0.170(6) Uani 1 1 d D U . . .
C11_9 C 0.7224(6) 0.4256(4) 0.6891(4) 0.179(6) Uani 1 1 d D U . . .
H11_9 H 0.7016 0.4142 0.7030 0.215 Uiso 1 1 calc R U . . .
C12_9 C 0.6979(6) 0.4353(4) 0.6543(4) 0.189(6) Uani 1 1 d D U . . .
H12_9 H 0.6605 0.4307 0.6441 0.227 Uiso 1 1 calc R U . . .
C13_9 C 0.7291(5) 0.4519(4) 0.6346(3) 0.202(6) Uani 1 1 d D U . . .
C14_9 C 0.6599(6) 0.4641(6) 0.5778(5) 0.302(8) Uani 1 1 d D U . . .
C15_9 C 0.6197(7) 0.4819(6) 0.5891(6) 0.319(9) Uani 1 1 d D U . . .
H15_9 H 0.6296 0.4957 0.6105 0.383 Uiso 1 1 calc R U . . .
C16_9 C 0.5648(7) 0.4804(5) 0.5701(5) 0.349(9) Uani 1 1 d D U . . .
C17_9 C 0.5228(9) 0.4970(7) 0.5818(6) 0.365(10) Uani 1 1 d D U . . .
H17_9 H 0.5317 0.5111 0.6030 0.438 Uiso 1 1 calc R U . . .
C18_9 C 0.4698(9) 0.4933(7) 0.5634(7) 0.375(11) Uani 1 1 d D U . . .
H18_9 H 0.4425 0.5048 0.5720 0.450 Uiso 1 1 calc R U . . .
C19_9 C 0.4548(7) 0.4725(6) 0.5318(6) 0.372(10) Uani 1 1 d D U . . .
C20_9 C 0.4007(8) 0.4676(8) 0.5118(8) 0.393(11) Uani 1 1 d D U . . .
H20_9 H 0.3722 0.4779 0.5200 0.472 Uiso 1 1 calc R U . . .
C21_9 C 0.3885(8) 0.4480(8) 0.4809(7) 0.405(12) Uani 1 1 d D U . . .
H21_9 H 0.3517 0.4455 0.4679 0.486 Uiso 1 1 calc R U . . .
C22_9 C 0.4280(9) 0.4321(8) 0.4683(6) 0.399(12) Uani 1 1 d D U . . .
H22_9 H 0.4186 0.4189 0.4466 0.479 Uiso 1 1 calc R U . . .
C23_9 C 0.4832(8) 0.4354(6) 0.4877(5) 0.383(10) Uani 1 1 d D U . . .
C24_9 C 0.5254(10) 0.4184(7) 0.4763(6) 0.383(11) Uani 1 1 d D U . . .
H24_9 H 0.5167 0.4047 0.4549 0.460 Uiso 1 1 calc R U . . .
C25_9 C 0.5780(9) 0.4213(7) 0.4950(6) 0.378(11) Uani 1 1 d D U . . .
H25_9 H 0.6053 0.4093 0.4869 0.454 Uiso 1 1 calc R U . . .
C26_9 C 0.5925(7) 0.4420(5) 0.5267(5) 0.352(9) Uani 1 1 d D U . . .
C27_9 C 0.6472(7) 0.4444(6) 0.5469(6) 0.324(9) Uani 1 1 d D U . . .
H27_9 H 0.6749 0.4325 0.5390 0.388 Uiso 1 1 calc R U . . .
C28_9 C 0.4959(7) 0.4560(5) 0.5192(5) 0.368(10) Uani 1 1 d D U . . .
C29_9 C 0.5515(7) 0.4597(5) 0.5385(5) 0.351(9) Uani 1 1 d D U . . .
C30_9 C 0.9138(6) 0.5136(6) 0.5853(6) 0.237(8) Uani 1 1 d D U . . .
C31_9 C 0.9595(6) 0.5209(6) 0.5854(7) 0.245(8) Uani 1 1 d D U . . .
C32_9 C 1.0136(5) 0.5299(5) 0.5842(5) 0.247(7) Uani 1 1 d D U . . .
C33_9 C 1.0237(7) 0.5547(5) 0.5598(6) 0.263(8) Uani 1 1 d D U . . .
H33_9 H 0.9945 0.5672 0.5443 0.316 Uiso 1 1 calc R U . . .
C34_9 C 1.0762(8) 0.5611(6) 0.5580(6) 0.265(8) Uani 1 1 d D U . . .
H34_9 H 1.0835 0.5776 0.5412 0.318 Uiso 1 1 calc R U . . .
C35_9 C 1.1179(7) 0.5429(6) 0.5814(6) 0.249(8) Uani 1 1 d D U . . .
H35_9 H 1.1541 0.5476 0.5806 0.299 Uiso 1 1 calc R U . . .
N36_9 N 1.1096(6) 0.5192(5) 0.6050(5) 0.221(6) Uani 1 1 d D U . . .
C37_9 C 1.0590(7) 0.5130(5) 0.6065(5) 0.225(7) Uani 1 1 d D U . . .
H37_9 H 1.0532 0.4962 0.6236 0.270 Uiso 1 1 calc R U . . .
C38_9 C 0.8004(7) 0.4229(4) 0.7407(3) 0.164(6) Uani 1 1 d D U . . .
C39_9 C 0.8150(8) 0.4153(4) 0.7715(3) 0.165(6) Uani 1 1 d D U . . .
C40_9 C 0.8316(6) 0.4087(4) 0.8090(3) 0.170(6) Uani 1 1 d D U . . .
C41_9 C 0.8036(6) 0.3839(4) 0.8243(4) 0.174(6) Uani 1 1 d D U . . .
H41_9 H 0.7743 0.3706 0.8098 0.209 Uiso 1 1 calc R U . . .
C42_9 C 0.8188(8) 0.3787(5) 0.8607(5) 0.187(7) Uani 1 1 d D U . . .
H42_9 H 0.8002 0.3618 0.8716 0.224 Uiso 1 1 calc R U . . .
C43_9 C 0.8616(8) 0.3986(5) 0.8810(4) 0.191(7) Uani 1 1 d D U . . .
H43_9 H 0.8718 0.3952 0.9061 0.229 Uiso 1 1 calc R U . . .
N44_9 N 0.8888(6) 0.4223(4) 0.8670(4) 0.184(5) Uani 1 1 d D U . . .
C45_9 C 0.8746(6) 0.4270(4) 0.8316(4) 0.175(6) Uani 1 1 d D U . . .
H45_9 H 0.8947 0.4435 0.8214 0.210 Uiso 1 1 calc R U . . .
N1_10 N 1.0885(5) 0.7211(3) 0.8018(3) 0.180(5) Uani 1 1 d D U . . .
C2_10 C 1.1169(5) 0.7039(3) 0.7805(4) 0.182(5) Uani 1 1 d D U . . .
C3_10 C 1.1528(6) 0.7176(4) 0.7626(4) 0.190(6) Uani 1 1 d D U . . .
H3_10 H 1.1613 0.7426 0.7637 0.227 Uiso 1 1 calc R U . . .
C4_10 C 1.1762(7) 0.6943(4) 0.7431(5) 0.191(6) Uani 1 1 d D U . . .
H4_10 H 1.2009 0.7033 0.7307 0.229 Uiso 1 1 calc R U . . .
C5_10 C 1.1637(6) 0.6576(4) 0.7416(4) 0.188(6) Uani 1 1 d D U . . .
C6_10 C 1.1273(6) 0.6437(3) 0.7591(4) 0.183(6) Uani 1 1 d D U . . .
H6_10 H 1.1189 0.6188 0.7577 0.219 Uiso 1 1 calc R U . . .
C7_10 C 1.1034(5) 0.6668(3) 0.7788(4) 0.179(5) Uani 1 1 d D U . . .
C8_10 C 1.0649(5) 0.6618(3) 0.7999(4) 0.173(5) Uani 1 1 d D U . . .
C9_10 C 1.0354(6) 0.6327(3) 0.8074(4) 0.177(6) Uani 1 1 d D U . . .
H9_10 H 1.0406 0.6093 0.7988 0.212 Uiso 1 1 calc R U . . .
C10_10 C 0.9984(6) 0.6378(3) 0.8275(4) 0.180(5) Uani 1 1 d D U . . .
C11_10 C 0.9921(6) 0.6717(4) 0.8415(5) 0.183(6) Uani 1 1 d D U . . .
H11_10 H 0.9676 0.6747 0.8559 0.220 Uiso 1 1 calc R U . . .
C12_10 C 1.0210(6) 0.7009(4) 0.8346(4) 0.183(6) Uani 1 1 d D U . . .
H12_10 H 1.0165 0.7240 0.8440 0.220 Uiso 1 1 calc R U . . .
C13_10 C 1.0569(5) 0.6958(3) 0.8136(4) 0.179(5) Uani 1 1 d D U . . .
C14_10 C 1.0848(6) 0.7587(3) 0.8072(5) 0.173(5) Uani 1 1 d D U . . .
C15_10 C 1.0929(7) 0.7726(3) 0.8409(5) 0.181(6) Uani 1 1 d D U . . .
H15_10 H 1.1056 0.7573 0.8610 0.217 Uiso 1 1 calc R U . . .
C16_10 C 1.0825(5) 0.8093(3) 0.8461(4) 0.178(5) Uani 1 1 d D U . . .
C17_10 C 1.0870(7) 0.8244(4) 0.8801(4) 0.188(6) Uani 1 1 d D U . . .
H17_10 H 1.0992 0.8097 0.9006 0.226 Uiso 1 1 calc R U . . .
C18_10 C 1.0745(7) 0.8592(4) 0.8843(4) 0.194(6) Uani 1 1 d D U . . .
H18_10 H 1.0782 0.8685 0.9076 0.233 Uiso 1 1 calc R U . . .
C19_10 C 1.0557(6) 0.8820(4) 0.8542(4) 0.188(6) Uani 1 1 d D U . . .
C20_10 C 1.0413(7) 0.9185(4) 0.8568(5) 0.196(7) Uani 1 1 d D U . . .
H20_10 H 1.0442 0.9287 0.8796 0.236 Uiso 1 1 calc R U . . .
C21_10 C 1.0234(7) 0.9390(4) 0.8273(5) 0.191(7) Uani 1 1 d D U . . .
H21_10 H 1.0130 0.9632 0.8300 0.229 Uiso 1 1 calc R U . . .
C22_10 C 1.0198(7) 0.9263(4) 0.7941(5) 0.186(6) Uani 1 1 d D U . . .
H22_10 H 1.0080 0.9418 0.7741 0.224 Uiso 1 1 calc R U . . .
C23_10 C 1.0334(5) 0.8900(3) 0.7890(4) 0.177(5) Uani 1 1 d D U . . .
C24_10 C 1.0305(6) 0.8755(4) 0.7547(4) 0.176(6) Uani 1 1 d D U . . .
H24_10 H 1.0205 0.8906 0.7343 0.211 Uiso 1 1 calc R U . . .
C25_10 C 1.0419(6) 0.8403(4) 0.7510(4) 0.175(6) Uani 1 1 d D U . . .
H25_10 H 1.0390 0.8309 0.7279 0.210 Uiso 1 1 calc R U . . .
C26_10 C 1.0582(5) 0.8173(3) 0.7811(4) 0.177(5) Uani 1 1 d D U . . .
C27_10 C 1.0685(7) 0.7802(3) 0.7774(5) 0.181(6) Uani 1 1 d D U . . .
H27_10 H 1.0641 0.7701 0.7544 0.217 Uiso 1 1 calc R U . . .
C28_10 C 1.0512(5) 0.8678(3) 0.8196(4) 0.179(5) Uani 1 1 d D U . . .
C29_10 C 1.0645(5) 0.8312(3) 0.8157(4) 0.170(5) Uani 1 1 d D U . . .
C30_10 C 1.1877(7) 0.6341(5) 0.7209(5) 0.193(6) Uani 1 1 d D U . . .
C31_10 C 1.2044(8) 0.6135(5) 0.7029(5) 0.197(6) Uani 1 1 d D U . . .
C32_10 C 1.2240(7) 0.5886(4) 0.6812(4) 0.194(6) Uani 1 1 d D U . . .
C33_10 C 1.2690(7) 0.5973(4) 0.6687(5) 0.206(7) Uani 1 1 d D U . . .
H33_10 H 1.2872 0.6196 0.6749 0.247 Uiso 1 1 calc R U . . .
C34_10 C 1.2868(7) 0.5730(5) 0.6472(5) 0.210(7) Uani 1 1 d D U . . .
H34_10 H 1.3168 0.5784 0.6380 0.252 Uiso 1 1 calc R U . . .
C35_10 C 1.2591(8) 0.5405(5) 0.6394(5) 0.204(6) Uani 1 1 d D U . . .
H35_10 H 1.2713 0.5236 0.6248 0.245 Uiso 1 1 calc R U . . .
N36_10 N 1.2166(7) 0.5319(3) 0.6511(5) 0.193(5) Uani 1 1 d D U . . .
C37_10 C 1.1994(6) 0.5555(4) 0.6717(5) 0.189(6) Uani 1 1 d D U . . .
H37_10 H 1.1689 0.5494 0.6801 0.227 Uiso 1 1 calc R U . . .
C38_10 C 0.9646(7) 0.6085(4) 0.8327(5) 0.179(6) Uani 1 1 d D U . . .
C39_10 C 0.9327(7) 0.5880(4) 0.8396(5) 0.181(6) Uani 1 1 d D U . . .
C40_10 C 0.9033(6) 0.5591(4) 0.8504(4) 0.178(6) Uani 1 1 d D U . . .
C41_10 C 0.8499(6) 0.5640(4) 0.8518(5) 0.188(6) Uani 1 1 d D U . . .
H41_10 H 0.8320 0.5863 0.8446 0.226 Uiso 1 1 calc R U . . .
C42_10 C 0.8231(6) 0.5362(5) 0.8638(5) 0.191(6) Uani 1 1 d D U . . .
H42_10 H 0.7868 0.5388 0.8654 0.229 Uiso 1 1 calc R U . . .
C43_10 C 0.8511(7) 0.5047(4) 0.8734(5) 0.186(6) Uani 1 1 d D U . . .
H43_10 H 0.8327 0.4856 0.8816 0.223 Uiso 1 1 calc R U . . .
N44_10 N 0.9021(7) 0.4986(3) 0.8723(4) 0.179(5) Uani 1 1 d D U . . .
C45_10 C 0.9276(6) 0.5257(4) 0.8607(5) 0.179(6) Uani 1 1 d D U . . .
H45_10 H 0.9639 0.5221 0.8594 0.214 Uiso 1 1 calc R U . . .
B1_11 B 0.7150(12) 0.2754(9) 0.5608(8) 0.352(9) Uani 1 1 d D U . . .
F2_11 F 0.6883(12) 0.2928(8) 0.5298(7) 0.435(11) Uani 1 1 d D U . . .
F3_11 F 0.7238(12) 0.2420(7) 0.5460(7) 0.425(11) Uani 1 1 d D U . . .
F4_11 F 0.6839(8) 0.2753(5) 0.5863(6) 0.302(6) Uani 1 1 d D U . . .
F5_11 F 0.7667(10) 0.2885(8) 0.5654(8) 0.416(11) Uani 1 1 d D U . . .
B1_12 B 1.0247(13) 0.4408(8) 0.8303(7) 0.360(10) Uani 1 1 d D U . . .
F2_12 F 1.0435(10) 0.4470(5) 0.8008(5) 0.327(9) Uani 1 1 d D U . . .
F3_12 F 0.9979(10) 0.4086(6) 0.8260(5) 0.350(9) Uani 1 1 d D U . . .
F4_12 F 1.0636(11) 0.4409(6) 0.8620(6) 0.366(10) Uani 1 1 d D U . . .
F5_12 F 0.9940(12) 0.4688(7) 0.8367(7) 0.410(11) Uani 1 1 d D U . . .
B1_13 B 0.8486(12) 0.4408(8) 0.9573(8) 0.340(10) Uani 1 1 d D U . . .
F2_13 F 0.8790(8) 0.4095(5) 0.9674(5) 0.310(8) Uani 1 1 d D U . . .
F3_13 F 0.8187(9) 0.4441(6) 0.9822(6) 0.336(9) Uani 1 1 d D U . . .
F4_13 F 0.8137(10) 0.4412(6) 0.9241(6) 0.357(9) Uani 1 1 d D U . . .
F5_13 F 0.8823(11) 0.4712(6) 0.9576(7) 0.382(10) Uani 1 1 d D U . . .
B1_14 B 0.3630(12) 0.2908(9) 0.9781(8) 0.380(11) Uani 1 1 d D U . . .
F2_14 F 0.3284(10) 0.2963(6) 0.9984(6) 0.340(9) Uani 1 1 d D U . . .
F3_14 F 0.3390(10) 0.3003(7) 0.9438(6) 0.372(10) Uani 1 1 d D U . . .
F4_14 F 0.4141(10) 0.3042(8) 0.9889(8) 0.423(12) Uani 1 1 d D U . . .
F5_14 F 0.3739(12) 0.2548(7) 0.9749(7) 0.419(11) Uani 1 1 d D U . . .
B1_15 B 1.1068(10) 0.5066(7) 0.7144(7) 0.291(9) Uani 1 1 d D U . . .
F2_15 F 1.0903(7) 0.5368(5) 0.6951(6) 0.304(8) Uani 1 1 d D U . . .
F3_15 F 1.0731(6) 0.4967(3) 0.7348(5) 0.231(6) Uani 1 1 d D U . . .
F4_15 F 1.1601(7) 0.5081(5) 0.7332(6) 0.324(8) Uani 1 1 d D U . . .
F5_15 F 1.1058(9) 0.4802(5) 0.6895(6) 0.331(8) Uani 1 1 d D U . . .
B1_16 B 0.5225(12) 0.3167(8) 0.8325(7) 0.331(9) Uani 1 1 d D U . . .
F2_16 F 0.4956(9) 0.2877(6) 0.8422(6) 0.340(9) Uani 1 1 d D U . . .
F3_16 F 0.4913(8) 0.3476(6) 0.8290(5) 0.315(8) Uani 1 1 d D U . . .
F4_16 F 0.5697(10) 0.3197(7) 0.8604(6) 0.364(10) Uani 1 1 d D U . . .
F5_16 F 0.5381(9) 0.3106(5) 0.8011(5) 0.311(8) Uani 1 1 d D U . . .
B1_17 B 0.6047(11) 0.2507(7) 0.7036(7) 0.260(8) Uani 1 1 d D U . . .
F2_17 F 0.5904(7) 0.2198(4) 0.6844(5) 0.270(7) Uani 1 1 d D U . . .
F3_17 F 0.6035(8) 0.2783(5) 0.6811(5) 0.284(7) Uani 1 1 d D U . . .
F4_17 F 0.6607(7) 0.2506(5) 0.7216(6) 0.296(7) Uani 1 1 d D U . . .
F5_17 F 0.5769(6) 0.2595(3) 0.7281(4) 0.223(5) Uani 1 1 d D U . . .

loop_
_atom_site_aniso_label
_atom_site_aniso_U_11
_atom_site_aniso_U_22
_atom_site_aniso_U_33
_atom_site_aniso_U_23
_atom_site_aniso_U_13
_atom_site_aniso_U_12
Pd1_1 0.185(2) 0.189(2) 0.229(2) 0.0163(16) 0.0686(17) -0.0224(15)
Pd2_1 0.1375(14) 0.1177(13) 0.212(2) -0.0204(12) 0.0520(13) -0.0089(10)
N1_2 0.164(10) 0.107(7) 0.342(12) 0.007(7) 0.081(9) -0.003(7)
C2_2 0.159(11) 0.118(9) 0.342(13) 0.001(8) 0.077(9) -0.005(8)
C3_2 0.154(12) 0.138(11) 0.345(15) 0.001(10) 0.077(11) -0.011(9)
C4_2 0.142(12) 0.135(10) 0.342(15) 0.002(11) 0.069(11) -0.011(9)
C5_2 0.146(11) 0.131(10) 0.332(14) -0.002(10) 0.073(10) -0.007(9)
C6_2 0.149(12) 0.107(10) 0.333(15) 0.001(10) 0.072(10) -0.003(8)
C7_2 0.159(11) 0.117(9) 0.342(13) 0.001(9) 0.082(9) -0.003(8)
C8_2 0.170(11) 0.110(9) 0.344(13) 0.004(8) 0.089(9) 0.002(8)
C9_2 0.174(13) 0.116(10) 0.337(14) 0.002(10) 0.084(10) -0.004(9)
C10_2 0.170(12) 0.118(10) 0.330(13) 0.006(9) 0.079(10) 0.001(9)
C11_2 0.170(13) 0.117(10) 0.348(15) 0.013(10) 0.092(11) 0.002(9)
C12_2 0.173(13) 0.111(10) 0.353(15) 0.012(10) 0.097(11) 0.005(9)
C13_2 0.171(11) 0.110(9) 0.350(13) 0.007(8) 0.091(9) -0.001(8)
C14_2 0.168(11) 0.110(8) 0.332(13) 0.011(8) 0.069(11) -0.010(8)
C15_2 0.161(13) 0.107(9) 0.331(13) 0.013(8) 0.068(11) -0.006(9)
C16_2 0.147(11) 0.101(9) 0.327(12) 0.011(8) 0.067(10) -0.001(8)
C17_2 0.149(12) 0.107(9) 0.330(13) 0.008(9) 0.068(11) 0.001(9)
C18_2 0.133(11) 0.095(9) 0.325(13) 0.008(9) 0.069(11) 0.003(9)
C19_2 0.129(10) 0.090(9) 0.325(12) 0.016(8) 0.066(10) 0.011(8)
C20_2 0.137(12) 0.096(9) 0.333(15) 0.020(9) 0.069(12) 0.009(9)
C21_2 0.155(13) 0.097(10) 0.336(15) 0.022(10) 0.070(13) 0.004(9)
C22_2 0.149(13) 0.103(10) 0.337(15) 0.020(9) 0.074(12) 0.009(9)
C23_2 0.143(11) 0.106(9) 0.329(12) 0.018(8) 0.069(10) 0.005(8)
C24_2 0.171(13) 0.122(10) 0.327(13) 0.016(9) 0.065(11) 0.002(10)
C25_2 0.162(13) 0.121(10) 0.325(13) 0.015(9) 0.066(11) -0.001(10)
C26_2 0.153(11) 0.113(9) 0.328(12) 0.014(8) 0.067(10) -0.003(8)
C27_2 0.162(13) 0.116(9) 0.332(13) 0.011(8) 0.070(11) -0.006(9)
C28_2 0.129(10) 0.100(8) 0.326(12) 0.015(8) 0.071(10) 0.010(8)
C29_2 0.140(11) 0.105(8) 0.326(12) 0.015(8) 0.066(10) 0.002(8)
C30_2 0.156(13) 0.151(11) 0.339(16) -0.009(11) 0.079(11) -0.005(9)
C31_2 0.162(13) 0.170(12) 0.333(16) -0.014(11) 0.079(11) 0.003(9)
C32_2 0.168(12) 0.170(11) 0.319(14) -0.005(10) 0.089(11) 0.003(8)
C33_2 0.183(13) 0.167(12) 0.339(16) -0.013(12) 0.105(12) -0.003(9)
C34_2 0.179(12) 0.168(12) 0.330(17) -0.011(12) 0.110(12) -0.012(10)
C35_2 0.174(12) 0.161(12) 0.296(15) -0.007(11) 0.104(11) -0.013(9)
N36_2 0.169(11) 0.165(9) 0.275(13) 0.009(8) 0.087(10) -0.006(8)
C37_2 0.175(12) 0.169(11) 0.280(14) 0.010(10) 0.094(11) -0.001(9)
C38_2 0.162(13) 0.118(11) 0.313(14) 0.000(10) 0.066(10) -0.002(9)
C39_2 0.160(12) 0.115(11) 0.292(14) -0.012(9) 0.059(10) -0.002(9)
C40_2 0.160(11) 0.110(9) 0.275(12) -0.024(8) 0.056(9) -0.006(8)
C41_2 0.156(12) 0.117(10) 0.277(14) -0.032(10) 0.054(10) -0.002(9)
C42_2 0.157(11) 0.121(11) 0.273(14) -0.034(10) 0.055(10) -0.004(9)
C43_2 0.150(11) 0.116(10) 0.264(14) -0.035(10) 0.060(10) -0.011(8)
N44_2 0.144(9) 0.115(7) 0.248(10) -0.032(7) 0.055(7) -0.016(6)
C45_2 0.160(11) 0.109(9) 0.258(13) -0.028(8) 0.059(10) -0.006(8)
N1_3 0.136(8) 0.195(11) 0.241(10) -0.038(8) 0.049(7) -0.004(8)
C2_3 0.139(9) 0.161(11) 0.238(10) -0.030(8) 0.047(7) -0.005(8)
C3_3 0.144(10) 0.142(12) 0.230(12) -0.017(10) 0.045(9) 0.007(9)
C4_3 0.150(11) 0.117(11) 0.226(12) -0.016(10) 0.047(9) -0.004(9)
C5_3 0.152(10) 0.111(10) 0.227(10) -0.011(9) 0.050(8) -0.007(9)
C6_3 0.149(10) 0.123(11) 0.234(10) -0.018(9) 0.048(8) -0.015(9)
C7_3 0.142(9) 0.142(11) 0.240(10) -0.027(8) 0.048(7) -0.008(8)
C8_3 0.141(9) 0.166(11) 0.246(11) -0.038(9) 0.051(8) -0.011(8)
C9_3 0.140(10) 0.173(13) 0.254(12) -0.055(11) 0.046(9) -0.011(9)
C10_3 0.141(10) 0.202(13) 0.255(13) -0.062(11) 0.047(9) -0.007(9)
C11_3 0.141(10) 0.223(15) 0.259(13) -0.062(11) 0.050(9) -0.010(11)
C12_3 0.147(11) 0.225(15) 0.256(12) -0.053(11) 0.051(9) -0.002(10)
C13_3 0.140(9) 0.195(12) 0.248(11) -0.044(9) 0.050(8) -0.009(9)
C14_3 0.139(9) 0.220(13) 0.245(12) -0.035(10) 0.049(8) -0.010(8)
C15_3 0.154(10) 0.226(14) 0.255(13) -0.035(11) 0.047(9) -0.011(10)
C16_3 0.157(10) 0.224(13) 0.263(13) -0.049(10) 0.043(9) -0.004(9)
C17_3 0.186(12) 0.251(15) 0.280(14) -0.034(12) 0.036(11) -0.010(12)
C18_3 0.181(12) 0.252(16) 0.293(15) -0.040(12) 0.030(11) -0.010(12)
C19_3 0.185(11) 0.259(15) 0.298(14) -0.043(11) 0.033(10) -0.009(11)
C20_3 0.183(12) 0.274(17) 0.321(17) -0.034(13) 0.028(11) -0.011(12)
C21_3 0.184(13) 0.290(19) 0.326(18) -0.023(14) 0.027(12) -0.010(12)
C22_3 0.176(12) 0.285(18) 0.311(18) -0.037(13) 0.031(11) -0.007(11)
C23_3 0.161(11) 0.248(15) 0.277(15) -0.062(11) 0.043(10) -0.007(10)
C24_3 0.150(11) 0.240(15) 0.268(15) -0.067(11) 0.049(10) -0.014(11)
C25_3 0.155(11) 0.244(15) 0.257(14) -0.058(11) 0.055(10) -0.020(11)
C26_3 0.150(10) 0.231(13) 0.253(13) -0.058(10) 0.050(9) -0.013(9)
C27_3 0.143(10) 0.223(14) 0.244(13) -0.042(11) 0.053(9) -0.015(9)
C28_3 0.165(10) 0.244(14) 0.277(13) -0.057(10) 0.039(9) -0.007(9)
C29_3 0.161(10) 0.230(13) 0.262(13) -0.057(10) 0.048(9) -0.006(9)
C30_3 0.159(12) 0.108(11) 0.225(10) -0.011(9) 0.052(9) -0.002(10)
C31_3 0.169(12) 0.103(11) 0.223(10) -0.015(9) 0.056(9) -0.003(10)
C32_3 0.174(11) 0.116(11) 0.224(10) -0.018(8) 0.067(8) -0.026(8)
C33_3 0.176(12) 0.147(12) 0.228(12) -0.035(10) 0.057(10) -0.010(9)
C34_3 0.192(13) 0.164(12) 0.229(13) -0.037(10) 0.063(11) -0.002(10)
C35_3 0.186(12) 0.172(12) 0.226(12) -0.022(10) 0.077(10) -0.009(9)
N36_3 0.182(9) 0.141(9) 0.218(9) -0.012(8) 0.087(8) -0.024(7)
C37_3 0.176(11) 0.127(11) 0.217(10) -0.010(8) 0.075(9) -0.018(9)
C38_3 0.142(10) 0.183(13) 0.250(14) -0.064(12) 0.050(9) -0.014(9)
C39_3 0.143(9) 0.171(13) 0.239(14) -0.054(12) 0.056(9) -0.013(9)
C40_3 0.145(9) 0.184(13) 0.241(13) -0.064(10) 0.054(9) -0.010(8)
C41_3 0.150(11) 0.226(15) 0.261(14) -0.091(12) 0.060(10) -0.012(10)
C42_3 0.149(11) 0.236(15) 0.269(14) -0.105(12) 0.064(10) -0.018(11)
C43_3 0.148(11) 0.201(14) 0.253(13) -0.083(10) 0.063(9) -0.019(10)
N44_3 0.156(8) 0.155(9) 0.236(10) -0.047(8) 0.062(7) -0.008(7)
C45_3 0.149(9) 0.173(13) 0.239(13) -0.054(11) 0.056(8) -0.011(8)
N1_4 0.172(10) 0.115(7) 0.255(10) -0.015(6) 0.066(8) -0.016(7)
C2_4 0.170(11) 0.131(9) 0.253(11) -0.010(7) 0.062(9) -0.023(8)
C3_4 0.186(13) 0.143(11) 0.258(12) -0.016(8) 0.070(10) -0.037(10)
C4_4 0.183(13) 0.166(11) 0.258(12) -0.004(9) 0.068(11) -0.044(11)
C5_4 0.192(12) 0.166(11) 0.258(12) -0.004(9) 0.052(10) -0.048(11)
C6_4 0.180(13) 0.149(11) 0.259(12) -0.003(8) 0.051(10) -0.039(10)
C7_4 0.157(11) 0.126(9) 0.252(10) -0.009(7) 0.055(9) -0.023(8)
C8_4 0.144(10) 0.117(8) 0.254(10) -0.007(7) 0.056(9) -0.015(8)
C9_4 0.138(11) 0.113(9) 0.253(11) -0.007(8) 0.059(10) -0.022(9)
C10_4 0.134(10) 0.117(9) 0.255(11) -0.008(8) 0.060(9) -0.019(9)
C11_4 0.144(12) 0.116(9) 0.252(12) -0.009(8) 0.064(10) -0.015(9)
C12_4 0.144(12) 0.114(10) 0.251(11) -0.009(8) 0.061(10) -0.014(9)
C13_4 0.156(11) 0.114(8) 0.252(10) -0.010(7) 0.061(9) -0.010(8)
C14_4 0.155(11) 0.114(8) 0.267(12) -0.016(8) 0.065(9) -0.013(7)
C15_4 0.154(11) 0.107(8) 0.273(14) -0.014(9) 0.066(10) -0.005(8)
C16_4 0.158(11) 0.105(8) 0.291(13) -0.015(8) 0.075(9) -0.009(7)
C17_4 0.167(12) 0.115(9) 0.307(15) -0.010(10) 0.086(11) -0.009(9)
C18_4 0.176(12) 0.109(9) 0.316(16) -0.014(10) 0.086(11) -0.008(9)
C19_4 0.179(11) 0.109(9) 0.331(14) -0.019(9) 0.090(10) -0.010(8)
C20_4 0.192(14) 0.113(10) 0.351(17) -0.016(10) 0.094(12) -0.008(9)
C21_4 0.201(15) 0.117(11) 0.376(18) -0.022(11) 0.102(13) -0.007(9)
C22_4 0.200(14) 0.115(10) 0.378(17) -0.027(10) 0.103(13) -0.008(9)
C23_4 0.183(12) 0.112(9) 0.361(15) -0.030(10) 0.101(10) -0.009(8)
C24_4 0.180(12) 0.121(10) 0.356(16) -0.033(11) 0.095(12) -0.013(9)
C25_4 0.173(12) 0.119(10) 0.346(16) -0.045(11) 0.099(11) -0.016(9)
C26_4 0.162(11) 0.113(8) 0.315(13) -0.028(9) 0.083(10) -0.013(7)
C27_4 0.157(11) 0.114(8) 0.299(15) -0.032(9) 0.074(10) -0.019(8)
C28_4 0.177(11) 0.108(8) 0.333(14) -0.024(9) 0.090(10) -0.009(7)
C29_4 0.159(10) 0.109(8) 0.309(13) -0.027(8) 0.078(9) -0.013(7)
C30_4 0.228(15) 0.191(13) 0.270(13) 0.009(10) 0.051(11) -0.063(12)
C31_4 0.247(15) 0.210(14) 0.279(14) 0.024(11) 0.051(12) -0.069(12)
C32_4 0.256(14) 0.219(13) 0.271(13) 0.023(10) 0.048(11) -0.072(11)
C33_4 0.285(16) 0.238(16) 0.278(14) 0.027(11) 0.038(12) -0.088(13)
C34_4 0.292(17) 0.244(16) 0.274(14) 0.031(11) 0.035(12) -0.089(13)
C35_4 0.277(16) 0.234(15) 0.260(13) 0.022(10) 0.042(11) -0.082(13)
N36_4 0.230(11) 0.212(10) 0.247(11) 0.025(8) 0.054(9) -0.051(8)
C37_4 0.231(14) 0.201(12) 0.255(13) 0.016(10) 0.059(11) -0.060(11)
C38_4 0.140(12) 0.127(11) 0.256(12) -0.013(8) 0.065(10) -0.022(9)
C39_4 0.143(12) 0.138(11) 0.254(12) -0.013(9) 0.054(10) -0.010(10)
C40_4 0.152(11) 0.132(10) 0.242(12) -0.004(8) 0.053(10) -0.006(8)
C41_4 0.178(13) 0.149(12) 0.244(12) -0.002(9) 0.048(10) 0.014(10)
C42_4 0.183(13) 0.150(12) 0.236(12) 0.000(9) 0.047(10) 0.010(10)
C43_4 0.151(12) 0.136(11) 0.229(12) 0.001(8) 0.053(10) -0.009(9)
N44_4 0.132(9) 0.127(8) 0.220(11) -0.005(7) 0.050(9) -0.017(6)
C45_4 0.125(11) 0.125(10) 0.230(12) -0.004(8) 0.054(9) -0.022(8)
N1_5 0.184(9) 0.191(11) 0.236(10) 0.022(9) 0.047(7) 0.007(8)
C2_5 0.182(10) 0.214(13) 0.246(11) 0.035(10) 0.046(8) 0.004(9)
C3_5 0.187(12) 0.228(15) 0.249(12) 0.041(11) 0.051(9) 0.005(11)
C4_5 0.191(12) 0.229(15) 0.262(13) 0.046(12) 0.056(10) 0.004(12)
C5_5 0.186(11) 0.213(13) 0.260(13) 0.056(12) 0.056(9) -0.004(10)
C6_5 0.178(11) 0.202(14) 0.259(13) 0.049(12) 0.048(9) -0.001(10)
C7_5 0.178(10) 0.199(12) 0.247(11) 0.039(10) 0.048(8) 0.000(9)
C8_5 0.167(10) 0.161(11) 0.238(10) 0.023(9) 0.043(8) 0.004(9)
C9_5 0.160(11) 0.129(12) 0.236(10) 0.017(9) 0.039(8) 0.002(9)
C10_5 0.164(11) 0.123(11) 0.226(10) 0.004(9) 0.037(8) -0.002(10)
C11_5 0.166(11) 0.155(12) 0.226(12) 0.007(11) 0.039(9) -0.008(10)
C12_5 0.165(11) 0.158(13) 0.228(12) 0.008(11) 0.041(9) -0.002(10)
C13_5 0.172(10) 0.164(11) 0.234(10) 0.019(9) 0.045(8) 0.006(9)
C14_5 0.189(10) 0.176(12) 0.241(11) 0.016(9) 0.041(8) 0.012(9)
C15_5 0.185(11) 0.164(13) 0.241(13) 0.015(11) 0.038(9) 0.009(9)
C16_5 0.193(11) 0.163(12) 0.253(13) 0.013(10) 0.037(9) 0.009(9)
C17_5 0.192(12) 0.172(13) 0.260(15) 0.016(11) 0.034(10) 0.014(10)
C18_5 0.197(12) 0.178(14) 0.269(15) 0.016(11) 0.027(11) 0.009(11)
C19_5 0.214(12) 0.187(13) 0.272(14) 0.008(10) 0.027(10) 0.010(10)
C20_5 0.231(13) 0.217(16) 0.295(17) -0.013(12) 0.015(11) 0.017(12)
C21_5 0.239(14) 0.231(17) 0.302(17) -0.023(13) 0.013(12) 0.018(12)
C22_5 0.245(14) 0.226(16) 0.294(16) -0.011(13) 0.017(12) 0.021(12)
C23_5 0.230(13) 0.203(13) 0.274(14) 0.000(11) 0.024(10) 0.018(11)
C24_5 0.238(14) 0.214(15) 0.279(15) -0.009(12) 0.024(11) 0.021(12)
C25_5 0.226(14) 0.215(14) 0.272(15) -0.015(12) 0.031(11) 0.029(12)
C26_5 0.213(11) 0.198(13) 0.260(13) -0.004(10) 0.032(9) 0.022(10)
C27_5 0.206(12) 0.194(14) 0.250(13) 0.007(10) 0.037(10) 0.023(10)
C28_5 0.217(11) 0.180(13) 0.261(13) 0.014(10) 0.028(9) 0.009(9)
C29_5 0.208(11) 0.178(12) 0.252(12) 0.011(9) 0.037(9) 0.013(9)
C30_5 0.194(11) 0.227(16) 0.283(15) 0.066(13) 0.065(10) -0.008(11)
C31_5 0.199(11) 0.247(16) 0.307(16) 0.073(14) 0.073(11) -0.013(11)
C32_5 0.197(11) 0.256(15) 0.306(15) 0.087(12) 0.072(10) -0.014(10)
C33_5 0.206(13) 0.287(16) 0.323(16) 0.112(13) 0.073(12) -0.016(12)
C34_5 0.207(14) 0.298(17) 0.324(16) 0.124(13) 0.075(13) -0.011(13)
C35_5 0.206(13) 0.281(16) 0.308(16) 0.108(12) 0.078(12) -0.017(12)
N36_5 0.192(10) 0.239(12) 0.277(14) 0.076(10) 0.071(9) -0.021(9)
C37_5 0.194(11) 0.228(15) 0.286(15) 0.076(12) 0.072(10) -0.019(10)
C38_5 0.172(12) 0.107(11) 0.223(10) -0.005(9) 0.037(9) -0.006(10)
C39_5 0.166(12) 0.106(10) 0.220(10) -0.004(9) 0.037(9) -0.014(10)
C40_5 0.148(11) 0.111(10) 0.215(10) -0.009(8) 0.043(8) -0.010(8)
C41_5 0.137(11) 0.106(10) 0.215(11) -0.007(9) 0.041(9) 0.000(8)
C42_5 0.132(11) 0.111(10) 0.212(12) -0.003(9) 0.045(9) -0.003(8)
C43_5 0.134(11) 0.131(10) 0.206(11) -0.015(9) 0.057(9) -0.011(8)
N44_5 0.130(8) 0.122(8) 0.210(9) -0.008(7) 0.060(7) -0.005(6)
C45_5 0.136(10) 0.114(10) 0.212(10) -0.018(8) 0.056(8) -0.010(8)
Pd3_6 0.206(2) 0.1151(14) 0.304(3) 0.0249(14) 0.1187(19) 0.0229(13)
Pd4_6 0.218(2) 0.1233(14) 0.222(2) 0.0019(13) 0.0553(16) 0.0020(13)
N1_7 0.169(10) 0.096(7) 0.264(10) -0.006(6) 0.065(8) -0.005(7)
C2_7 0.159(11) 0.091(8) 0.261(10) -0.010(7) 0.071(9) -0.004(8)
C3_7 0.166(12) 0.097(9) 0.265(12) -0.014(8) 0.073(10) -0.001(9)
C4_7 0.155(12) 0.101(9) 0.263(12) -0.013(8) 0.078(10) -0.001(9)
C5_7 0.151(11) 0.104(9) 0.257(11) -0.010(8) 0.073(9) 0.000(9)
C6_7 0.146(12) 0.098(9) 0.258(11) -0.013(8) 0.073(10) -0.002(8)
C7_7 0.154(11) 0.096(8) 0.258(10) -0.011(7) 0.069(9) -0.006(8)
C8_7 0.163(11) 0.102(8) 0.259(10) -0.010(7) 0.066(9) -0.009(8)
C9_7 0.157(12) 0.105(10) 0.261(11) -0.014(8) 0.066(10) -0.018(9)
C10_7 0.171(11) 0.109(9) 0.255(11) -0.012(8) 0.066(10) -0.021(9)
C11_7 0.198(14) 0.115(10) 0.264(12) -0.009(8) 0.069(11) -0.016(10)
C12_7 0.204(14) 0.109(10) 0.262(12) -0.006(8) 0.069(10) -0.014(10)
C13_7 0.176(11) 0.102(8) 0.262(10) -0.007(7) 0.066(9) -0.007(8)
C14_7 0.151(10) 0.093(7) 0.261(12) -0.001(7) 0.063(9) -0.009(7)
C15_7 0.148(11) 0.099(8) 0.266(14) 0.006(8) 0.061(10) -0.006(7)
C16_7 0.151(10) 0.098(8) 0.273(13) 0.006(8) 0.057(9) -0.004(7)
C17_7 0.156(11) 0.103(9) 0.295(15) 0.011(10) 0.061(10) -0.005(8)
C18_7 0.160(11) 0.097(9) 0.296(15) 0.011(10) 0.066(10) -0.007(8)
C19_7 0.160(10) 0.100(8) 0.274(13) 0.013(9) 0.058(9) -0.002(7)
C20_7 0.164(12) 0.093(9) 0.279(15) 0.008(9) 0.062(11) -0.004(8)
C21_7 0.166(13) 0.103(10) 0.277(15) 0.008(10) 0.057(11) 0.002(8)
C22_7 0.161(12) 0.110(9) 0.261(14) 0.009(10) 0.050(11) 0.002(8)
C23_7 0.153(10) 0.106(8) 0.256(12) 0.007(9) 0.051(9) 0.005(7)
C24_7 0.161(11) 0.107(9) 0.260(14) 0.003(10) 0.058(10) 0.003(8)
C25_7 0.153(11) 0.110(9) 0.271(14) 0.001(10) 0.059(10) 0.002(8)
C26_7 0.146(10) 0.103(8) 0.258(12) 0.000(8) 0.052(9) -0.004(7)
C27_7 0.148(11) 0.100(8) 0.256(14) 0.002(8) 0.059(10) -0.006(7)
C28_7 0.153(10) 0.095(7) 0.256(12) 0.013(8) 0.051(9) 0.003(7)
C29_7 0.149(10) 0.099(7) 0.265(12) 0.010(8) 0.053(9) -0.001(7)
C30_7 0.156(12) 0.102(10) 0.254(12) -0.010(8) 0.072(10) 0.002(9)
C31_7 0.185(13) 0.114(11) 0.266(13) 0.005(9) 0.082(11) 0.014(10)
C32_7 0.218(12) 0.116(10) 0.273(13) 0.010(9) 0.095(11) 0.012(9)
C33_7 0.292(16) 0.132(12) 0.277(13) 0.008(9) 0.095(12) -0.005(11)
C34_7 0.313(16) 0.146(13) 0.281(13) 0.018(10) 0.101(12) -0.012(12)
C35_7 0.290(15) 0.132(12) 0.283(13) 0.019(9) 0.097(11) 0.003(11)
N36_7 0.223(10) 0.124(8) 0.283(12) 0.019(7) 0.102(9) 0.023(7)
C37_7 0.204(13) 0.110(10) 0.275(13) 0.007(8) 0.096(11) 0.021(9)
C38_7 0.175(13) 0.121(11) 0.257(12) -0.015(9) 0.066(10) -0.022(10)
C39_7 0.200(13) 0.112(11) 0.245(13) -0.006(9) 0.065(10) -0.012(10)
C40_7 0.220(12) 0.116(10) 0.228(12) 0.001(9) 0.056(10) 0.007(9)
C41_7 0.236(14) 0.122(11) 0.228(12) -0.003(9) 0.050(11) 0.023(11)
C42_7 0.244(15) 0.131(12) 0.221(12) -0.002(9) 0.045(10) 0.031(11)
C43_7 0.235(14) 0.117(11) 0.211(12) -0.005(9) 0.050(10) 0.024(10)
N44_7 0.217(11) 0.108(8) 0.211(11) -0.005(8) 0.053(9) 0.007(8)
C45_7 0.220(13) 0.114(10) 0.218(12) -0.004(9) 0.057(10) 0.004(9)
N1_8 0.251(12) 0.279(14) 0.312(12) -0.014(11) 0.066(9) 0.038(10)
C2_8 0.221(12) 0.217(13) 0.308(12) -0.021(11) 0.067(9) 0.011(10)
C3_8 0.220(13) 0.182(14) 0.309(14) -0.013(12) 0.071(11) 0.002(11)
C4_8 0.215(13) 0.171(14) 0.307(14) -0.018(12) 0.073(11) 0.002(11)
C5_8 0.210(13) 0.149(12) 0.300(12) -0.012(10) 0.079(10) -0.008(10)
C6_8 0.200(13) 0.157(13) 0.299(12) -0.024(11) 0.072(10) -0.021(11)
C7_8 0.215(12) 0.200(13) 0.300(12) -0.022(10) 0.072(9) 0.001(10)
C8_8 0.229(12) 0.251(14) 0.301(12) -0.026(11) 0.070(9) 0.018(10)
C9_8 0.219(13) 0.264(16) 0.294(14) -0.039(13) 0.065(11) 0.017(12)
C10_8 0.225(12) 0.288(16) 0.300(14) -0.044(13) 0.068(11) 0.022(11)
C11_8 0.235(14) 0.313(18) 0.304(15) -0.041(14) 0.062(11) 0.033(13)
C12_8 0.246(14) 0.319(18) 0.305(14) -0.030(13) 0.065(11) 0.032(13)
C13_8 0.247(12) 0.291(15) 0.304(13) -0.022(12) 0.067(10) 0.033(11)
C14_8 0.291(14) 0.297(16) 0.343(14) -0.006(12) 0.035(11) 0.044(12)
C15_8 0.316(17) 0.314(18) 0.352(17) 0.007(14) 0.029(13) 0.034(14)
C16_8 0.338(16) 0.322(18) 0.365(17) 0.011(13) 0.017(13) 0.047(14)
C17_8 0.357(19) 0.34(2) 0.380(19) 0.023(15) 0.015(15) 0.040(16)
C18_8 0.36(2) 0.34(2) 0.393(19) 0.025(16) 0.001(15) 0.043(16)
C19_8 0.356(19) 0.324(19) 0.387(18) 0.021(14) 0.005(14) 0.050(15)
C20_8 0.36(2) 0.32(2) 0.39(2) 0.024(16) -0.006(16) 0.049(17)
C21_8 0.36(2) 0.32(2) 0.40(2) 0.035(17) -0.003(16) 0.051(17)
C22_8 0.355(19) 0.32(2) 0.40(2) 0.030(16) 0.001(15) 0.058(16)
C23_8 0.343(17) 0.310(19) 0.382(19) 0.016(14) 0.008(14) 0.059(14)
C24_8 0.331(18) 0.31(2) 0.38(2) 0.012(15) 0.013(15) 0.062(15)
C25_8 0.315(17) 0.294(19) 0.37(2) 0.002(15) 0.017(14) 0.062(15)
C26_8 0.311(16) 0.285(17) 0.362(17) -0.009(13) 0.022(13) 0.062(13)
C27_8 0.295(15) 0.288(18) 0.358(17) -0.002(14) 0.033(12) 0.051(13)
C28_8 0.344(17) 0.310(18) 0.380(17) 0.010(13) 0.010(13) 0.054(14)
C29_8 0.332(16) 0.304(17) 0.365(17) 0.001(13) 0.019(13) 0.054(13)
C30_8 0.211(14) 0.132(12) 0.298(12) -0.007(10) 0.085(10) -0.003(11)
C31_8 0.196(13) 0.102(11) 0.295(12) 0.000(10) 0.095(10) 0.005(10)
C32_8 0.178(11) 0.093(10) 0.293(11) 0.005(9) 0.103(9) -0.003(8)
C33_8 0.181(12) 0.093(10) 0.295(13) 0.006(10) 0.107(11) -0.010(9)
C34_8 0.184(13) 0.102(10) 0.296(14) 0.010(10) 0.108(11) 0.001(9)
C35_8 0.198(13) 0.112(11) 0.291(13) 0.013(9) 0.113(10) 0.014(9)
N36_8 0.199(9) 0.112(8) 0.286(11) 0.015(8) 0.116(8) 0.016(7)
C37_8 0.188(12) 0.105(10) 0.288(11) 0.010(9) 0.114(9) 0.008(9)
C38_8 0.222(12) 0.267(17) 0.301(16) -0.054(14) 0.067(11) 0.012(11)
C39_8 0.218(11) 0.233(15) 0.285(16) -0.057(13) 0.065(11) 0.002(10)
C40_8 0.219(11) 0.182(12) 0.260(14) -0.048(10) 0.065(10) 0.001(9)
C41_8 0.223(13) 0.182(13) 0.270(15) -0.053(11) 0.069(12) -0.001(11)
C42_8 0.219(13) 0.162(12) 0.268(15) -0.046(11) 0.070(12) 0.000(10)
C43_8 0.218(13) 0.152(12) 0.249(14) -0.037(10) 0.070(11) -0.001(10)
N44_8 0.207(9) 0.126(8) 0.220(10) -0.010(7) 0.067(8) 0.009(7)
C45_8 0.211(10) 0.157(12) 0.225(14) -0.024(10) 0.061(10) 0.005(9)
N1_9 0.190(9) 0.278(13) 0.258(11) 0.078(10) 0.029(8) -0.040(9)
C2_9 0.190(10) 0.240(14) 0.248(11) 0.054(10) 0.040(9) -0.030(10)
C3_9 0.200(12) 0.271(17) 0.261(13) 0.069(11) 0.050(10) -0.027(12)
C4_9 0.199(12) 0.272(16) 0.273(14) 0.067(12) 0.058(10) -0.017(12)
C5_9 0.190(11) 0.234(14) 0.271(14) 0.057(12) 0.066(10) -0.007(10)
C6_9 0.177(11) 0.188(14) 0.258(13) 0.038(11) 0.058(9) -0.008(10)
C7_9 0.176(10) 0.185(12) 0.239(11) 0.032(9) 0.054(8) -0.008(9)
C8_9 0.168(10) 0.148(11) 0.234(11) 0.018(9) 0.050(8) -0.003(9)
C9_9 0.160(11) 0.120(11) 0.225(11) 0.007(9) 0.052(8) 0.002(9)
C10_9 0.163(11) 0.124(11) 0.224(10) 0.007(9) 0.052(9) -0.002(9)
C11_9 0.162(11) 0.138(12) 0.236(12) 0.020(10) 0.050(9) -0.007(10)
C12_9 0.171(11) 0.155(13) 0.239(12) 0.024(10) 0.049(9) -0.007(10)
C13_9 0.171(10) 0.185(12) 0.246(11) 0.039(9) 0.045(8) -0.008(9)
C14_9 0.206(11) 0.356(17) 0.310(14) 0.131(12) 0.006(10) -0.068(11)
C15_9 0.213(12) 0.381(19) 0.331(17) 0.136(14) 0.012(11) -0.059(13)
C16_9 0.225(13) 0.416(19) 0.360(17) 0.150(14) -0.006(12) -0.062(13)
C17_9 0.229(15) 0.44(2) 0.378(19) 0.145(16) -0.005(13) -0.054(15)
C18_9 0.238(15) 0.44(2) 0.39(2) 0.164(17) -0.012(14) -0.061(15)
C19_9 0.244(14) 0.43(2) 0.38(2) 0.171(16) -0.017(13) -0.075(14)
C20_9 0.258(15) 0.46(2) 0.41(2) 0.165(18) -0.018(14) -0.084(16)
C21_9 0.267(17) 0.47(3) 0.42(2) 0.155(18) -0.023(15) -0.076(17)
C22_9 0.254(16) 0.47(2) 0.41(2) 0.154(18) -0.028(15) -0.081(16)
C23_9 0.253(15) 0.45(2) 0.387(19) 0.150(15) -0.026(13) -0.083(15)
C24_9 0.249(16) 0.45(2) 0.382(19) 0.133(16) -0.031(14) -0.091(16)
C25_9 0.254(16) 0.45(2) 0.368(18) 0.115(16) -0.023(14) -0.085(16)
C26_9 0.230(13) 0.42(2) 0.351(17) 0.132(14) -0.016(12) -0.090(13)
C27_9 0.224(13) 0.392(19) 0.316(16) 0.118(13) 0.001(11) -0.085(13)
C28_9 0.247(13) 0.43(2) 0.376(18) 0.167(15) -0.016(12) -0.082(14)
C29_9 0.237(13) 0.414(19) 0.354(17) 0.153(14) -0.009(12) -0.078(13)
C30_9 0.187(11) 0.225(15) 0.307(16) 0.075(14) 0.079(11) 0.003(10)
C31_9 0.188(11) 0.210(15) 0.351(17) 0.101(14) 0.093(11) 0.014(10)
C32_9 0.186(10) 0.190(13) 0.383(16) 0.110(12) 0.105(10) 0.027(9)
C33_9 0.191(12) 0.208(15) 0.409(17) 0.132(13) 0.111(12) 0.034(11)
C34_9 0.191(13) 0.208(15) 0.415(17) 0.143(13) 0.113(12) 0.030(11)
C35_9 0.183(12) 0.195(14) 0.397(17) 0.126(12) 0.123(11) 0.031(10)
N36_9 0.179(9) 0.150(11) 0.361(15) 0.085(10) 0.120(9) 0.027(8)
C37_9 0.179(10) 0.157(13) 0.363(16) 0.095(12) 0.116(10) 0.025(9)
C38_9 0.173(12) 0.102(11) 0.220(10) 0.004(9) 0.056(9) 0.001(10)
C39_9 0.178(12) 0.099(10) 0.217(10) 0.003(9) 0.053(9) -0.002(10)
C40_9 0.185(12) 0.112(11) 0.217(10) 0.004(8) 0.057(9) 0.001(8)
C41_9 0.191(12) 0.111(11) 0.221(12) 0.006(10) 0.054(10) -0.003(9)
C42_9 0.208(13) 0.130(11) 0.222(13) 0.010(10) 0.055(11) -0.010(10)
C43_9 0.215(13) 0.139(12) 0.217(12) 0.014(9) 0.052(10) -0.020(9)
N44_9 0.212(10) 0.126(9) 0.212(10) 0.011(7) 0.050(8) -0.016(7)
C45_9 0.194(12) 0.119(11) 0.213(10) 0.008(8) 0.056(9) -0.009(9)
N1_10 0.162(10) 0.091(7) 0.296(11) 0.004(7) 0.077(8) 0.000(6)
C2_10 0.162(11) 0.093(8) 0.300(12) 0.009(8) 0.077(9) 0.009(7)
C3_10 0.166(12) 0.104(10) 0.309(14) 0.019(9) 0.080(10) 0.015(9)
C4_10 0.162(12) 0.112(10) 0.307(14) 0.013(10) 0.076(11) 0.015(9)
C5_10 0.159(11) 0.110(9) 0.301(13) 0.017(9) 0.071(9) 0.021(8)
C6_10 0.154(12) 0.104(10) 0.293(13) 0.009(9) 0.063(10) 0.016(8)
C7_10 0.155(10) 0.095(8) 0.291(12) 0.010(8) 0.066(9) 0.011(7)
C8_10 0.151(10) 0.089(8) 0.284(12) 0.007(8) 0.064(9) 0.007(7)
C9_10 0.162(11) 0.096(9) 0.275(14) 0.005(9) 0.061(10) 0.003(8)
C10_10 0.163(11) 0.103(9) 0.280(13) -0.001(9) 0.065(9) 0.001(8)
C11_10 0.162(12) 0.103(9) 0.290(14) -0.004(10) 0.068(10) -0.007(8)
C12_10 0.159(12) 0.101(9) 0.296(14) -0.002(9) 0.072(10) 0.001(8)
C13_10 0.158(11) 0.092(8) 0.296(12) 0.007(8) 0.074(9) 0.004(7)
C14_10 0.157(11) 0.089(7) 0.279(12) 0.006(7) 0.065(10) 0.003(7)
C15_10 0.166(12) 0.100(8) 0.278(12) 0.004(8) 0.062(10) 0.007(8)
C16_10 0.156(11) 0.099(8) 0.282(11) 0.002(7) 0.066(10) 0.001(8)
C17_10 0.172(13) 0.110(10) 0.287(12) -0.001(8) 0.069(10) -0.004(10)
C18_10 0.184(13) 0.112(10) 0.292(12) 0.001(9) 0.073(11) -0.002(10)
C19_10 0.176(12) 0.110(9) 0.288(12) -0.003(8) 0.076(10) 0.001(9)
C20_10 0.191(14) 0.111(10) 0.294(14) -0.004(9) 0.076(12) 0.001(10)
C21_10 0.180(13) 0.105(10) 0.294(14) -0.005(9) 0.073(13) 0.000(10)
C22_10 0.172(13) 0.102(9) 0.291(14) -0.002(9) 0.073(12) 0.008(9)
C23_10 0.153(11) 0.099(9) 0.288(12) 0.001(8) 0.072(10) -0.003(8)
C24_10 0.152(12) 0.097(9) 0.282(12) 0.005(8) 0.064(10) 0.004(9)
C25_10 0.153(12) 0.098(9) 0.279(12) 0.003(8) 0.065(10) 0.006(9)
C26_10 0.153(11) 0.099(8) 0.282(11) 0.006(7) 0.064(10) 0.006(8)
C27_10 0.164(13) 0.101(8) 0.281(12) 0.005(8) 0.062(10) 0.001(8)
C28_10 0.152(11) 0.105(8) 0.286(11) 0.001(7) 0.071(9) -0.005(8)
C29_10 0.136(10) 0.099(8) 0.281(11) 0.002(7) 0.066(9) -0.003(7)
C30_10 0.161(13) 0.118(11) 0.309(14) 0.018(10) 0.078(10) 0.021(9)
C31_10 0.165(13) 0.126(11) 0.313(14) 0.022(10) 0.084(11) 0.029(10)
C32_10 0.174(12) 0.113(10) 0.314(13) 0.029(9) 0.097(10) 0.028(8)
C33_10 0.182(13) 0.126(11) 0.333(16) 0.026(10) 0.109(11) 0.021(9)
C34_10 0.184(12) 0.129(11) 0.340(16) 0.027(11) 0.111(11) 0.019(9)
C35_10 0.184(12) 0.123(11) 0.337(16) 0.021(10) 0.127(11) 0.019(9)
N36_10 0.179(10) 0.109(8) 0.326(14) 0.024(8) 0.126(9) 0.020(7)
C37_10 0.166(12) 0.115(10) 0.314(14) 0.027(9) 0.110(10) 0.026(8)
C38_10 0.167(12) 0.107(10) 0.261(14) 0.000(10) 0.055(10) -0.007(8)
C39_10 0.173(12) 0.124(10) 0.242(14) 0.002(10) 0.047(11) -0.015(8)
C40_10 0.170(11) 0.121(9) 0.238(12) 0.001(9) 0.045(10) -0.015(8)
C41_10 0.175(11) 0.127(11) 0.262(15) 0.004(10) 0.055(11) -0.009(8)
C42_10 0.180(11) 0.125(11) 0.270(15) 0.005(11) 0.064(10) -0.011(8)
C43_10 0.187(11) 0.115(10) 0.255(14) -0.004(10) 0.058(10) -0.017(8)
N44_10 0.188(9) 0.116(7) 0.237(10) -0.001(7) 0.064(9) -0.010(7)
C45_10 0.174(11) 0.122(9) 0.239(13) 0.007(9) 0.052(10) -0.008(8)
B1_11 0.379(17) 0.351(18) 0.359(14) -0.023(13) 0.155(12) -0.019(14)
F2_11 0.48(2) 0.43(2) 0.411(17) 0.006(16) 0.144(16) 0.012(19)
F3_11 0.46(2) 0.396(19) 0.43(2) -0.051(15) 0.151(19) -0.007(16)
F4_11 0.310(12) 0.277(11) 0.325(9) -0.020(8) 0.095(8) -0.008(9)
F5_11 0.405(18) 0.38(2) 0.48(2) -0.026(19) 0.149(15) -0.038(16)
B1_12 0.50(3) 0.307(19) 0.316(18) -0.015(14) 0.183(16) -0.006(15)
F2_12 0.48(2) 0.237(15) 0.299(16) -0.051(12) 0.169(16) -0.041(16)
F3_12 0.50(3) 0.317(17) 0.278(17) -0.014(13) 0.183(16) -0.011(16)
F4_12 0.53(3) 0.276(19) 0.326(17) -0.027(14) 0.166(16) 0.008(16)
F5_12 0.55(3) 0.36(2) 0.36(2) -0.023(16) 0.187(19) 0.042(17)
B1_13 0.38(2) 0.291(18) 0.385(19) -0.007(15) 0.161(15) 0.025(14)
F2_13 0.35(2) 0.261(15) 0.334(18) -0.049(13) 0.118(15) -0.002(13)
F3_13 0.34(2) 0.326(19) 0.368(18) -0.003(16) 0.142(15) 0.025(15)
F4_13 0.41(2) 0.30(2) 0.385(17) 0.000(15) 0.145(15) 0.028(15)
F5_13 0.42(2) 0.315(17) 0.45(2) 0.002(16) 0.181(18) 0.002(15)
B1_14 0.41(2) 0.36(2) 0.40(2) 0.058(17) 0.170(16) 0.021(17)
F2_14 0.40(2) 0.280(18) 0.37(2) 0.064(15) 0.156(16) 0.007(16)
F3_14 0.36(2) 0.41(2) 0.40(2) 0.071(17) 0.188(16) 0.036(18)
F4_14 0.41(2) 0.39(2) 0.48(3) 0.06(2) 0.152(17) 0.008(18)
F5_14 0.47(3) 0.37(2) 0.45(2) 0.045(17) 0.18(2) 0.035(17)
B1_15 0.267(15) 0.202(15) 0.462(19) 0.053(12) 0.198(13) 0.028(12)
F2_15 0.263(14) 0.223(13) 0.50(2) 0.082(12) 0.226(14) 0.043(10)
F3_15 0.225(12) 0.108(8) 0.398(17) 0.015(9) 0.151(11) 0.016(8)
F4_15 0.263(13) 0.243(16) 0.51(2) 0.058(14) 0.181(13) 0.023(10)
F5_15 0.329(18) 0.245(14) 0.48(2) 0.024(12) 0.209(15) 0.034(12)
B1_16 0.354(19) 0.346(18) 0.327(17) 0.014(14) 0.148(14) -0.001(14)
F2_16 0.36(2) 0.357(18) 0.341(19) 0.027(15) 0.152(16) -0.003(15)
F3_16 0.329(18) 0.345(17) 0.292(17) -0.002(14) 0.118(14) -0.009(14)
F4_16 0.380(19) 0.36(2) 0.358(17) 0.011(16) 0.116(14) 0.001(15)
F5_16 0.37(2) 0.273(17) 0.330(16) 0.021(13) 0.165(14) -0.012(15)
B1_17 0.256(15) 0.210(14) 0.349(16) -0.036(11) 0.142(12) -0.050(12)
F2_17 0.249(14) 0.223(12) 0.371(17) -0.047(11) 0.143(12) -0.059(10)
F3_17 0.329(17) 0.219(13) 0.342(16) -0.029(10) 0.155(13) -0.043(11)
F4_17 0.268(13) 0.254(15) 0.396(18) -0.066(13) 0.138(11) -0.046(10)
F5_17 0.225(12) 0.150(9) 0.316(14) -0.003(9) 0.108(10) -0.028(9)

loop_
_atom_type_symbol
_atom_type_description
_atom_type_scat_dispersion_real
_atom_type_scat_dispersion_imag
_atom_type_scat_source
C C 0.0060 0.0028 'International Tables Vol C Tables 4.2.6.8 and 6.1.1.4'
H H 0.0000 0.0000 'International Tables Vol C Tables 4.2.6.8 and 6.1.1.4'
N N 0.0112 0.0056 'International Tables Vol C Tables 4.2.6.8 and 6.1.1.4'
Pd Pd -0.5543 1.5185 'International Tables Vol C Tables 4.2.6.8 and 6.1.1.4'
F F 0.0283 0.0171 'International Tables Vol C Tables 4.2.6.8 and 6.1.1.4'
B B 0.0028 0.0012 'International Tables Vol C Tables 4.2.6.8 and 6.1.1.4'

loop_
_geom_angle_atom_site_label_1
_geom_angle_atom_site_label_2
_geom_angle_atom_site_label_3
_geom_angle
_geom_angle_site_symmetry_1
_geom_angle_site_symmetry_3
_geom_angle_publ_flag
N36_4 Pd1_1 N36_3 90.9(8) . . ?
N36_4 Pd1_1 N36_2 176.7(8) . . ?
N36_3 Pd1_1 N36_2 91.1(7) . . ?
N36_4 Pd1_1 N36_5 88.2(8) . . ?
N36_3 Pd1_1 N36_5 178.9(8) . . ?
N36_2 Pd1_1 N36_5 89.8(8) . . ?
F4_11 Pd2_1 N44_5 104.8(8) . . ?
F4_11 Pd2_1 N44_2 97.1(8) . . ?
N44_5 Pd2_1 N44_2 90.0(6) . . ?
F4_11 Pd2_1 N44_3 73.9(8) . . ?
N44_5 Pd2_1 N44_3 178.6(7) . . ?
N44_2 Pd2_1 N44_3 90.8(6) . . ?
F4_11 Pd2_1 N44_4 81.5(8) . . ?
N44_5 Pd2_1 N44_4 91.0(6) . . ?
N44_2 Pd2_1 N44_4 178.4(7) . . ?
N44_3 Pd2_1 N44_4 88.2(6) . . ?
C13_2 N1_2 C2_2 108.7(7) . . ?
C13_2 N1_2 C14_2 127.9(9) . . ?
C2_2 N1_2 C14_2 122.6(9) . . ?
C3_2 C2_2 N1_2 128.3(9) . . ?
C3_2 C2_2 C7_2 122.7(8) . . ?
N1_2 C2_2 C7_2 108.8(7) . . ?
C4_2 C3_2 C2_2 117.4(11) . . ?
C4_2 C3_2 H3_2 121.3 . . ?
C2_2 C3_2 H3_2 121.3 . . ?
C3_2 C4_2 C5_2 121.0(11) . . ?
C3_2 C4_2 H4_2 119.5 . . ?
C5_2 C4_2 H4_2 119.5 . . ?
C6_2 C5_2 C4_2 121.6(9) . . ?
C6_2 C5_2 C30_2 120.9(12) . . ?
C4_2 C5_2 C30_2 117.5(11) . . ?
C7_2 C6_2 C5_2 118.3(9) . . ?
C7_2 C6_2 H6_2 120.8 . . ?
C5_2 C6_2 H6_2 120.8 . . ?
C6_2 C7_2 C2_2 119.0(8) . . ?
C6_2 C7_2 C8_2 134.1(10) . . ?
C2_2 C7_2 C8_2 106.8(7) . . ?
C9_2 C8_2 C13_2 119.1(8) . . ?
C9_2 C8_2 C7_2 133.7(10) . . ?
C13_2 C8_2 C7_2 107.2(7) . . ?
C8_2 C9_2 C10_2 119.2(10) . . ?
C8_2 C9_2 H9_2 120.4 . . ?
C10_2 C9_2 H9_2 120.4 . . ?
C9_2 C10_2 C11_2 120.8(9) . . ?
C9_2 C10_2 C38_2 119.4(11) . . ?
C11_2 C10_2 C38_2 119.8(11) . . ?
C12_2 C11_2 C10_2 120.7(11) . . ?
C12_2 C11_2 H11_2 119.6 . . ?
C10_2 C11_2 H11_2 119.6 . . ?
C11_2 C12_2 C13_2 118.6(11) . . ?
C11_2 C12_2 H12_2 120.7 . . ?
C13_2 C12_2 H12_2 120.7 . . ?
C12_2 C13_2 N1_2 130.0(9) . . ?
C12_2 C13_2 C8_2 121.6(8) . . ?
N1_2 C13_2 C8_2 108.5(7) . . ?
C27_2 C14_2 C15_2 122.0(11) . . ?
C27_2 C14_2 N1_2 117.8(13) . . ?
C15_2 C14_2 N1_2 120.1(13) . . ?
C14_2 C15_2 C16_2 119.2(12) . . ?
C14_2 C15_2 H15_2 120.4 . . ?
C16_2 C15_2 H15_2 120.4 . . ?
C15_2 C16_2 C29_2 119.0(11) . . ?
C15_2 C16_2 C17_2 121.6(12) . . ?
C29_2 C16_2 C17_2 119.3(11) . . ?
C18_2 C17_2 C16_2 119.7(12) . . ?
C18_2 C17_2 H17_2 120.1 . . ?
C16_2 C17_2 H17_2 120.1 . . ?
C17_2 C18_2 C19_2 122.3(12) . . ?
C17_2 C18_2 H18_2 118.9 . . ?
C19_2 C18_2 H18_2 118.9 . . ?
C28_2 C19_2 C18_2 119.5(11) . . ?
C28_2 C19_2 C20_2 117.2(10) . . ?
C18_2 C19_2 C20_2 123.2(12) . . ?
C21_2 C20_2 C19_2 121.2(12) . . ?
C21_2 C20_2 H20_2 119.4 . . ?
C19_2 C20_2 H20_2 119.4 . . ?
C20_2 C21_2 C22_2 122.6(12) . . ?
C20_2 C21_2 H21_2 118.7 . . ?
C22_2 C21_2 H21_2 118.7 . . ?
C21_2 C22_2 C23_2 119.3(12) . . ?
C21_2 C22_2 H22_2 120.4 . . ?
C23_2 C22_2 H22_2 120.4 . . ?
C24_2 C23_2 C22_2 122.0(12) . . ?
C24_2 C23_2 C28_2 119.4(11) . . ?
C22_2 C23_2 C28_2 118.5(10) . . ?
C25_2 C24_2 C23_2 120.9(12) . . ?
C25_2 C24_2 H24_2 119.6 . . ?
C23_2 C24_2 H24_2 119.6 . . ?
C24_2 C25_2 C26_2 120.8(12) . . ?
C24_2 C25_2 H25_2 119.6 . . ?
C26_2 C25_2 H25_2 119.6 . . ?
C25_2 C26_2 C29_2 120.5(11) . . ?
C25_2 C26_2 C27_2 121.9(12) . . ?
C29_2 C26_2 C27_2 117.5(11) . . ?
C14_2 C27_2 C26_2 120.7(13) . . ?
C14_2 C27_2 H27_2 119.6 . . ?
C26_2 C27_2 H27_2 119.6 . . ?
C19_2 C28_2 C23_2 121.1(10) . . ?
C19_2 C28_2 C29_2 119.1(10) . . ?
C23_2 C28_2 C29_2 119.7(10) . . ?
C26_2 C29_2 C16_2 121.3(10) . . ?
C26_2 C29_2 C28_2 118.6(10) . . ?
C16_2 C29_2 C28_2 120.0(10) . . ?
C31_2 C30_2 C5_2 172(2) . . ?
C30_2 C31_2 C32_2 178(2) . . ?
C33_2 C32_2 C37_2 118.7(9) . . ?
C33_2 C32_2 C31_2 120.7(13) . . ?
C37_2 C32_2 C31_2 120.5(13) . . ?
C34_2 C33_2 C32_2 118.7(11) . . ?
C34_2 C33_2 H33_2 120.6 . . ?
C32_2 C33_2 H33_2 120.6 . . ?
C35_2 C34_2 C33_2 118.6(12) . . ?
C35_2 C34_2 H34_2 120.7 . . ?
C33_2 C34_2 H34_2 120.7 . . ?
N36_2 C35_2 C34_2 123.4(12) . . ?
N36_2 C35_2 H35_2 118.3 . . ?
C34_2 C35_2 H35_2 118.3 . . ?
C35_2 N36_2 C37_2 118.8(12) . . ?
C35_2 N36_2 Pd1_1 123.2(12) . . ?
C37_2 N36_2 Pd1_1 117.0(12) . . ?
N36_2 C37_2 C32_2 121.9(11) . . ?
N36_2 C37_2 H37_2 119.0 . . ?
C32_2 C37_2 H37_2 119.0 . . ?
C39_2 C38_2 C10_2 177(2) . . ?
C38_2 C39_2 C40_2 175(2) . . ?
C41_2 C40_2 C45_2 116.9(9) . . ?
C41_2 C40_2 C39_2 121.8(12) . . ?
C45_2 C40_2 C39_2 121.3(12) . . ?
C42_2 C41_2 C40_2 119.6(11) . . ?
C42_2 C41_2 H41_2 120.2 . . ?
C40_2 C41_2 H41_2 120.2 . . ?
C43_2 C42_2 C41_2 119.1(12) . . ?
C43_2 C42_2 H42_2 120.5 . . ?
C41_2 C42_2 H42_2 120.5 . . ?
N44_2 C43_2 C42_2 122.9(12) . . ?
N44_2 C43_2 H43_2 118.6 . . ?
C42_2 C43_2 H43_2 118.6 . . ?
C45_2 N44_2 C43_2 117.3(11) . . ?
C45_2 N44_2 Pd2_1 120.3(11) . . ?
C43_2 N44_2 Pd2_1 122.2(11) . . ?
N44_2 C45_2 C40_2 124.3(11) . . ?
N44_2 C45_2 H45_2 117.8 . . ?
C40_2 C45_2 H45_2 117.8 . . ?
C13_3 N1_3 C2_3 108.9(7) . . ?
C13_3 N1_3 C14_3 127.3(9) . . ?
C2_3 N1_3 C14_3 123.6(9) . . ?
C3_3 C2_3 N1_3 129.8(9) . . ?
C3_3 C2_3 C7_3 121.4(8) . . ?
N1_3 C2_3 C7_3 108.8(7) . . ?
C4_3 C3_3 C2_3 118.2(11) . . ?
C4_3 C3_3 H3_3 120.9 . . ?
C2_3 C3_3 H3_3 120.9 . . ?
C3_3 C4_3 C5_3 121.9(11) . . ?
C3_3 C4_3 H4_3 119.0 . . ?
C5_3 C4_3 H4_3 119.0 . . ?
C6_3 C5_3 C4_3 120.1(9) . . ?
C6_3 C5_3 C30_3 120.3(11) . . ?
C4_3 C5_3 C30_3 119.5(11) . . ?
C5_3 C6_3 C7_3 119.1(10) . . ?
C5_3 C6_3 H6_3 120.5 . . ?
C7_3 C6_3 H6_3 120.5 . . ?
C6_3 C7_3 C2_3 119.3(8) . . ?
C6_3 C7_3 C8_3 134.0(10) . . ?
C2_3 C7_3 C8_3 106.7(7) . . ?
C9_3 C8_3 C13_3 118.9(8) . . ?
C9_3 C8_3 C7_3 134.2(10) . . ?
C13_3 C8_3 C7_3 106.8(7) . . ?
C10_3 C9_3 C8_3 119.3(10) . . ?
C10_3 C9_3 H9_3 120.4 . . ?
C8_3 C9_3 H9_3 120.4 . . ?
C9_3 C10_3 C11_3 121.5(9) . . ?
C9_3 C10_3 C38_3 118.8(12) . . ?
C11_3 C10_3 C38_3 119.6(12) . . ?
C12_3 C11_3 C10_3 119.6(11) . . ?
C12_3 C11_3 H11_3 120.2 . . ?
C10_3 C11_3 H11_3 120.2 . . ?
C11_3 C12_3 C13_3 119.4(11) . . ?
C11_3 C12_3 H12_3 120.3 . . ?
C13_3 C12_3 H12_3 120.3 . . ?
N1_3 C13_3 C12_3 130.0(9) . . ?
N1_3 C13_3 C8_3 108.7(7) . . ?
C12_3 C13_3 C8_3 121.3(8) . . ?
C15_3 C14_3 C27_3 119.4(12) . . ?
C15_3 C14_3 N1_3 121.5(14) . . ?
C27_3 C14_3 N1_3 119.1(13) . . ?
C14_3 C15_3 C16_3 121.7(13) . . ?
C14_3 C15_3 H15_3 119.2 . . ?
C16_3 C15_3 H15_3 119.2 . . ?
C17_3 C16_3 C29_3 118.3(11) . . ?
C17_3 C16_3 C15_3 123.1(12) . . ?
C29_3 C16_3 C15_3 118.6(11) . . ?
C18_3 C17_3 C16_3 122.3(13) . . ?
C18_3 C17_3 H17_3 118.9 . . ?
C16_3 C17_3 H17_3 118.9 . . ?
C17_3 C18_3 C19_3 120.9(13) . . ?
C17_3 C18_3 H18_3 119.6 . . ?
C19_3 C18_3 H18_3 119.6 . . ?
C28_3 C19_3 C18_3 118.7(12) . . ?
C28_3 C19_3 C20_3 118.5(11) . . ?
C18_3 C19_3 C20_3 122.7(13) . . ?
C21_3 C20_3 C19_3 120.5(13) . . ?
C21_3 C20_3 H20_3 119.7 . . ?
C19_3 C20_3 H20_3 119.7 . . ?
C20_3 C21_3 C22_3 121.3(12) . . ?
C20_3 C21_3 H21_3 119.4 . . ?
C22_3 C21_3 H21_3 119.4 . . ?
C21_3 C22_3 C23_3 121.4(13) . . ?
C21_3 C22_3 H22_3 119.3 . . ?
C23_3 C22_3 H22_3 119.3 . . ?
C28_3 C23_3 C24_3 118.7(12) . . ?
C28_3 C23_3 C22_3 117.5(11) . . ?
C24_3 C23_3 C22_3 123.8(13) . . ?
C25_3 C24_3 C23_3 122.2(13) . . ?
C25_3 C24_3 H24_3 118.9 . . ?
C23_3 C24_3 H24_3 118.9 . . ?
C24_3 C25_3 C26_3 120.7(13) . . ?
C24_3 C25_3 H25_3 119.7 . . ?
C26_3 C25_3 H25_3 119.7 . . ?
C27_3 C26_3 C29_3 118.3(11) . . ?
C27_3 C26_3 C25_3 123.3(12) . . ?
C29_3 C26_3 C25_3 118.5(11) . . ?
C14_3 C27_3 C26_3 122.1(13) . . ?
C14_3 C27_3 H27_3 119.0 . . ?
C26_3 C27_3 H27_3 119.0 . . ?
C23_3 C28_3 C19_3 120.6(10) . . ?
C23_3 C28_3 C29_3 119.5(11) . . ?
C19_3 C28_3 C29_3 119.9(11) . . ?
C16_3 C29_3 C26_3 119.9(10) . . ?
C16_3 C29_3 C28_3 119.7(11) . . ?
C26_3 C29_3 C28_3 120.4(11) . . ?
C31_3 C30_3 C5_3 171.7(19) . . ?
C30_3 C31_3 C32_3 175.0(17) . . ?
C37_3 C32_3 C33_3 117.7(9) . . ?
C37_3 C32_3 C31_3 122.3(13) . . ?
C33_3 C32_3 C31_3 120.1(13) . . ?
C34_3 C33_3 C32_3 117.9(11) . . ?
C34_3 C33_3 H33_3 121.0 . . ?
C32_3 C33_3 H33_3 121.0 . . ?
C33_3 C34_3 C35_3 118.6(12) . . ?
C33_3 C34_3 H34_3 120.7 . . ?
C35_3 C34_3 H34_3 120.7 . . ?
N36_3 C35_3 C34_3 126.0(13) . . ?
N36_3 C35_3 H35_3 117.0 . . ?
C34_3 C35_3 H35_3 117.0 . . ?
C35_3 N36_3 C37_3 114.3(12) . . ?
C35_3 N36_3 Pd1_1 125.5(13) . . ?
C37_3 N36_3 Pd1_1 120.2(12) . . ?
N36_3 C37_3 C32_3 125.5(11) . . ?
N36_3 C37_3 H37_3 117.3 . . ?
C32_3 C37_3 H37_3 117.3 . . ?
C39_3 C38_3 C10_3 179(2) . . ?
C38_3 C39_3 C40_3 175.6(18) . . ?
C41_3 C40_3 C45_3 117.9(9) . . ?
C41_3 C40_3 C39_3 120.1(12) . . ?
C45_3 C40_3 C39_3 121.9(12) . . ?
C42_3 C41_3 C40_3 119.2(11) . . ?
C42_3 C41_3 H41_3 120.4 . . ?
C40_3 C41_3 H41_3 120.4 . . ?
C43_3 C42_3 C41_3 118.1(12) . . ?
C43_3 C42_3 H42_3 120.9 . . ?
C41_3 C42_3 H42_3 120.9 . . ?
N44_3 C43_3 C42_3 124.3(12) . . ?
N44_3 C43_3 H43_3 117.8 . . ?
C42_3 C43_3 H43_3 117.8 . . ?
C43_3 N44_3 C45_3 117.1(12) . . ?
C43_3 N44_3 Pd2_1 122.5(12) . . ?
C45_3 N44_3 Pd2_1 118.8(11) . . ?
N44_3 C45_3 C40_3 123.2(11) . . ?
N44_3 C45_3 H45_3 118.4 . . ?
C40_3 C45_3 H45_3 118.4 . . ?
C13_4 N1_4 C2_4 108.7(7) . . ?
C13_4 N1_4 C14_4 124.3(9) . . ?
C2_4 N1_4 C14_4 126.8(9) . . ?
C3_4 C2_4 N1_4 130.1(9) . . ?
C3_4 C2_4 C7_4 121.4(8) . . ?
N1_4 C2_4 C7_4 108.5(7) . . ?
C4_4 C3_4 C2_4 118.5(11) . . ?
C4_4 C3_4 H3_4 120.7 . . ?
C2_4 C3_4 H3_4 120.7 . . ?
C3_4 C4_4 C5_4 120.6(11) . . ?
C3_4 C4_4 H4A_4 119.7 . . ?
C5_4 C4_4 H4A_4 119.7 . . ?
C6_4 C5_4 C4_4 120.9(9) . . ?
C6_4 C5_4 C30_4 118.7(12) . . ?
C4_4 C5_4 C30_4 120.4(12) . . ?
C7_4 C6_4 C5_4 118.8(10) . . ?
C7_4 C6_4 H6_4 120.6 . . ?
C5_4 C6_4 H6_4 120.6 . . ?
C6_4 C7_4 C2_4 119.7(9) . . ?
C6_4 C7_4 C8_4 133.0(10) . . ?
C2_4 C7_4 C8_4 107.2(7) . . ?
C9_4 C8_4 C13_4 119.0(8) . . ?
C9_4 C8_4 C7_4 134.4(10) . . ?
C13_4 C8_4 C7_4 106.6(7) . . ?
C8_4 C9_4 C10_4 118.9(9) . . ?
C8_4 C9_4 H9_4 120.6 . . ?
C10_4 C9_4 H9_4 120.6 . . ?
C11_4 C10_4 C9_4 120.8(9) . . ?
C11_4 C10_4 C38_4 119.3(11) . . ?
C9_4 C10_4 C38_4 119.9(11) . . ?
C12_4 C11_4 C10_4 121.5(11) . . ?
C12_4 C11_4 H11_4 119.3 . . ?
C10_4 C11_4 H11_4 119.3 . . ?
C11_4 C12_4 C13_4 117.5(10) . . ?
C11_4 C12_4 H12_4 121.3 . . ?
C13_4 C12_4 H12_4 121.3 . . ?
C12_4 C13_4 N1_4 128.8(9) . . ?
C12_4 C13_4 C8_4 122.2(8) . . ?
N1_4 C13_4 C8_4 108.9(7) . . ?
C15_4 C14_4 C27_4 120.7(11) . . ?
C15_4 C14_4 N1_4 120.7(12) . . ?
C27_4 C14_4 N1_4 118.6(12) . . ?
C14_4 C15_4 C16_4 120.9(12) . . ?
C14_4 C15_4 H15_4 119.5 . . ?
C16_4 C15_4 H15_4 119.5 . . ?
C15_4 C16_4 C29_4 118.3(10) . . ?
C15_4 C16_4 C17_4 121.8(11) . . ?
C29_4 C16_4 C17_4 119.8(10) . . ?
C18_4 C17_4 C16_4 121.4(12) . . ?
C18_4 C17_4 H17_4 119.3 . . ?
C16_4 C17_4 H17_4 119.3 . . ?
C17_4 C18_4 C19_4 120.2(12) . . ?
C17_4 C18_4 H18_4 119.9 . . ?
C19_4 C18_4 H18_4 119.9 . . ?
C18_4 C19_4 C20_4 122.6(12) . . ?
C18_4 C19_4 C28_4 119.4(11) . . ?
C20_4 C19_4 C28_4 117.9(10) . . ?
C21_4 C20_4 C19_4 121.4(12) . . ?
C21_4 C20_4 H20A_4 119.3 . . ?
C19_4 C20_4 H20A_4 119.3 . . ?
C20_4 C21_4 C22_4 121.3(12) . . ?
C20_4 C21_4 H21_4 119.4 . . ?
C22_4 C21_4 H21_4 119.4 . . ?
C21_4 C22_4 C23_4 120.3(12) . . ?
C21_4 C22_4 H22_4 119.9 . . ?
C23_4 C22_4 H22_4 119.9 . . ?
C24_4 C23_4 C28_4 118.4(11) . . ?
C24_4 C23_4 C22_4 122.7(12) . . ?
C28_4 C23_4 C22_4 118.8(10) . . ?
C25_4 C24_4 C23_4 122.5(12) . . ?
C25_4 C24_4 H24_4 118.8 . . ?
C23_4 C24_4 H24_4 118.8 . . ?
C24_4 C25_4 C26_4 120.1(12) . . ?
C24_4 C25_4 H25_4 120.0 . . ?
C26_4 C25_4 H25_4 120.0 . . ?
C27_4 C26_4 C25_4 122.1(11) . . ?
C27_4 C26_4 C29_4 118.5(10) . . ?
C25_4 C26_4 C29_4 119.4(10) . . ?
C14_4 C27_4 C26_4 120.5(12) . . ?
C14_4 C27_4 H27_4 119.7 . . ?
C26_4 C27_4 H27_4 119.7 . . ?
C23_4 C28_4 C19_4 120.2(10) . . ?
C23_4 C28_4 C29_4 119.6(10) . . ?
C19_4 C28_4 C29_4 120.1(10) . . ?
C16_4 C29_4 C26_4 121.0(9) . . ?
C16_4 C29_4 C28_4 119.0(10) . . ?
C26_4 C29_4 C28_4 120.0(10) . . ?
C31_4 C30_4 C5_4 176(2) . . ?
C30_4 C31_4 C32_4 170(2) . . ?
C37_4 C32_4 C33_4 117.5(9) . . ?
C37_4 C32_4 C31_4 121.4(14) . . ?
C33_4 C32_4 C31_4 120.9(14) . . ?
C34_4 C33_4 C32_4 119.6(11) . . ?
C34_4 C33_4 H33_4 120.2 . . ?
C32_4 C33_4 H33_4 120.2 . . ?
C33_4 C34_4 C35_4 117.7(12) . . ?
C33_4 C34_4 H34_4 121.2 . . ?
C35_4 C34_4 H34_4 121.2 . . ?
N36_4 C35_4 C34_4 123.5(13) . . ?
N36_4 C35_4 H35_4 118.3 . . ?
C34_4 C35_4 H35_4 118.3 . . ?
C35_4 N36_4 C37_4 118.6(13) . . ?
C35_4 N36_4 Pd1_1 117.0(14) . . ?
C37_4 N36_4 Pd1_1 121.4(14) . . ?
N36_4 C37_4 C32_4 122.9(11) . . ?
N36_4 C37_4 H37_4 118.5 . . ?
C32_4 C37_4 H37_4 118.5 . . ?
C39_4 C38_4 C10_4 171.4(19) . . ?
C38_4 C39_4 C40_4 175.6(19) . . ?
C41_4 C40_4 C45_4 117.6(9) . . ?
C41_4 C40_4 C39_4 121.3(13) . . ?
C45_4 C40_4 C39_4 120.8(13) . . ?
C42_4 C41_4 C40_4 119.1(11) . . ?
C42_4 C41_4 H41_4 120.5 . . ?
C40_4 C41_4 H41_4 120.5 . . ?
C41_4 C42_4 C43_4 118.7(12) . . ?
C41_4 C42_4 H42_4 120.7 . . ?
C43_4 C42_4 H42_4 120.7 . . ?
N44_4 C43_4 C42_4 123.4(12) . . ?
N44_4 C43_4 H43_4 118.3 . . ?
C42_4 C43_4 H43_4 118.3 . . ?
C43_4 N44_4 C45_4 117.7(12) . . ?
C43_4 N44_4 Pd2_1 122.2(12) . . ?
C45_4 N44_4 Pd2_1 120.1(12) . . ?
N44_4 C45_4 C40_4 123.5(11) . . ?
N44_4 C45_4 H45_4 118.3 . . ?
C40_4 C45_4 H45_4 118.3 . . ?
C13_5 N1_5 C2_5 108.8(7) . . ?
C13_5 N1_5 C14_5 126.5(10) . . ?
C2_5 N1_5 C14_5 124.7(10) . . ?
C3_5 C2_5 N1_5 128.9(10) . . ?
C3_5 C2_5 C7_5 122.6(9) . . ?
N1_5 C2_5 C7_5 108.4(7) . . ?
C4_5 C3_5 C2_5 117.6(11) . . ?
C4_5 C3_5 H3_5 121.2 . . ?
C2_5 C3_5 H3_5 121.2 . . ?
C3_5 C4_5 C5_5 120.8(11) . . ?
C3_5 C4_5 H4_5 119.6 . . ?
C5_5 C4_5 H4_5 119.6 . . ?
C4_5 C5_5 C6_5 122.0(10) . . ?
C4_5 C5_5 C30_5 119.7(12) . . ?
C6_5 C5_5 C30_5 118.2(12) . . ?
C5_5 C6_5 C7_5 118.0(10) . . ?
C5_5 C6_5 H6_5 121.0 . . ?
C7_5 C6_5 H6_5 121.0 . . ?
C6_5 C7_5 C2_5 118.9(9) . . ?
C6_5 C7_5 C8_5 133.8(10) . . ?
C2_5 C7_5 C8_5 107.2(8) . . ?
C9_5 C8_5 C13_5 119.4(9) . . ?
C9_5 C8_5 C7_5 133.9(10) . . ?
C13_5 C8_5 C7_5 106.7(8) . . ?
C10_5 C9_5 C8_5 119.1(10) . . ?
C10_5 C9_5 H9_5 120.5 . . ?
C8_5 C9_5 H9_5 120.5 . . ?
C9_5 C10_5 C11_5 120.7(9) . . ?
C9_5 C10_5 C38_5 118.6(11) . . ?
C11_5 C10_5 C38_5 120.5(12) . . ?
C12_5 C11_5 C10_5 121.1(11) . . ?
C12_5 C11_5 H11_5 119.4 . . ?
C10_5 C11_5 H11_5 119.4 . . ?
C11_5 C12_5 C13_5 118.0(11) . . ?
C11_5 C12_5 H12_5 121.0 . . ?
C13_5 C12_5 H12_5 121.0 . . ?
C12_5 C13_5 N1_5 129.6(9) . . ?
C12_5 C13_5 C8_5 121.6(9) . . ?
N1_5 C13_5 C8_5 108.8(7) . . ?
C15_5 C14_5 C27_5 122.4(12) . . ?
C15_5 C14_5 N1_5 120.2(13) . . ?
C27_5 C14_5 N1_5 117.4(13) . . ?
C14_5 C15_5 C16_5 119.1(13) . . ?
C14_5 C15_5 H15_5 120.5 . . ?
C16_5 C15_5 H15_5 120.5 . . ?
C15_5 C16_5 C29_5 119.5(11) . . ?
C15_5 C16_5 C17_5 121.2(12) . . ?
C29_5 C16_5 C17_5 119.3(11) . . ?
C18_5 C17_5 C16_5 120.4(13) . . ?
C18_5 C17_5 H17_5 119.8 . . ?
C16_5 C17_5 H17_5 119.8 . . ?
C17_5 C18_5 C19_5 121.9(13) . . ?
C17_5 C18_5 H18_5 119.1 . . ?
C19_5 C18_5 H18_5 119.1 . . ?
C28_5 C19_5 C18_5 119.5(12) . . ?
C28_5 C19_5 C20_5 118.3(11) . . ?
C18_5 C19_5 C20_5 122.2(13) . . ?
C21_5 C20_5 C19_5 120.9(13) . . ?
C21_5 C20_5 H20_5 119.6 . . ?
C19_5 C20_5 H20_5 119.6 . . ?
C20_5 C21_5 C22_5 121.3(12) . . ?
C20_5 C21_5 H21_5 119.3 . . ?
C22_5 C21_5 H21_5 119.3 . . ?
C21_5 C22_5 C23_5 120.7(12) . . ?
C21_5 C22_5 H22_5 119.7 . . ?
C23_5 C22_5 H22_5 119.7 . . ?
C28_5 C23_5 C22_5 118.0(11) . . ?
C28_5 C23_5 C24_5 118.6(12) . . ?
C22_5 C23_5 C24_5 123.4(13) . . ?
C25_5 C24_5 C23_5 121.3(13) . . ?
C25_5 C24_5 H24_5 119.3 . . ?
C23_5 C24_5 H24_5 119.3 . . ?
C24_5 C25_5 C26_5 121.5(13) . . ?
C24_5 C25_5 H25_5 119.2 . . ?
C26_5 C25_5 H25_5 119.2 . . ?
C27_5 C26_5 C29_5 117.9(11) . . ?
C27_5 C26_5 C25_5 123.0(12) . . ?
C29_5 C26_5 C25_5 119.0(11) . . ?
C14_5 C27_5 C26_5 120.4(13) . . ?
C14_5 C27_5 H27_5 119.8 . . ?
C26_5 C27_5 H27_5 119.8 . . ?
C19_5 C28_5 C23_5 120.8(10) . . ?
C19_5 C28_5 C29_5 119.1(11) . . ?
C23_5 C28_5 C29_5 120.0(11) . . ?
C26_5 C29_5 C16_5 120.6(10) . . ?
C26_5 C29_5 C28_5 119.5(11) . . ?
C16_5 C29_5 C28_5 119.8(11) . . ?
C31_5 C30_5 C5_5 167(2) . . ?
C30_5 C31_5 C32_5 173(2) . . ?
C37_5 C32_5 C33_5 118.6(9) . . ?
C37_5 C32_5 C31_5 119.3(13) . . ?
C33_5 C32_5 C31_5 122.1(13) . . ?
C34_5 C33_5 C32_5 118.9(11) . . ?
C34_5 C33_5 H33_5 120.5 . . ?
C32_5 C33_5 H33_5 120.5 . . ?
C35_5 C34_5 C33_5 117.6(12) . . ?
C35_5 C34_5 H34_5 121.2 . . ?
C33_5 C34_5 H34_5 121.2 . . ?
N36_5 C35_5 C34_5 124.5(13) . . ?
N36_5 C35_5 H35_5 117.7 . . ?
C34_5 C35_5 H35_5 117.7 . . ?
C35_5 N36_5 C37_5 117.6(12) . . ?
C35_5 N36_5 Pd1_1 124.2(14) . . ?
C37_5 N36_5 Pd1_1 118.2(13) . . ?
N36_5 C37_5 C32_5 122.7(11) . . ?
N36_5 C37_5 H37_5 118.6 . . ?
C32_5 C37_5 H37_5 118.6 . . ?
C39_5 C38_5 C10_5 177(2) . . ?
C38_5 C39_5 C40_5 176.5(18) . . ?
C41_5 C40_5 C45_5 118.1(9) . . ?
C41_5 C40_5 C39_5 120.8(12) . . ?
C45_5 C40_5 C39_5 121.1(12) . . ?
C42_5 C41_5 C40_5 118.8(10) . . ?
C42_5 C41_5 H41_5 120.6 . . ?
C40_5 C41_5 H41_5 120.6 . . ?
C43_5 C42_5 C41_5 117.9(11) . . ?
C43_5 C42_5 H42_5 121.0 . . ?
C41_5 C42_5 H42_5 121.0 . . ?
N44_5 C43_5 C42_5 125.7(12) . . ?
N44_5 C43_5 H43_5 117.1 . . ?
C42_5 C43_5 H43_5 117.1 . . ?
C43_5 N44_5 C45_5 116.0(11) . . ?
C43_5 N44_5 Pd2_1 122.0(11) . . ?
C45_5 N44_5 Pd2_1 122.0(11) . . ?
N44_5 C45_5 C40_5 123.4(11) . . ?
N44_5 C45_5 H45_5 118.3 . . ?
C40_5 C45_5 H45_5 118.3 . . ?
N36_7 Pd3_6 N36_8 88.2(7) . . ?
N36_7 Pd3_6 N36_10 176.8(7) . . ?
N36_8 Pd3_6 N36_10 88.7(6) . . ?
N36_7 Pd3_6 N36_9 91.3(7) . . ?
N36_8 Pd3_6 N36_9 178.7(8) . . ?
N36_10 Pd3_6 N36_9 91.7(7) . . ?
N44_8 Pd4_6 N44_10 85.9(7) . . ?
N44_8 Pd4_6 N44_9 177.3(7) . . ?
N44_10 Pd4_6 N44_9 91.5(7) . . ?
N44_8 Pd4_6 N44_7 89.2(7) . . ?
N44_10 Pd4_6 N44_7 175.0(7) . . ?
N44_9 Pd4_6 N44_7 93.3(7) . . ?
C2_7 N1_7 C13_7 109.1(7) . . ?
C2_7 N1_7 C14_7 125.5(9) . . ?
C13_7 N1_7 C14_7 125.4(9) . . ?
C3_7 C2_7 N1_7 130.3(9) . . ?
C3_7 C2_7 C7_7 121.0(8) . . ?
N1_7 C2_7 C7_7 108.7(7) . . ?
C4_7 C3_7 C2_7 118.8(10) . . ?
C4_7 C3_7 H3_7 120.6 . . ?
C2_7 C3_7 H3_7 120.6 . . ?
C3_7 C4_7 C5_7 121.0(11) . . ?
C3_7 C4_7 H4_7 119.5 . . ?
C5_7 C4_7 H4_7 119.5 . . ?
C6_7 C5_7 C4_7 120.8(9) . . ?
C6_7 C5_7 C30_7 120.1(11) . . ?
C4_7 C5_7 C30_7 119.2(11) . . ?
C5_7 C6_7 C7_7 118.8(9) . . ?
C5_7 C6_7 H6_7 120.6 . . ?
C7_7 C6_7 H6_7 120.6 . . ?
C6_7 C7_7 C2_7 119.7(8) . . ?
C6_7 C7_7 C8_7 133.6(9) . . ?
C2_7 C7_7 C8_7 106.6(7) . . ?
C9_7 C8_7 C13_7 119.4(8) . . ?
C9_7 C8_7 C7_7 133.6(9) . . ?
C13_7 C8_7 C7_7 107.0(7) . . ?
C10_7 C9_7 C8_7 119.2(10) . . ?
C10_7 C9_7 H9_7 120.4 . . ?
C8_7 C9_7 H9_7 120.4 . . ?
C9_7 C10_7 C11_7 120.6(9) . . ?
C9_7 C10_7 C38_7 118.1(11) . . ?
C11_7 C10_7 C38_7 121.3(11) . . ?
C12_7 C11_7 C10_7 120.9(11) . . ?
C12_7 C11_7 H11_7 119.6 . . ?
C10_7 C11_7 H11_7 119.6 . . ?
C11_7 C12_7 C13_7 118.8(11) . . ?
C11_7 C12_7 H12_7 120.6 . . ?
C13_7 C12_7 H12_7 120.6 . . ?
C12_7 C13_7 N1_7 130.3(9) . . ?
C12_7 C13_7 C8_7 121.2(8) . . ?
N1_7 C13_7 C8_7 108.5(7) . . ?
C27_7 C14_7 C15_7 120.9(11) . . ?
C27_7 C14_7 N1_7 120.8(12) . . ?
C15_7 C14_7 N1_7 118.3(11) . . ?
C14_7 C15_7 C16_7 120.4(12) . . ?
C14_7 C15_7 H15_7 119.8 . . ?
C16_7 C15_7 H15_7 119.8 . . ?
C15_7 C16_7 C29_7 118.4(10) . . ?
C15_7 C16_7 C17_7 122.1(11) . . ?
C29_7 C16_7 C17_7 119.5(10) . . ?
C18_7 C17_7 C16_7 120.1(12) . . ?
C18_7 C17_7 H17_7 120.0 . . ?
C16_7 C17_7 H17_7 120.0 . . ?
C17_7 C18_7 C19_7 122.1(12) . . ?
C17_7 C18_7 H18_7 119.0 . . ?
C19_7 C18_7 H18_7 119.0 . . ?
C28_7 C19_7 C20_7 117.5(10) . . ?
C28_7 C19_7 C18_7 119.6(10) . . ?
C20_7 C19_7 C18_7 122.9(11) . . ?
C21_7 C20_7 C19_7 121.0(11) . . ?
C21_7 C20_7 H20_7 119.5 . . ?
C19_7 C20_7 H20_7 119.5 . . ?
C22_7 C21_7 C20_7 121.8(12) . . ?
C22_7 C21_7 H21_7 119.1 . . ?
C20_7 C21_7 H21_7 119.1 . . ?
C21_7 C22_7 C23_7 120.6(11) . . ?
C21_7 C22_7 H22_7 119.7 . . ?
C23_7 C22_7 H22_7 119.7 . . ?
C24_7 C23_7 C28_7 119.0(10) . . ?
C24_7 C23_7 C22_7 123.1(11) . . ?
C28_7 C23_7 C22_7 117.9(10) . . ?
C25_7 C24_7 C23_7 121.7(12) . . ?
C25_7 C24_7 H24_7 119.1 . . ?
C23_7 C24_7 H24_7 119.1 . . ?
C24_7 C25_7 C26_7 121.3(12) . . ?
C24_7 C25_7 H25_7 119.3 . . ?
C26_7 C25_7 H25_7 119.3 . . ?
C27_7 C26_7 C29_7 117.8(10) . . ?
C27_7 C26_7 C25_7 123.7(11) . . ?
C29_7 C26_7 C25_7 118.4(10) . . ?
C14_7 C27_7 C26_7 121.8(12) . . ?
C14_7 C27_7 H27_7 119.1 . . ?
C26_7 C27_7 H27_7 119.1 . . ?
C19_7 C28_7 C23_7 121.1(9) . . ?
C19_7 C28_7 C29_7 119.3(10) . . ?
C23_7 C28_7 C29_7 119.5(10) . . ?
C26_7 C29_7 C28_7 119.9(9) . . ?
C26_7 C29_7 C16_7 120.7(9) . . ?
C28_7 C29_7 C16_7 119.4(9) . . ?
C31_7 C30_7 C5_7 171.4(18) . . ?
C30_7 C31_7 C32_7 175.8(17) . . ?
C37_7 C32_7 C33_7 117.2(9) . . ?
C37_7 C32_7 C31_7 122.3(13) . . ?
C33_7 C32_7 C31_7 120.4(13) . . ?
C34_7 C33_7 C32_7 119.3(11) . . ?
C34_7 C33_7 H33_7 120.3 . . ?
C32_7 C33_7 H33_7 120.4 . . ?
C35_7 C34_7 C33_7 118.2(12) . . ?
C35_7 C34_7 H34_7 120.9 . . ?
C33_7 C34_7 H34_7 120.9 . . ?
N36_7 C35_7 C34_7 124.1(13) . . ?
N36_7 C35_7 H35_7 118.0 . . ?
C34_7 C35_7 H35_7 118.0 . . ?
C35_7 N36_7 C37_7 117.7(12) . . ?
C35_7 N36_7 Pd3_6 119.9(14) . . ?
C37_7 N36_7 Pd3_6 122.4(14) . . ?
N36_7 C37_7 C32_7 123.5(11) . . ?
N36_7 C37_7 H37_7 118.3 . . ?
C32_7 C37_7 H37_7 118.3 . . ?
C39_7 C38_7 C10_7 179.1(18) . . ?
C38_7 C39_7 C40_7 168(2) . . ?
C41_7 C40_7 C45_7 118.8(9) . . ?
C41_7 C40_7 C39_7 121.9(13) . . ?
C45_7 C40_7 C39_7 119.3(13) . . ?
C42_7 C41_7 C40_7 118.6(11) . . ?
C42_7 C41_7 H41_7 120.7 . . ?
C40_7 C41_7 H41_7 120.7 . . ?
C43_7 C42_7 C41_7 117.3(12) . . ?
C43_7 C42_7 H42_7 121.3 . . ?
C41_7 C42_7 H42_7 121.3 . . ?
N44_7 C43_7 C42_7 125.7(12) . . ?
N44_7 C43_7 H43_7 117.1 . . ?
C42_7 C43_7 H43_7 117.1 . . ?
C45_7 N44_7 C43_7 116.0(12) . . ?
C45_7 N44_7 Pd4_6 121.3(12) . . ?
C43_7 N44_7 Pd4_6 122.1(12) . . ?
N44_7 C45_7 C40_7 123.5(11) . . ?
N44_7 C45_7 H45_7 118.2 . . ?
C40_7 C45_7 H45_7 118.2 . . ?
C13_8 N1_8 C2_8 108.5(7) . . ?
C13_8 N1_8 C14_8 121.0(10) . . ?
C2_8 N1_8 C14_8 130.4(11) . . ?
C3_8 C2_8 N1_8 131.2(10) . . ?
C3_8 C2_8 C7_8 119.7(9) . . ?
N1_8 C2_8 C7_8 109.0(7) . . ?
C4_8 C3_8 C2_8 119.2(11) . . ?
C4_8 C3_8 H3_8 120.4 . . ?
C2_8 C3_8 H3_8 120.4 . . ?
C3_8 C4_8 C5_8 121.7(11) . . ?
C3_8 C4_8 H4_8 119.2 . . ?
C5_8 C4_8 H4_8 119.2 . . ?
C6_8 C5_8 C4_8 119.3(9) . . ?
C6_8 C5_8 C30_8 119.9(12) . . ?
C4_8 C5_8 C30_8 120.8(12) . . ?
C7_8 C6_8 C5_8 119.7(10) . . ?
C7_8 C6_8 H6_8 120.1 . . ?
C5_8 C6_8 H6_8 120.1 . . ?
C6_8 C7_8 C2_8 120.4(9) . . ?
C6_8 C7_8 C8_8 132.7(10) . . ?
C2_8 C7_8 C8_8 106.7(8) . . ?
C9_8 C8_8 C13_8 119.5(9) . . ?
C9_8 C8_8 C7_8 133.4(10) . . ?
C13_8 C8_8 C7_8 107.1(8) . . ?
C10_8 C9_8 C8_8 118.4(10) . . ?
C10_8 C9_8 H9_8 120.8 . . ?
C8_8 C9_8 H9_8 120.8 . . ?
C9_8 C10_8 C11_8 121.7(10) . . ?
C9_8 C10_8 C38_8 118.2(12) . . ?
C11_8 C10_8 C38_8 120.0(12) . . ?
C12_8 C11_8 C10_8 120.4(12) . . ?
C12_8 C11_8 H11_8 119.8 . . ?
C10_8 C11_8 H11_8 119.8 . . ?
C11_8 C12_8 C13_8 118.3(11) . . ?
C11_8 C12_8 H12_8 120.8 . . ?
C13_8 C12_8 H12_8 120.8 . . ?
C12_8 C13_8 N1_8 129.6(10) . . ?
C12_8 C13_8 C8_8 121.5(9) . . ?
N1_8 C13_8 C8_8 108.8(7) . . ?
C27_8 C14_8 C15_8 118.9(13) . . ?
C27_8 C14_8 N1_8 118.3(15) . . ?
C15_8 C14_8 N1_8 122.7(15) . . ?
C14_8 C15_8 C16_8 120.7(14) . . ?
C14_8 C15_8 H15_8 119.7 . . ?
C16_8 C15_8 H15_8 119.7 . . ?
C15_8 C16_8 C17_8 122.4(13) . . ?
C15_8 C16_8 C29_8 119.5(12) . . ?
C17_8 C16_8 C29_8 118.1(12) . . ?
C18_8 C17_8 C16_8 120.9(13) . . ?
C18_8 C17_8 H17_8 119.6 . . ?
C16_8 C17_8 H17_8 119.6 . . ?
C17_8 C18_8 C19_8 121.6(14) . . ?
C17_8 C18_8 H18_8 119.2 . . ?
C19_8 C18_8 H18_8 119.2 . . ?
C20_8 C19_8 C28_8 117.1(11) . . ?
C20_8 C19_8 C18_8 123.8(14) . . ?
C28_8 C19_8 C18_8 119.0(12) . . ?
C21_8 C20_8 C19_8 122.0(13) . . ?
C21_8 C20_8 H20_8 119.0 . . ?
C19_8 C20_8 H20_8 119.0 . . ?
C22_8 C21_8 C20_8 121.6(13) . . ?
C22_8 C21_8 H21_8 119.2 . . ?
C20_8 C21_8 H21_8 119.2 . . ?
C21_8 C22_8 C23_8 119.5(13) . . ?
C21_8 C22_8 H22_8 120.2 . . ?
C23_8 C22_8 H22_8 120.2 . . ?
C28_8 C23_8 C22_8 119.3(11) . . ?
C28_8 C23_8 C24_8 119.1(12) . . ?
C22_8 C23_8 C24_8 121.5(13) . . ?
C25_8 C24_8 C23_8 120.1(13) . . ?
C25_8 C24_8 H24_8 120.0 . . ?
C23_8 C24_8 H24_8 120.0 . . ?
C24_8 C25_8 C26_8 121.7(13) . . ?
C24_8 C25_8 H25_8 119.1 . . ?
C26_8 C25_8 H25_8 119.1 . . ?
C25_8 C26_8 C29_8 119.8(12) . . ?
C25_8 C26_8 C27_8 121.9(13) . . ?
C29_8 C26_8 C27_8 118.3(12) . . ?
C14_8 C27_8 C26_8 122.5(14) . . ?
C14_8 C27_8 H27_8 118.7 . . ?
C26_8 C27_8 H27_8 118.7 . . ?
C19_8 C28_8 C23_8 120.3(11) . . ?
C19_8 C28_8 C29_8 119.0(11) . . ?
C23_8 C28_8 C29_8 120.7(11) . . ?
C26_8 C29_8 C28_8 118.6(11) . . ?
C26_8 C29_8 C16_8 120.2(10) . . ?
C28_8 C29_8 C16_8 121.3(11) . . ?
C31_8 C30_8 C5_8 176.1(19) . . ?
C30_8 C31_8 C32_8 177(2) . . ?
C37_8 C32_8 C33_8 115.8(9) . . ?
C37_8 C32_8 C31_8 121.9(13) . . ?
C33_8 C32_8 C31_8 122.4(13) . . ?
C34_8 C33_8 C32_8 119.7(11) . . ?
C34_8 C33_8 H33_8 120.2 . . ?
C32_8 C33_8 H33_8 120.2 . . ?
C35_8 C34_8 C33_8 119.4(12) . . ?
C35_8 C34_8 H34_8 120.3 . . ?
C33_8 C34_8 H34_8 120.3 . . ?
N36_8 C35_8 C34_8 122.5(12) . . ?
N36_8 C35_8 H35_8 118.7 . . ?
C34_8 C35_8 H35_8 118.7 . . ?
C37_8 N36_8 C35_8 117.7(12) . . ?
C37_8 N36_8 Pd3_6 121.4(12) . . ?
C35_8 N36_8 Pd3_6 120.9(12) . . ?
N36_8 C37_8 C32_8 125.0(11) . . ?
N36_8 C37_8 H37_8 117.5 . . ?
C32_8 C37_8 H37_8 117.5 . . ?
C39_8 C38_8 C10_8 175(2) . . ?
C38_8 C39_8 C40_8 166(2) . . ?
C41_8 C40_8 C45_8 117.6(9) . . ?
C41_8 C40_8 C39_8 121.1(13) . . ?
C45_8 C40_8 C39_8 121.2(13) . . ?
C42_8 C41_8 C40_8 118.4(11) . . ?
C42_8 C41_8 H41_8 120.8 . . ?
C40_8 C41_8 H41_8 120.8 . . ?
C43_8 C42_8 C41_8 119.3(12) . . ?
C43_8 C42_8 H42_8 120.4 . . ?
C41_8 C42_8 H42_8 120.4 . . ?
N44_8 C43_8 C42_8 123.3(12) . . ?
N44_8 C43_8 H43_8 118.3 . . ?
C42_8 C43_8 H43_8 118.3 . . ?
C45_8 N44_8 C43_8 117.3(12) . . ?
C45_8 N44_8 Pd4_6 121.6(12) . . ?
C43_8 N44_8 Pd4_6 120.9(13) . . ?
N44_8 C45_8 C40_8 124.0(11) . . ?
N44_8 C45_8 H45_8 118.0 . . ?
C40_8 C45_8 H45_8 118.0 . . ?
C2_9 N1_9 C13_9 108.9(7) . . ?
C2_9 N1_9 C14_9 128.2(10) . . ?
C13_9 N1_9 C14_9 122.8(10) . . ?
N1_9 C2_9 C3_9 130.3(10) . . ?
N1_9 C2_9 C7_9 108.7(7) . . ?
C3_9 C2_9 C7_9 121.0(9) . . ?
C4_9 C3_9 C2_9 118.4(11) . . ?
C4_9 C3_9 H3_9 120.8 . . ?
C2_9 C3_9 H3_9 120.8 . . ?
C3_9 C4_9 C5_9 121.6(11) . . ?
C3_9 C4_9 H4_9 119.2 . . ?
C5_9 C4_9 H4_9 119.2 . . ?
C4_9 C5_9 C6_9 120.0(9) . . ?
C4_9 C5_9 C30_9 120.2(12) . . ?
C6_9 C5_9 C30_9 119.8(12) . . ?
C7_9 C6_9 C5_9 119.1(10) . . ?
C7_9 C6_9 H6_9 120.4 . . ?
C5_9 C6_9 H6_9 120.4 . . ?
C6_9 C7_9 C2_9 119.8(9) . . ?
C6_9 C7_9 C8_9 133.0(10) . . ?
C2_9 C7_9 C8_9 107.2(8) . . ?
C9_9 C8_9 C13_9 119.1(9) . . ?
C9_9 C8_9 C7_9 134.5(10) . . ?
C13_9 C8_9 C7_9 106.4(7) . . ?
C8_9 C9_9 C10_9 119.1(10) . . ?
C8_9 C9_9 H9_9 120.4 . . ?
C10_9 C9_9 H9_9 120.4 . . ?
C11_9 C10_9 C9_9 120.9(9) . . ?
C11_9 C10_9 C38_9 119.2(11) . . ?
C9_9 C10_9 C38_9 119.9(11) . . ?
C12_9 C11_9 C10_9 120.9(11) . . ?
C12_9 C11_9 H11_9 119.5 . . ?
C10_9 C11_9 H11_9 119.5 . . ?
C11_9 C12_9 C13_9 118.5(11) . . ?
C11_9 C12_9 H12_9 120.7 . . ?
C13_9 C12_9 H12_9 120.7 . . ?
C12_9 C13_9 N1_9 129.9(9) . . ?
C12_9 C13_9 C8_9 121.4(9) . . ?
N1_9 C13_9 C8_9 108.7(7) . . ?
C27_9 C14_9 C15_9 120.5(13) . . ?
C27_9 C14_9 N1_9 119.0(15) . . ?
C15_9 C14_9 N1_9 120.4(15) . . ?
C14_9 C15_9 C16_9 122.2(14) . . ?
C14_9 C15_9 H15_9 118.9 . . ?
C16_9 C15_9 H15_9 118.9 . . ?
C15_9 C16_9 C29_9 117.4(12) . . ?
C15_9 C16_9 C17_9 123.3(13) . . ?
C29_9 C16_9 C17_9 119.2(12) . . ?
C18_9 C17_9 C16_9 121.3(13) . . ?
C18_9 C17_9 H17_9 119.3 . . ?
C16_9 C17_9 H17_9 119.3 . . ?
C17_9 C18_9 C19_9 121.1(14) . . ?
C17_9 C18_9 H18_9 119.5 . . ?
C19_9 C18_9 H18_9 119.5 . . ?
C28_9 C19_9 C20_9 117.7(11) . . ?
C28_9 C19_9 C18_9 118.8(12) . . ?
C20_9 C19_9 C18_9 123.4(14) . . ?
C21_9 C20_9 C19_9 121.1(13) . . ?
C21_9 C20_9 H20_9 119.4 . . ?
C19_9 C20_9 H20_9 119.4 . . ?
C20_9 C21_9 C22_9 121.7(13) . . ?
C20_9 C21_9 H21_9 119.2 . . ?
C22_9 C21_9 H21_9 119.2 . . ?
C21_9 C22_9 C23_9 119.8(13) . . ?
C21_9 C22_9 H22_9 120.1 . . ?
C23_9 C22_9 H22_9 120.1 . . ?
C28_9 C23_9 C24_9 119.4(12) . . ?
C28_9 C23_9 C22_9 118.6(11) . . ?
C24_9 C23_9 C22_9 122.0(13) . . ?
C25_9 C24_9 C23_9 121.8(14) . . ?
C25_9 C24_9 H24_9 119.1 . . ?
C23_9 C24_9 H24_9 119.1 . . ?
C24_9 C25_9 C26_9 120.5(13) . . ?
C24_9 C25_9 H25_9 119.8 . . ?
C26_9 C25_9 H25_9 119.8 . . ?
C29_9 C26_9 C25_9 119.2(12) . . ?
C29_9 C26_9 C27_9 120.0(12) . . ?
C25_9 C26_9 C27_9 120.8(13) . . ?
C14_9 C27_9 C26_9 119.4(14) . . ?
C14_9 C27_9 H27_9 120.3 . . ?
C26_9 C27_9 H27_9 120.3 . . ?
C23_9 C28_9 C19_9 121.0(11) . . ?
C23_9 C28_9 C29_9 118.8(11) . . ?
C19_9 C28_9 C29_9 120.1(11) . . ?
C16_9 C29_9 C26_9 120.4(10) . . ?
C16_9 C29_9 C28_9 119.4(11) . . ?
C26_9 C29_9 C28_9 120.2(11) . . ?
C31_9 C30_9 C5_9 174(2) . . ?
C30_9 C31_9 C32_9 178(2) . . ?
C33_9 C32_9 C37_9 116.5(9) . . ?
C33_9 C32_9 C31_9 121.8(13) . . ?
C37_9 C32_9 C31_9 121.6(13) . . ?
C34_9 C33_9 C32_9 120.1(11) . . ?
C34_9 C33_9 H33_9 119.9 . . ?
C32_9 C33_9 H33_9 119.9 . . ?
C33_9 C34_9 C35_9 118.4(12) . . ?
C33_9 C34_9 H34_9 120.8 . . ?
C35_9 C34_9 H34_9 120.8 . . ?
N36_9 C35_9 C34_9 122.8(12) . . ?
N36_9 C35_9 H35_9 118.6 . . ?
C34_9 C35_9 H35_9 118.6 . . ?
C35_9 N36_9 C37_9 118.6(12) . . ?
C35_9 N36_9 Pd3_6 121.3(12) . . ?
C37_9 N36_9 Pd3_6 119.7(12) . . ?
N36_9 C37_9 C32_9 123.6(11) . . ?
N36_9 C37_9 H37_9 118.2 . . ?
C32_9 C37_9 H37_9 118.2 . . ?
C39_9 C38_9 C10_9 173.7(19) . . ?
C38_9 C39_9 C40_9 176.2(17) . . ?
C41_9 C40_9 C45_9 117.5(9) . . ?
C41_9 C40_9 C39_9 120.1(13) . . ?
C45_9 C40_9 C39_9 122.3(13) . . ?
C42_9 C41_9 C40_9 119.6(11) . . ?
C42_9 C41_9 H41_9 120.2 . . ?
C40_9 C41_9 H41_9 120.2 . . ?
C41_9 C42_9 C43_9 118.6(12) . . ?
C41_9 C42_9 H42_9 120.7 . . ?
C43_9 C42_9 H42_9 120.7 . . ?
N44_9 C43_9 C42_9 122.9(12) . . ?
N44_9 C43_9 H43_9 118.6 . . ?
C42_9 C43_9 H43_9 118.6 . . ?
C43_9 N44_9 C45_9 118.5(12) . . ?
C43_9 N44_9 Pd4_6 122.8(12) . . ?
C45_9 N44_9 Pd4_6 118.1(12) . . ?
N44_9 C45_9 C40_9 122.9(11) . . ?
N44_9 C45_9 H45_9 118.5 . . ?
C40_9 C45_9 H45_9 118.5 . . ?
C2_10 N1_10 C13_10 109.0(7) . . ?
C2_10 N1_10 C14_10 127.2(9) . . ?
C13_10 N1_10 C14_10 123.2(9) . . ?
C3_10 C2_10 N1_10 130.3(9) . . ?
C3_10 C2_10 C7_10 121.3(8) . . ?
N1_10 C2_10 C7_10 108.5(7) . . ?
C4_10 C3_10 C2_10 118.8(10) . . ?
C4_10 C3_10 H3_10 120.6 . . ?
C2_10 C3_10 H3_10 120.6 . . ?
C3_10 C4_10 C5_10 120.5(11) . . ?
C3_10 C4_10 H4_10 119.8 . . ?
C5_10 C4_10 H4_10 119.8 . . ?
C6_10 C5_10 C4_10 121.1(9) . . ?
C6_10 C5_10 C30_10 119.3(11) . . ?
C4_10 C5_10 C30_10 119.6(11) . . ?
C5_10 C6_10 C7_10 119.3(9) . . ?
C5_10 C6_10 H6_10 120.4 . . ?
C7_10 C6_10 H6_10 120.4 . . ?
C6_10 C7_10 C2_10 119.2(8) . . ?
C6_10 C7_10 C8_10 134.0(9) . . ?
C2_10 C7_10 C8_10 106.8(7) . . ?
C9_10 C8_10 C13_10 118.5(8) . . ?
C9_10 C8_10 C7_10 134.6(9) . . ?
C13_10 C8_10 C7_10 106.9(7) . . ?
C10_10 C9_10 C8_10 119.8(9) . . ?
C10_10 C9_10 H9_10 120.1 . . ?
C8_10 C9_10 H9_10 120.1 . . ?
C9_10 C10_10 C11_10 120.6(9) . . ?
C9_10 C10_10 C38_10 119.9(11) . . ?
C11_10 C10_10 C38_10 119.4(11) . . ?
C12_10 C11_10 C10_10 120.6(11) . . ?
C12_10 C11_10 H11_10 119.7 . . ?
C10_10 C11_10 H11_10 119.7 . . ?
C11_10 C12_10 C13_10 118.6(10) . . ?
C11_10 C12_10 H12_10 120.7 . . ?
C13_10 C12_10 H12_10 120.7 . . ?
N1_10 C13_10 C12_10 129.3(9) . . ?
N1_10 C13_10 C8_10 108.9(7) . . ?
C12_10 C13_10 C8_10 121.8(8) . . ?
C15_10 C14_10 C27_10 121.4(11) . . ?
C15_10 C14_10 N1_10 120.7(13) . . ?
C27_10 C14_10 N1_10 117.7(12) . . ?
C14_10 C15_10 C16_10 120.8(12) . . ?
C14_10 C15_10 H15_10 119.6 . . ?
C16_10 C15_10 H15_10 119.6 . . ?
C29_10 C16_10 C17_10 119.0(10) . . ?
C29_10 C16_10 C15_10 117.9(10) . . ?
C17_10 C16_10 C15_10 123.0(12) . . ?
C18_10 C17_10 C16_10 121.9(12) . . ?
C18_10 C17_10 H17_10 119.1 . . ?
C16_10 C17_10 H17_10 119.1 . . ?
C17_10 C18_10 C19_10 120.6(12) . . ?
C17_10 C18_10 H18_10 119.7 . . ?
C19_10 C18_10 H18_10 119.7 . . ?
C20_10 C19_10 C28_10 117.8(10) . . ?
C20_10 C19_10 C18_10 123.2(12) . . ?
C28_10 C19_10 C18_10 119.0(11) . . ?
C21_10 C20_10 C19_10 120.9(12) . . ?
C21_10 C20_10 H20_10 119.6 . . ?
C19_10 C20_10 H20_10 119.6 . . ?
C20_10 C21_10 C22_10 122.4(12) . . ?
C20_10 C21_10 H21_10 118.8 . . ?
C22_10 C21_10 H21_10 118.8 . . ?
C21_10 C22_10 C23_10 120.3(12) . . ?
C21_10 C22_10 H22_10 119.8 . . ?
C23_10 C22_10 H22_10 119.8 . . ?
C22_10 C23_10 C24_10 122.4(12) . . ?
C22_10 C23_10 C28_10 118.1(10) . . ?
C24_10 C23_10 C28_10 119.5(11) . . ?
C25_10 C24_10 C23_10 120.3(12) . . ?
C25_10 C24_10 H24_10 119.8 . . ?
C23_10 C24_10 H24_10 119.8 . . ?
C24_10 C25_10 C26_10 121.2(12) . . ?
C24_10 C25_10 H25_10 119.4 . . ?
C26_10 C25_10 H25_10 119.4 . . ?
C29_10 C26_10 C27_10 118.2(10) . . ?
C29_10 C26_10 C25_10 120.1(10) . . ?
C27_10 C26_10 C25_10 121.7(11) . . ?
C14_10 C27_10 C26_10 120.2(12) . . ?
C14_10 C27_10 H27_10 119.9 . . ?
C26_10 C27_10 H27_10 119.9 . . ?
C19_10 C28_10 C29_10 119.6(10) . . ?
C19_10 C28_10 C23_10 120.5(10) . . ?
C29_10 C28_10 C23_10 119.9(10) . . ?
C16_10 C29_10 C26_10 121.4(10) . . ?
C16_10 C29_10 C28_10 119.8(10) . . ?
C26_10 C29_10 C28_10 118.8(10) . . ?
C31_10 C30_10 C5_10 176(2) . . ?
C30_10 C31_10 C32_10 179(2) . . ?
C37_10 C32_10 C33_10 118.0(9) . . ?
C37_10 C32_10 C31_10 121.8(13) . . ?
C33_10 C32_10 C31_10 120.3(12) . . ?
C34_10 C33_10 C32_10 119.3(11) . . ?
C34_10 C33_10 H33_10 120.3 . . ?
C32_10 C33_10 H33_10 120.3 . . ?
C33_10 C34_10 C35_10 117.9(12) . . ?
C33_10 C34_10 H34_10 121.1 . . ?
C35_10 C34_10 H34_10 121.1 . . ?
N36_10 C35_10 C34_10 123.4(12) . . ?
N36_10 C35_10 H35_10 118.3 . . ?
C34_10 C35_10 H35_10 118.3 . . ?
C35_10 N36_10 C37_10 118.4(12) . . ?
C35_10 N36_10 Pd3_6 122.8(12) . . ?
C37_10 N36_10 Pd3_6 118.1(11) . . ?
N36_10 C37_10 C32_10 123.0(11) . . ?
N36_10 C37_10 H37_10 118.5 . . ?
C32_10 C37_10 H37_10 118.5 . . ?
C39_10 C38_10 C10_10 169.9(19) . . ?
C38_10 C39_10 C40_10 168.9(19) . . ?
C41_10 C40_10 C45_10 118.3(9) . . ?
C41_10 C40_10 C39_10 120.4(12) . . ?
C45_10 C40_10 C39_10 121.3(12) . . ?
C42_10 C41_10 C40_10 119.4(10) . . ?
C42_10 C41_10 H41_10 120.3 . . ?
C40_10 C41_10 H41_10 120.3 . . ?
C43_10 C42_10 C41_10 117.2(12) . . ?
C43_10 C42_10 H42_10 121.4 . . ?
C41_10 C42_10 H42_10 121.4 . . ?
N44_10 C43_10 C42_10 125.5(12) . . ?
N44_10 C43_10 H43_10 117.2 . . ?
C42_10 C43_10 H43_10 117.2 . . ?
C43_10 N44_10 C45_10 116.7(11) . . ?
C43_10 N44_10 Pd4_6 121.0(12) . . ?
C45_10 N44_10 Pd4_6 120.9(12) . . ?
N44_10 C45_10 C40_10 122.9(11) . . ?
N44_10 C45_10 H45_10 118.6 . . ?
C40_10 C45_10 H45_10 118.6 . . ?
F5_11 B1_11 F2_11 101(2) . . ?
F5_11 B1_11 F3_11 97(2) . . ?
F2_11 B1_11 F3_11 99(2) . . ?
F5_11 B1_11 F4_11 127(3) . . ?
F2_11 B1_11 F4_11 112(2) . . ?
F3_11 B1_11 F4_11 117(2) . . ?
B1_11 F4_11 Pd2_1 153.8(19) . . ?
F3_12 B1_12 F5_12 113(3) . . ?
F3_12 B1_12 F4_12 110(2) . . ?
F5_12 B1_12 F4_12 99(2) . . ?
F3_12 B1_12 F2_12 109(2) . . ?
F5_12 B1_12 F2_12 112(2) . . ?
F4_12 B1_12 F2_12 115(2) . . ?
F4_13 B1_13 F3_13 108(2) . . ?
F4_13 B1_13 F2_13 117(2) . . ?
F3_13 B1_13 F2_13 104(2) . . ?
F4_13 B1_13 F5_13 104(2) . . ?
F3_13 B1_13 F5_13 112(2) . . ?
F2_13 B1_13 F5_13 112(2) . . ?
F2_14 B1_14 F3_14 110(2) . . ?
F2_14 B1_14 F4_14 119(3) . . ?
F3_14 B1_14 F4_14 111(2) . . ?
F2_14 B1_14 F5_14 112(3) . . ?
F3_14 B1_14 F5_14 102(2) . . ?
F4_14 B1_14 F5_14 101(2) . . ?
F2_15 B1_15 F3_15 113(2) . . ?
F2_15 B1_15 F4_15 113(2) . . ?
F3_15 B1_15 F4_15 113(2) . . ?
F2_15 B1_15 F5_15 105(2) . . ?
F3_15 B1_15 F5_15 109(2) . . ?
F4_15 B1_15 F5_15 104(2) . . ?
F3_16 B1_16 F2_16 111(2) . . ?
F3_16 B1_16 F5_16 110(2) . . ?
F2_16 B1_16 F5_16 113(2) . . ?
F3_16 B1_16 F4_16 112(2) . . ?
F2_16 B1_16 F4_16 104(2) . . ?
F5_16 B1_16 F4_16 108(2) . . ?
F3_17 B1_17 F2_17 109(2) . . ?
F3_17 B1_17 F5_17 110(2) . . ?
F2_17 B1_17 F5_17 118(2) . . ?
F3_17 B1_17 F4_17 99.9(19) . . ?
F2_17 B1_17 F4_17 111(2) . . ?
F5_17 B1_17 F4_17 107.5(19) . . ?

loop_
_geom_bond_atom_site_label_1
_geom_bond_atom_site_label_2
_geom_bond_distance
_geom_bond_site_symmetry_2
_geom_bond_publ_flag
Pd1_1 N36_4 1.952(16) . ?
Pd1_1 N36_3 1.955(14) . ?
Pd1_1 N36_2 2.009(15) . ?
Pd1_1 N36_5 2.024(16) . ?
Pd2_1 F4_11 1.76(2) . ?
Pd2_1 N44_5 1.974(13) . ?
Pd2_1 N44_2 1.989(13) . ?
Pd2_1 N44_3 1.990(14) . ?
Pd2_1 N44_4 2.004(13) . ?
N1_2 C13_2 1.392(9) . ?
N1_2 C2_2 1.396(9) . ?
N1_2 C14_2 1.423(11) . ?
C2_2 C3_2 1.385(8) . ?
C2_2 C7_2 1.413(8) . ?
C3_2 C4_2 1.382(9) . ?
C3_2 H3_2 0.9500 . ?
C4_2 C5_2 1.393(10) . ?
C4_2 H4_2 0.9500 . ?
C5_2 C6_2 1.393(8) . ?
C5_2 C30_2 1.434(9) . ?
C6_2 C7_2 1.390(8) . ?
C6_2 H6_2 0.9500 . ?
C7_2 C8_2 1.438(11) . ?
C8_2 C9_2 1.391(8) . ?
C8_2 C13_2 1.417(8) . ?
C9_2 C10_2 1.397(8) . ?
C9_2 H9_2 0.9500 . ?
C10_2 C11_2 1.399(10) . ?
C10_2 C38_2 1.441(9) . ?
C11_2 C12_2 1.383(9) . ?
C11_2 H11_2 0.9500 . ?
C12_2 C13_2 1.388(8) . ?
C12_2 H12_2 0.9500 . ?
C14_2 C27_2 1.377(14) . ?
C14_2 C15_2 1.381(14) . ?
C15_2 C16_2 1.411(11) . ?
C15_2 H15_2 0.9500 . ?
C16_2 C29_2 1.416(10) . ?
C16_2 C17_2 1.427(11) . ?
C17_2 C18_2 1.353(13) . ?
C17_2 H17_2 0.9500 . ?
C18_2 C19_2 1.410(11) . ?
C18_2 H18_2 0.9500 . ?
C19_2 C28_2 1.405(10) . ?
C19_2 C20_2 1.420(11) . ?
C20_2 C21_2 1.359(11) . ?
C20_2 H20_2 0.9500 . ?
C21_2 C22_2 1.362(11) . ?
C21_2 H21_2 0.9500 . ?
C22_2 C23_2 1.421(11) . ?
C22_2 H22_2 0.9500 . ?
C23_2 C24_2 1.413(11) . ?
C23_2 C28_2 1.423(10) . ?
C24_2 C25_2 1.360(13) . ?
C24_2 H24_2 0.9500 . ?
C25_2 C26_2 1.410(11) . ?
C25_2 H25_2 0.9500 . ?
C26_2 C29_2 1.412(10) . ?
C26_2 C27_2 1.416(11) . ?
C27_2 H27_2 0.9500 . ?
C28_2 C29_2 1.424(12) . ?
C30_2 C31_2 1.197(9) . ?
C31_2 C32_2 1.429(9) . ?
C32_2 C33_2 1.392(10) . ?
C32_2 C37_2 1.398(9) . ?
C33_2 C34_2 1.387(9) . ?
C33_2 H33_2 0.9500 . ?
C34_2 C35_2 1.377(13) . ?
C34_2 H34_2 0.9500 . ?
C35_2 N36_2 1.329(11) . ?
C35_2 H35_2 0.9500 . ?
N36_2 C37_2 1.335(9) . ?
C37_2 H37_2 0.9500 . ?
C38_2 C39_2 1.199(9) . ?
C39_2 C40_2 1.439(9) . ?
C40_2 C41_2 1.387(10) . ?
C40_2 C45_2 1.402(9) . ?
C41_2 C42_2 1.387(9) . ?
C41_2 H41_2 0.9500 . ?
C42_2 C43_2 1.381(13) . ?
C42_2 H42_2 0.9500 . ?
C43_2 N44_2 1.345(11) . ?
C43_2 H43_2 0.9500 . ?
N44_2 C45_2 1.336(9) . ?
C45_2 H45_2 0.9500 . ?
N1_3 C13_3 1.390(9) . ?
N1_3 C2_3 1.391(9) . ?
N1_3 C14_3 1.423(11) . ?
C2_3 C3_3 1.384(8) . ?
C2_3 C7_3 1.414(8) . ?
C3_3 C4_3 1.374(9) . ?
C3_3 H3_3 0.9500 . ?
C4_3 C5_3 1.392(10) . ?
C4_3 H4_3 0.9500 . ?
C5_3 C6_3 1.392(8) . ?
C5_3 C30_3 1.441(9) . ?
C6_3 C7_3 1.396(8) . ?
C6_3 H6_3 0.9500 . ?
C7_3 C8_3 1.447(11) . ?
C8_3 C9_3 1.395(8) . ?
C8_3 C13_3 1.415(8) . ?
C9_3 C10_3 1.394(8) . ?
C9_3 H9_3 0.9500 . ?
C10_3 C11_3 1.399(10) . ?
C10_3 C38_3 1.430(9) . ?
C11_3 C12_3 1.389(9) . ?
C11_3 H11_3 0.9500 . ?
C12_3 C13_3 1.393(8) . ?
C12_3 H12_3 0.9500 . ?
C14_3 C15_3 1.372(14) . ?
C14_3 C27_3 1.376(14) . ?
C15_3 C16_3 1.415(11) . ?
C15_3 H15_3 0.9500 . ?
C16_3 C17_3 1.410(11) . ?
C16_3 C29_3 1.413(11) . ?
C17_3 C18_3 1.349(13) . ?
C17_3 H17_3 0.9500 . ?
C18_3 C19_3 1.417(11) . ?
C18_3 H18_3 0.9500 . ?
C19_3 C28_3 1.412(11) . ?
C19_3 C20_3 1.420(11) . ?
C20_3 C21_3 1.359(11) . ?
C20_3 H20_3 0.9500 . ?
C21_3 C22_3 1.362(11) . ?
C21_3 H21_3 0.9500 . ?
C22_3 C23_3 1.421(11) . ?
C22_3 H22_3 0.9500 . ?
C23_3 C28_3 1.412(11) . ?
C23_3 C24_3 1.414(11) . ?
C24_3 C25_3 1.357(13) . ?
C24_3 H24_3 0.9500 . ?
C25_3 C26_3 1.424(11) . ?
C25_3 H25_3 0.9500 . ?
C26_3 C27_3 1.409(11) . ?
C26_3 C29_3 1.418(11) . ?
C27_3 H27_3 0.9500 . ?
C28_3 C29_3 1.424(12) . ?
C30_3 C31_3 1.201(9) . ?
C31_3 C32_3 1.439(9) . ?
C32_3 C37_3 1.394(9) . ?
C32_3 C33_3 1.404(10) . ?
C33_3 C34_3 1.382(9) . ?
C33_3 H33_3 0.9500 . ?
C34_3 C35_3 1.385(13) . ?
C34_3 H34_3 0.9500 . ?
C35_3 N36_3 1.329(11) . ?
C35_3 H35_3 0.9500 . ?
N36_3 C37_3 1.346(9) . ?
C37_3 H37_3 0.9500 . ?
C38_3 C39_3 1.197(9) . ?
C39_3 C40_3 1.429(9) . ?
C40_3 C41_3 1.392(10) . ?
C40_3 C45_3 1.394(9) . ?
C41_3 C42_3 1.386(9) . ?
C41_3 H41_3 0.9500 . ?
C42_3 C43_3 1.375(13) . ?
C42_3 H42_3 0.9500 . ?
C43_3 N44_3 1.333(11) . ?
C43_3 H43_3 0.9500 . ?
N44_3 C45_3 1.343(9) . ?
C45_3 H45_3 0.9500 . ?
N1_4 C13_4 1.397(9) . ?
N1_4 C2_4 1.398(9) . ?
N1_4 C14_4 1.420(11) . ?
C2_4 C3_4 1.391(8) . ?
C2_4 C7_4 1.408(8) . ?
C3_4 C4_4 1.383(9) . ?
C3_4 H3_4 0.9500 . ?
C4_4 C5_4 1.403(10) . ?
C4_4 H4A_4 0.9500 . ?
C5_4 C6_4 1.394(8) . ?
C5_4 C30_4 1.432(9) . ?
C6_4 C7_4 1.390(8) . ?
C6_4 H6_4 0.9500 . ?
C7_4 C8_4 1.452(11) . ?
C8_4 C9_4 1.393(8) . ?
C8_4 C13_4 1.409(8) . ?
C9_4 C10_4 1.395(8) . ?
C9_4 H9_4 0.9500 . ?
C10_4 C11_4 1.389(10) . ?
C10_4 C38_4 1.433(9) . ?
C11_4 C12_4 1.384(9) . ?
C11_4 H11_4 0.9500 . ?
C12_4 C13_4 1.388(8) . ?
C12_4 H12_4 0.9500 . ?
C14_4 C15_4 1.373(13) . ?
C14_4 C27_4 1.393(13) . ?
C15_4 C16_4 1.407(10) . ?
C15_4 H15_4 0.9500 . ?
C16_4 C29_4 1.409(10) . ?
C16_4 C17_4 1.410(11) . ?
C17_4 C18_4 1.372(13) . ?
C17_4 H17_4 0.9500 . ?
C18_4 C19_4 1.414(11) . ?
C18_4 H18_4 0.9500 . ?
C19_4 C20_4 1.418(11) . ?
C19_4 C28_4 1.418(10) . ?
C20_4 C21_4 1.360(11) . ?
C20_4 H20A_4 0.9500 . ?
C21_4 C22_4 1.370(11) . ?
C21_4 H21_4 0.9500 . ?
C22_4 C23_4 1.421(11) . ?
C22_4 H22_4 0.9500 . ?
C23_4 C24_4 1.410(11) . ?
C23_4 C28_4 1.412(10) . ?
C24_4 C25_4 1.364(13) . ?
C24_4 H24_4 0.9500 . ?
C25_4 C26_4 1.410(11) . ?
C25_4 H25_4 0.9500 . ?
C26_4 C27_4 1.400(10) . ?
C26_4 C29_4 1.413(10) . ?
C27_4 H27_4 0.9500 . ?
C28_4 C29_4 1.422(12) . ?
C30_4 C31_4 1.200(9) . ?
C31_4 C32_4 1.437(9) . ?
C32_4 C37_4 1.393(10) . ?
C32_4 C33_4 1.398(10) . ?
C33_4 C34_4 1.386(9) . ?
C33_4 H33_4 0.9500 . ?
C34_4 C35_4 1.387(14) . ?
C34_4 H34_4 0.9500 . ?
C35_4 N36_4 1.328(11) . ?
C35_4 H35_4 0.9500 . ?
N36_4 C37_4 1.329(10) . ?
C37_4 H37_4 0.9500 . ?
C38_4 C39_4 1.199(9) . ?
C39_4 C40_4 1.428(9) . ?
C40_4 C41_4 1.393(10) . ?
C40_4 C45_4 1.404(9) . ?
C41_4 C42_4 1.380(9) . ?
C41_4 H41_4 0.9500 . ?
C42_4 C43_4 1.394(13) . ?
C42_4 H42_4 0.9500 . ?
C43_4 N44_4 1.327(11) . ?
C43_4 H43_4 0.9500 . ?
N44_4 C45_4 1.334(9) . ?
C45_4 H45_4 0.9500 . ?
N1_5 C13_5 1.394(9) . ?
N1_5 C2_5 1.398(9) . ?
N1_5 C14_5 1.410(11) . ?
C2_5 C3_5 1.389(8) . ?
C2_5 C7_5 1.410(8) . ?
C3_5 C4_5 1.379(9) . ?
C3_5 H3_5 0.9500 . ?
C4_5 C5_5 1.387(10) . ?
C4_5 H4_5 0.9500 . ?
C5_5 C6_5 1.395(8) . ?
C5_5 C30_5 1.434(9) . ?
C6_5 C7_5 1.396(8) . ?
C6_5 H6_5 0.9500 . ?
C7_5 C8_5 1.446(12) . ?
C8_5 C9_5 1.391(8) . ?
C8_5 C13_5 1.411(8) . ?
C9_5 C10_5 1.388(8) . ?
C9_5 H9_5 0.9500 . ?
C10_5 C11_5 1.396(10) . ?
C10_5 C38_5 1.434(9) . ?
C11_5 C12_5 1.384(9) . ?
C11_5 H11_5 0.9500 . ?
C12_5 C13_5 1.388(8) . ?
C12_5 H12_5 0.9500 . ?
C14_5 C15_5 1.364(14) . ?
C14_5 C27_5 1.384(14) . ?
C15_5 C16_5 1.408(11) . ?
C15_5 H15_5 0.9500 . ?
C16_5 C29_5 1.417(10) . ?
C16_5 C17_5 1.420(11) . ?
C17_5 C18_5 1.344(13) . ?
C17_5 H17_5 0.9500 . ?
C18_5 C19_5 1.414(11) . ?
C18_5 H18_5 0.9500 . ?
C19_5 C28_5 1.407(11) . ?
C19_5 C20_5 1.417(11) . ?
C20_5 C21_5 1.361(11) . ?
C20_5 H20_5 0.9500 . ?
C21_5 C22_5 1.373(11) . ?
C21_5 H21_5 0.9500 . ?
C22_5 C23_5 1.417(11) . ?
C22_5 H22_5 0.9500 . ?
C23_5 C28_5 1.415(11) . ?
C23_5 C24_5 1.418(11) . ?
C24_5 C25_5 1.347(13) . ?
C24_5 H24_5 0.9500 . ?
C25_5 C26_5 1.414(11) . ?
C25_5 H25_5 0.9500 . ?
C26_5 C27_5 1.406(11) . ?
C26_5 C29_5 1.410(11) . ?
C27_5 H27_5 0.9500 . ?
C28_5 C29_5 1.422(13) . ?
C30_5 C31_5 1.193(10) . ?
C31_5 C32_5 1.432(9) . ?
C32_5 C37_5 1.389(10) . ?
C32_5 C33_5 1.393(10) . ?
C33_5 C34_5 1.387(9) . ?
C33_5 H33_5 0.9500 . ?
C34_5 C35_5 1.382(14) . ?
C34_5 H34_5 0.9500 . ?
C35_5 N36_5 1.326(11) . ?
C35_5 H35_5 0.9500 . ?
N36_5 C37_5 1.334(10) . ?
C37_5 H37_5 0.9500 . ?
C38_5 C39_5 1.192(9) . ?
C39_5 C40_5 1.435(9) . ?
C40_5 C41_5 1.396(10) . ?
C40_5 C45_5 1.397(9) . ?
C41_5 C42_5 1.382(9) . ?
C41_5 H41_5 0.9500 . ?
C42_5 C43_5 1.363(13) . ?
C42_5 H42_5 0.9500 . ?
C43_5 N44_5 1.337(11) . ?
C43_5 H43_5 0.9500 . ?
N44_5 C45_5 1.338(9) . ?
C45_5 H45_5 0.9500 . ?
Pd3_6 N36_7 1.976(15) . ?
Pd3_6 N36_8 1.997(14) . ?
Pd3_6 N36_10 2.015(14) . ?
Pd3_6 N36_9 2.016(14) . ?
Pd4_6 N44_8 1.948(14) . ?
Pd4_6 N44_10 1.988(14) . ?
Pd4_6 N44_9 1.997(14) . ?
Pd4_6 N44_7 2.034(14) . ?
N1_7 C2_7 1.392(9) . ?
N1_7 C13_7 1.392(9) . ?
N1_7 C14_7 1.422(10) . ?
C2_7 C3_7 1.389(8) . ?
C2_7 C7_7 1.415(8) . ?
C3_7 C4_7 1.383(9) . ?
C3_7 H3_7 0.9500 . ?
C4_7 C5_7 1.398(10) . ?
C4_7 H4_7 0.9500 . ?
C5_7 C6_7 1.397(8) . ?
C5_7 C30_7 1.435(9) . ?
C6_7 C7_7 1.397(8) . ?
C6_7 H6_7 0.9500 . ?
C7_7 C8_7 1.450(11) . ?
C8_7 C9_7 1.395(8) . ?
C8_7 C13_7 1.413(8) . ?
C9_7 C10_7 1.392(8) . ?
C9_7 H9_7 0.9500 . ?
C10_7 C11_7 1.398(10) . ?
C10_7 C38_7 1.429(9) . ?
C11_7 C12_7 1.382(9) . ?
C11_7 H11_7 0.9500 . ?
C12_7 C13_7 1.386(8) . ?
C12_7 H12_7 0.9500 . ?
C14_7 C27_7 1.371(13) . ?
C14_7 C15_7 1.386(13) . ?
C15_7 C16_7 1.415(10) . ?
C15_7 H15_7 0.9500 . ?
C16_7 C29_7 1.426(10) . ?
C16_7 C17_7 1.430(11) . ?
C17_7 C18_7 1.342(12) . ?
C17_7 H17_7 0.9500 . ?
C18_7 C19_7 1.420(11) . ?
C18_7 H18_7 0.9500 . ?
C19_7 C28_7 1.406(10) . ?
C19_7 C20_7 1.418(11) . ?
C20_7 C21_7 1.357(11) . ?
C20_7 H20_7 0.9500 . ?
C21_7 C22_7 1.355(11) . ?
C21_7 H21_7 0.9500 . ?
C22_7 C23_7 1.416(11) . ?
C22_7 H22_7 0.9500 . ?
C23_7 C24_7 1.413(11) . ?
C23_7 C28_7 1.413(10) . ?
C24_7 C25_7 1.347(12) . ?
C24_7 H24_7 0.9500 . ?
C25_7 C26_7 1.423(10) . ?
C25_7 H25_7 0.9500 . ?
C26_7 C27_7 1.407(10) . ?
C26_7 C29_7 1.422(10) . ?
C27_7 H27_7 0.9500 . ?
C28_7 C29_7 1.424(12) . ?
C30_7 C31_7 1.187(9) . ?
C31_7 C32_7 1.434(9) . ?
C32_7 C37_7 1.388(9) . ?
C32_7 C33_7 1.397(10) . ?
C33_7 C34_7 1.392(9) . ?
C33_7 H33_7 0.9500 . ?
C34_7 C35_7 1.365(14) . ?
C34_7 H34_7 0.9500 . ?
C35_7 N36_7 1.327(11) . ?
C35_7 H35_7 0.9500 . ?
N36_7 C37_7 1.338(10) . ?
C37_7 H37_7 0.9500 . ?
C38_7 C39_7 1.191(9) . ?
C39_7 C40_7 1.431(9) . ?
C40_7 C41_7 1.389(10) . ?
C40_7 C45_7 1.392(9) . ?
C41_7 C42_7 1.386(9) . ?
C41_7 H41_7 0.9500 . ?
C42_7 C43_7 1.380(13) . ?
C42_7 H42_7 0.9500 . ?
C43_7 N44_7 1.334(11) . ?
C43_7 H43_7 0.9500 . ?
N44_7 C45_7 1.331(9) . ?
C45_7 H45_7 0.9500 . ?
N1_8 C13_8 1.397(9) . ?
N1_8 C2_8 1.399(9) . ?
N1_8 C14_8 1.431(11) . ?
C2_8 C3_8 1.393(8) . ?
C2_8 C7_8 1.414(8) . ?
C3_8 C4_8 1.386(9) . ?
C3_8 H3_8 0.9500 . ?
C4_8 C5_8 1.397(10) . ?
C4_8 H4_8 0.9500 . ?
C5_8 C6_8 1.396(8) . ?
C5_8 C30_8 1.442(9) . ?
C6_8 C7_8 1.392(8) . ?
C6_8 H6_8 0.9500 . ?
C7_8 C8_8 1.449(12) . ?
C8_8 C9_8 1.395(9) . ?
C8_8 C13_8 1.412(8) . ?
C9_8 C10_8 1.392(8) . ?
C9_8 H9_8 0.9500 . ?
C10_8 C11_8 1.394(10) . ?
C10_8 C38_8 1.435(9) . ?
C11_8 C12_8 1.387(9) . ?
C11_8 H11_8 0.9500 . ?
C12_8 C13_8 1.392(8) . ?
C12_8 H12_8 0.9500 . ?
C14_8 C27_8 1.395(15) . ?
C14_8 C15_8 1.399(15) . ?
C15_8 C16_8 1.419(11) . ?
C15_8 H15_8 0.9500 . ?
C16_8 C17_8 1.421(11) . ?
C16_8 C29_8 1.423(11) . ?
C17_8 C18_8 1.363(14) . ?
C17_8 H17_8 0.9500 . ?
C18_8 C19_8 1.425(11) . ?
C18_8 H18_8 0.9500 . ?
C19_8 C20_8 1.412(11) . ?
C19_8 C28_8 1.412(11) . ?
C20_8 C21_8 1.361(12) . ?
C20_8 H20_8 0.9500 . ?
C21_8 C22_8 1.360(12) . ?
C21_8 H21_8 0.9500 . ?
C22_8 C23_8 1.417(11) . ?
C22_8 H22_8 0.9500 . ?
C23_8 C28_8 1.415(11) . ?
C23_8 C24_8 1.418(11) . ?
C24_8 C25_8 1.363(14) . ?
C24_8 H24_8 0.9500 . ?
C25_8 C26_8 1.408(11) . ?
C25_8 H25_8 0.9500 . ?
C26_8 C29_8 1.413(11) . ?
C26_8 C27_8 1.414(11) . ?
C27_8 H27_8 0.9500 . ?
C28_8 C29_8 1.416(13) . ?
C30_8 C31_8 1.205(9) . ?
C31_8 C32_8 1.439(9) . ?
C32_8 C37_8 1.392(9) . ?
C32_8 C33_8 1.402(10) . ?
C33_8 C34_8 1.390(9) . ?
C33_8 H33_8 0.9500 . ?
C34_8 C35_8 1.366(13) . ?
C34_8 H34_8 0.9500 . ?
C35_8 N36_8 1.342(11) . ?
C35_8 H35_8 0.9500 . ?
N36_8 C37_8 1.333(10) . ?
C37_8 H37_8 0.9500 . ?
C38_8 C39_8 1.199(10) . ?
C39_8 C40_8 1.431(9) . ?
C40_8 C41_8 1.391(10) . ?
C40_8 C45_8 1.396(9) . ?
C41_8 C42_8 1.388(9) . ?
C41_8 H41_8 0.9500 . ?
C42_8 C43_8 1.369(13) . ?
C42_8 H42_8 0.9500 . ?
C43_8 N44_8 1.339(11) . ?
C43_8 H43_8 0.9500 . ?
N44_8 C45_8 1.322(10) . ?
C45_8 H45_8 0.9500 . ?
N1_9 C2_9 1.385(9) . ?
N1_9 C13_9 1.401(9) . ?
N1_9 C14_9 1.428(11) . ?
C2_9 C3_9 1.388(8) . ?
C2_9 C7_9 1.410(8) . ?
C3_9 C4_9 1.378(9) . ?
C3_9 H3_9 0.9500 . ?
C4_9 C5_9 1.392(10) . ?
C4_9 H4_9 0.9500 . ?
C5_9 C6_9 1.399(8) . ?
C5_9 C30_9 1.442(9) . ?
C6_9 C7_9 1.387(8) . ?
C6_9 H6_9 0.9500 . ?
C7_9 C8_9 1.450(11) . ?
C8_9 C9_9 1.391(8) . ?
C8_9 C13_9 1.411(8) . ?
C9_9 C10_9 1.395(8) . ?
C9_9 H9_9 0.9500 . ?
C10_9 C11_9 1.385(10) . ?
C10_9 C38_9 1.436(9) . ?
C11_9 C12_9 1.382(9) . ?
C11_9 H11_9 0.9500 . ?
C12_9 C13_9 1.388(8) . ?
C12_9 H12_9 0.9500 . ?
C14_9 C27_9 1.373(15) . ?
C14_9 C15_9 1.386(15) . ?
C15_9 C16_9 1.408(11) . ?
C15_9 H15_9 0.9500 . ?
C16_9 C29_9 1.411(11) . ?
C16_9 C17_9 1.414(11) . ?
C17_9 C18_9 1.366(14) . ?
C17_9 H17_9 0.9500 . ?
C18_9 C19_9 1.417(11) . ?
C18_9 H18_9 0.9500 . ?
C19_9 C28_9 1.411(11) . ?
C19_9 C20_9 1.412(11) . ?
C20_9 C21_9 1.367(12) . ?
C20_9 H20_9 0.9500 . ?
C21_9 C22_9 1.369(12) . ?
C21_9 H21_9 0.9500 . ?
C22_9 C23_9 1.421(11) . ?
C22_9 H22_9 0.9500 . ?
C23_9 C28_9 1.408(11) . ?
C23_9 C24_9 1.416(12) . ?
C24_9 C25_9 1.356(14) . ?
C24_9 H24_9 0.9500 . ?
C25_9 C26_9 1.417(11) . ?
C25_9 H25_9 0.9500 . ?
C26_9 C29_9 1.413(11) . ?
C26_9 C27_9 1.417(11) . ?
C27_9 H27_9 0.9500 . ?
C28_9 C29_9 1.432(13) . ?
C30_9 C31_9 1.200(9) . ?
C31_9 C32_9 1.437(9) . ?
C32_9 C33_9 1.394(10) . ?
C32_9 C37_9 1.401(9) . ?
C33_9 C34_9 1.383(9) . ?
C33_9 H33_9 0.9500 . ?
C34_9 C35_9 1.383(14) . ?
C34_9 H34_9 0.9500 . ?
C35_9 N36_9 1.328(11) . ?
C35_9 H35_9 0.9500 . ?
N36_9 C37_9 1.332(9) . ?
C37_9 H37_9 0.9500 . ?
C38_9 C39_9 1.192(9) . ?
C39_9 C40_9 1.427(9) . ?
C40_9 C41_9 1.391(10) . ?
C40_9 C45_9 1.392(9) . ?
C41_9 C42_9 1.380(9) . ?
C41_9 H41_9 0.9500 . ?
C42_9 C43_9 1.385(13) . ?
C42_9 H42_9 0.9500 . ?
C43_9 N44_9 1.324(11) . ?
C43_9 H43_9 0.9500 . ?
N44_9 C45_9 1.340(9) . ?
C45_9 H45_9 0.9500 . ?
N1_10 C2_10 1.391(9) . ?
N1_10 C13_10 1.391(9) . ?
N1_10 C14_10 1.419(11) . ?
C2_10 C3_10 1.391(8) . ?
C2_10 C7_10 1.416(8) . ?
C3_10 C4_10 1.386(9) . ?
C3_10 H3_10 0.9500 . ?
C4_10 C5_10 1.396(10) . ?
C4_10 H4_10 0.9500 . ?
C5_10 C6_10 1.391(8) . ?
C5_10 C30_10 1.430(9) . ?
C6_10 C7_10 1.393(8) . ?
C6_10 H6_10 0.9500 . ?
C7_10 C8_10 1.448(11) . ?
C8_10 C9_10 1.395(8) . ?
C8_10 C13_10 1.407(8) . ?
C9_10 C10_10 1.389(8) . ?
C9_10 H9_10 0.9500 . ?
C10_10 C11_10 1.398(10) . ?
C10_10 C38_10 1.436(9) . ?
C11_10 C12_10 1.375(9) . ?
C11_10 H11_10 0.9500 . ?
C12_10 C13_10 1.392(8) . ?
C12_10 H12_10 0.9500 . ?
C14_10 C15_10 1.374(14) . ?
C14_10 C27_10 1.379(14) . ?
C15_10 C16_10 1.414(10) . ?
C15_10 H15_10 0.9500 . ?
C16_10 C29_10 1.410(10) . ?
C16_10 C17_10 1.412(11) . ?
C17_10 C18_10 1.352(13) . ?
C17_10 H17_10 0.9500 . ?
C18_10 C19_10 1.424(11) . ?
C18_10 H18_10 0.9500 . ?
C19_10 C20_10 1.416(11) . ?
C19_10 C28_10 1.418(10) . ?
C20_10 C21_10 1.353(11) . ?
C20_10 H20_10 0.9500 . ?
C21_10 C22_10 1.356(11) . ?
C21_10 H21_10 0.9500 . ?
C22_10 C23_10 1.419(11) . ?
C22_10 H22_10 0.9500 . ?
C23_10 C24_10 1.421(11) . ?
C23_10 C28_10 1.422(10) . ?
C24_10 C25_10 1.355(12) . ?
C24_10 H24_10 0.9500 . ?
C25_10 C26_10 1.418(11) . ?
C25_10 H25_10 0.9500 . ?
C26_10 C29_10 1.411(10) . ?
C26_10 C27_10 1.418(11) . ?
C27_10 H27_10 0.9500 . ?
C28_10 C29_10 1.419(12) . ?
C30_10 C31_10 1.186(9) . ?
C31_10 C32_10 1.430(9) . ?
C32_10 C37_10 1.386(9) . ?
C32_10 C33_10 1.400(10) . ?
C33_10 C34_10 1.384(9) . ?
C33_10 H33_10 0.9500 . ?
C34_10 C35_10 1.393(13) . ?
C34_10 H34_10 0.9500 . ?
C35_10 N36_10 1.323(11) . ?
C35_10 H35_10 0.9500 . ?
N36_10 C37_10 1.336(9) . ?
C37_10 H37_10 0.9500 . ?
C38_10 C39_10 1.196(9) . ?
C39_10 C40_10 1.437(9) . ?
C40_10 C41_10 1.393(10) . ?
C40_10 C45_10 1.398(9) . ?
C41_10 C42_10 1.388(9) . ?
C41_10 H41_10 0.9500 . ?
C42_10 C43_10 1.372(13) . ?
C42_10 H42_10 0.9500 . ?
C43_10 N44_10 1.337(11) . ?
C43_10 H43_10 0.9500 . ?
N44_10 C45_10 1.339(9) . ?
C45_10 H45_10 0.9500 . ?
B1_11 F5_11 1.38(2) . ?
B1_11 F2_11 1.38(2) . ?
B1_11 F3_11 1.41(2) . ?
B1_11 F4_11 1.424(19) . ?
B1_12 F3_12 1.37(2) . ?
B1_12 F5_12 1.37(2) . ?
B1_12 F4_12 1.37(2) . ?
B1_12 F2_12 1.37(2) . ?
B1_13 F4_13 1.37(2) . ?
B1_13 F3_13 1.39(2) . ?
B1_13 F2_13 1.40(2) . ?
B1_13 F5_13 1.42(2) . ?
B1_14 F2_14 1.348(19) . ?
B1_14 F3_14 1.36(2) . ?
B1_14 F4_14 1.36(2) . ?
B1_14 F5_14 1.38(2) . ?
B1_15 F2_15 1.356(19) . ?
B1_15 F3_15 1.362(19) . ?
B1_15 F4_15 1.371(19) . ?
B1_15 F5_15 1.37(2) . ?
B1_16 F3_16 1.38(2) . ?
B1_16 F2_16 1.39(2) . ?
B1_16 F5_16 1.40(2) . ?
B1_16 F4_16 1.40(2) . ?
B1_17 F3_17 1.342(19) . ?
B1_17 F2_17 1.368(19) . ?
B1_17 F5_17 1.369(19) . ?
B1_17 F4_17 1.42(2) . ?

loop_
_geom_torsion_atom_site_label_1
_geom_torsion_atom_site_label_2
_geom_torsion_atom_site_label_3
_geom_torsion_atom_site_label_4
_geom_torsion
_geom_torsion_site_symmetry_1
_geom_torsion_site_symmetry_2
_geom_torsion_site_symmetry_3
_geom_torsion_site_symmetry_4
_geom_torsion_publ_flag
C13_2 N1_2 C2_2 C3_2 176.1(14) . . . . ?
C14_2 N1_2 C2_2 C3_2 6(2) . . . . ?
C13_2 N1_2 C2_2 C7_2 0.6(11) . . . . ?
C14_2 N1_2 C2_2 C7_2 -169.7(13) . . . . ?
N1_2 C2_2 C3_2 C4_2 -174.5(15) . . . . ?
C7_2 C2_2 C3_2 C4_2 0.4(17) . . . . ?
C2_2 C3_2 C4_2 C5_2 0.2(18) . . . . ?
C3_2 C4_2 C5_2 C6_2 -0.7(17) . . . . ?
C3_2 C4_2 C5_2 C30_2 179.0(16) . . . . ?
C4_2 C5_2 C6_2 C7_2 0.7(16) . . . . ?
C30_2 C5_2 C6_2 C7_2 -179.0(15) . . . . ?
C5_2 C6_2 C7_2 C2_2 -0.1(16) . . . . ?
C5_2 C6_2 C7_2 C8_2 174.4(15) . . . . ?
C3_2 C2_2 C7_2 C6_2 -0.5(15) . . . . ?
N1_2 C2_2 C7_2 C6_2 175.4(13) . . . . ?
C3_2 C2_2 C7_2 C8_2 -176.3(14) . . . . ?
N1_2 C2_2 C7_2 C8_2 -0.5(10) . . . . ?
C6_2 C7_2 C8_2 C9_2 6(2) . . . . ?
C2_2 C7_2 C8_2 C9_2 -179.5(15) . . . . ?
C6_2 C7_2 C8_2 C13_2 -174.8(15) . . . . ?
C2_2 C7_2 C8_2 C13_2 0.2(10) . . . . ?
C13_2 C8_2 C9_2 C10_2 -0.5(16) . . . . ?
C7_2 C8_2 C9_2 C10_2 179.2(15) . . . . ?
C8_2 C9_2 C10_2 C11_2 1.2(16) . . . . ?
C8_2 C9_2 C10_2 C38_2 -178.7(15) . . . . ?
C9_2 C10_2 C11_2 C12_2 -0.9(17) . . . . ?
C38_2 C10_2 C11_2 C12_2 179.1(17) . . . . ?
C10_2 C11_2 C12_2 C13_2 -0.3(18) . . . . ?
C11_2 C12_2 C13_2 N1_2 -179.7(16) . . . . ?
C11_2 C12_2 C13_2 C8_2 1.1(17) . . . . ?
C2_2 N1_2 C13_2 C12_2 -179.8(15) . . . . ?
C14_2 N1_2 C13_2 C12_2 -10(2) . . . . ?
C2_2 N1_2 C13_2 C8_2 -0.5(11) . . . . ?
C14_2 N1_2 C13_2 C8_2 169.1(14) . . . . ?
C9_2 C8_2 C13_2 C12_2 -0.7(15) . . . . ?
C7_2 C8_2 C13_2 C12_2 179.6(14) . . . . ?
C9_2 C8_2 C13_2 N1_2 179.9(13) . . . . ?
C7_2 C8_2 C13_2 N1_2 0.2(11) . . . . ?
C13_2 N1_2 C14_2 C27_2 136.4(14) . . . . ?
C2_2 N1_2 C14_2 C27_2 -55.2(17) . . . . ?
C13_2 N1_2 C14_2 C15_2 -47.8(18) . . . . ?
C2_2 N1_2 C14_2 C15_2 120.5(14) . . . . ?
C27_2 C14_2 C15_2 C16_2 1.6(16) . . . . ?
N1_2 C14_2 C15_2 C16_2 -174.0(13) . . . . ?
C14_2 C15_2 C16_2 C29_2 1.6(15) . . . . ?
C14_2 C15_2 C16_2 C17_2 178.9(13) . . . . ?
C15_2 C16_2 C17_2 C18_2 -175.7(13) . . . . ?
C29_2 C16_2 C17_2 C18_2 1.7(15) . . . . ?
C16_2 C17_2 C18_2 C19_2 2.0(17) . . . . ?
C17_2 C18_2 C19_2 C28_2 -4.3(16) . . . . ?
C17_2 C18_2 C19_2 C20_2 173.0(13) . . . . ?
C28_2 C19_2 C20_2 C21_2 -0.3(15) . . . . ?
C18_2 C19_2 C20_2 C21_2 -177.6(14) . . . . ?
C19_2 C20_2 C21_2 C22_2 -2.1(19) . . . . ?
C20_2 C21_2 C22_2 C23_2 2.6(19) . . . . ?
C21_2 C22_2 C23_2 C24_2 176.3(14) . . . . ?
C21_2 C22_2 C23_2 C28_2 -0.7(15) . . . . ?
C22_2 C23_2 C24_2 C25_2 -175.9(14) . . . . ?
C28_2 C23_2 C24_2 C25_2 1.1(16) . . . . ?
C23_2 C24_2 C25_2 C26_2 0.7(18) . . . . ?
C24_2 C25_2 C26_2 C29_2 -1.6(16) . . . . ?
C24_2 C25_2 C26_2 C27_2 175.3(14) . . . . ?
C15_2 C14_2 C27_2 C26_2 -3.6(17) . . . . ?
N1_2 C14_2 C27_2 C26_2 172.1(13) . . . . ?
C25_2 C26_2 C27_2 C14_2 -174.6(14) . . . . ?
C29_2 C26_2 C27_2 C14_2 2.4(15) . . . . ?
C18_2 C19_2 C28_2 C23_2 179.5(12) . . . . ?
C20_2 C19_2 C28_2 C23_2 2.1(13) . . . . ?
C18_2 C19_2 C28_2 C29_2 2.9(13) . . . . ?
C20_2 C19_2 C28_2 C29_2 -174.6(11) . . . . ?
C24_2 C23_2 C28_2 C19_2 -178.7(12) . . . . ?
C22_2 C23_2 C28_2 C19_2 -1.6(13) . . . . ?
C24_2 C23_2 C28_2 C29_2 -2.1(13) . . . . ?
C22_2 C23_2 C28_2 C29_2 175.0(11) . . . . ?
C25_2 C26_2 C29_2 C16_2 177.8(12) . . . . ?
C27_2 C26_2 C29_2 C16_2 0.8(13) . . . . ?
C25_2 C26_2 C29_2 C28_2 0.6(13) . . . . ?
C27_2 C26_2 C29_2 C28_2 -176.4(11) . . . . ?
C15_2 C16_2 C29_2 C26_2 -2.7(13) . . . . ?
C17_2 C16_2 C29_2 C26_2 179.9(12) . . . . ?
C15_2 C16_2 C29_2 C28_2 174.5(11) . . . . ?
C17_2 C16_2 C29_2 C28_2 -3.0(13) . . . . ?
C19_2 C28_2 C29_2 C26_2 177.9(10) . . . . ?
C23_2 C28_2 C29_2 C26_2 1.2(12) . . . . ?
C19_2 C28_2 C29_2 C16_2 0.7(12) . . . . ?
C23_2 C28_2 C29_2 C16_2 -176.0(10) . . . . ?
C37_2 C32_2 C33_2 C34_2 -0.9(18) . . . . ?
C31_2 C32_2 C33_2 C34_2 176.0(18) . . . . ?
C32_2 C33_2 C34_2 C35_2 0.7(19) . . . . ?
C33_2 C34_2 C35_2 N36_2 -1(2) . . . . ?
C34_2 C35_2 N36_2 C37_2 1(2) . . . . ?
C34_2 C35_2 N36_2 Pd1_1 -166.7(15) . . . . ?
C35_2 N36_2 C37_2 C32_2 -1(2) . . . . ?
Pd1_1 N36_2 C37_2 C32_2 167.3(13) . . . . ?
C33_2 C32_2 C37_2 N36_2 1.3(18) . . . . ?
C31_2 C32_2 C37_2 N36_2 -175.6(18) . . . . ?
C45_2 C40_2 C41_2 C42_2 1.7(16) . . . . ?
C39_2 C40_2 C41_2 C42_2 -178.4(16) . . . . ?
C40_2 C41_2 C42_2 C43_2 -1.6(18) . . . . ?
C41_2 C42_2 C43_2 N44_2 0.6(19) . . . . ?
C42_2 C43_2 N44_2 C45_2 0.1(19) . . . . ?
C42_2 C43_2 N44_2 Pd2_1 -175.0(12) . . . . ?
C43_2 N44_2 C45_2 C40_2 0.1(19) . . . . ?
Pd2_1 N44_2 C45_2 C40_2 175.3(11) . . . . ?
C41_2 C40_2 C45_2 N44_2 -1.1(17) . . . . ?
C39_2 C40_2 C45_2 N44_2 179.1(16) . . . . ?
C13_3 N1_3 C2_3 C3_3 -179.6(14) . . . . ?
C14_3 N1_3 C2_3 C3_3 -4(2) . . . . ?
C13_3 N1_3 C2_3 C7_3 -1.2(11) . . . . ?
C14_3 N1_3 C2_3 C7_3 174.5(13) . . . . ?
N1_3 C2_3 C3_3 C4_3 177.2(14) . . . . ?
C7_3 C2_3 C3_3 C4_3 -1.0(16) . . . . ?
C2_3 C3_3 C4_3 C5_3 1.2(18) . . . . ?
C3_3 C4_3 C5_3 C6_3 -0.3(16) . . . . ?
C3_3 C4_3 C5_3 C30_3 -178.8(14) . . . . ?
C4_3 C5_3 C6_3 C7_3 -0.9(15) . . . . ?
C30_3 C5_3 C6_3 C7_3 177.6(13) . . . . ?
C5_3 C6_3 C7_3 C2_3 1.1(15) . . . . ?
C5_3 C6_3 C7_3 C8_3 -177.9(14) . . . . ?
C3_3 C2_3 C7_3 C6_3 -0.2(14) . . . . ?
N1_3 C2_3 C7_3 C6_3 -178.7(12) . . . . ?
C3_3 C2_3 C7_3 C8_3 179.1(13) . . . . ?
N1_3 C2_3 C7_3 C8_3 0.6(10) . . . . ?
C6_3 C7_3 C8_3 C9_3 0(2) . . . . ?
C2_3 C7_3 C8_3 C9_3 -179.3(15) . . . . ?
C6_3 C7_3 C8_3 C13_3 179.4(14) . . . . ?
C2_3 C7_3 C8_3 C13_3 0.3(10) . . . . ?
C13_3 C8_3 C9_3 C10_3 0.8(15) . . . . ?
C7_3 C8_3 C9_3 C10_3 -179.7(15) . . . . ?
C8_3 C9_3 C10_3 C11_3 -0.5(16) . . . . ?
C8_3 C9_3 C10_3 C38_3 -179.9(15) . . . . ?
C9_3 C10_3 C11_3 C12_3 0.2(17) . . . . ?
C38_3 C10_3 C11_3 C12_3 179.6(17) . . . . ?
C10_3 C11_3 C12_3 C13_3 -0.2(18) . . . . ?
C2_3 N1_3 C13_3 C12_3 -179.2(15) . . . . ?
C14_3 N1_3 C13_3 C12_3 5(2) . . . . ?
C2_3 N1_3 C13_3 C8_3 1.4(11) . . . . ?
C14_3 N1_3 C13_3 C8_3 -174.1(14) . . . . ?
C11_3 C12_3 C13_3 N1_3 -178.8(16) . . . . ?
C11_3 C12_3 C13_3 C8_3 0.5(17) . . . . ?
C9_3 C8_3 C13_3 N1_3 178.7(13) . . . . ?
C7_3 C8_3 C13_3 N1_3 -1.0(10) . . . . ?
C9_3 C8_3 C13_3 C12_3 -0.8(14) . . . . ?
C7_3 C8_3 C13_3 C12_3 179.6(13) . . . . ?
C13_3 N1_3 C14_3 C15_3 -65.8(18) . . . . ?
C2_3 N1_3 C14_3 C15_3 119.3(15) . . . . ?
C13_3 N1_3 C14_3 C27_3 116.8(15) . . . . ?
C2_3 N1_3 C14_3 C27_3 -58.0(17) . . . . ?
C27_3 C14_3 C15_3 C16_3 2.6(17) . . . . ?
N1_3 C14_3 C15_3 C16_3 -174.8(14) . . . . ?
C14_3 C15_3 C16_3 C17_3 179.3(15) . . . . ?
C14_3 C15_3 C16_3 C29_3 0.9(16) . . . . ?
C29_3 C16_3 C17_3 C18_3 3.0(17) . . . . ?
C15_3 C16_3 C17_3 C18_3 -175.3(16) . . . . ?
C16_3 C17_3 C18_3 C19_3 0(2) . . . . ?
C17_3 C18_3 C19_3 C28_3 -2.9(17) . . . . ?
C17_3 C18_3 C19_3 C20_3 175.0(16) . . . . ?
C28_3 C19_3 C20_3 C21_3 1.0(18) . . . . ?
C18_3 C19_3 C20_3 C21_3 -177.0(17) . . . . ?
C19_3 C20_3 C21_3 C22_3 -4(2) . . . . ?
C20_3 C21_3 C22_3 C23_3 4(2) . . . . ?
C21_3 C22_3 C23_3 C28_3 0.2(18) . . . . ?
C21_3 C22_3 C23_3 C24_3 178.4(17) . . . . ?
C28_3 C23_3 C24_3 C25_3 2.3(17) . . . . ?
C22_3 C23_3 C24_3 C25_3 -175.8(15) . . . . ?
C23_3 C24_3 C25_3 C26_3 1.6(19) . . . . ?
C24_3 C25_3 C26_3 C27_3 174.9(15) . . . . ?
C24_3 C25_3 C26_3 C29_3 -4.2(16) . . . . ?
C15_3 C14_3 C27_3 C26_3 -3.6(17) . . . . ?
N1_3 C14_3 C27_3 C26_3 173.8(14) . . . . ?
C29_3 C26_3 C27_3 C14_3 1.0(16) . . . . ?
C25_3 C26_3 C27_3 C14_3 -178.1(14) . . . . ?
C24_3 C23_3 C28_3 C19_3 178.4(13) . . . . ?
C22_3 C23_3 C28_3 C19_3 -3.3(14) . . . . ?
C24_3 C23_3 C28_3 C29_3 -3.6(14) . . . . ?
C22_3 C23_3 C28_3 C29_3 174.6(13) . . . . ?
C18_3 C19_3 C28_3 C23_3 -179.2(14) . . . . ?
C20_3 C19_3 C28_3 C23_3 2.8(14) . . . . ?
C18_3 C19_3 C28_3 C29_3 2.8(14) . . . . ?
C20_3 C19_3 C28_3 C29_3 -175.2(13) . . . . ?
C17_3 C16_3 C29_3 C26_3 178.1(13) . . . . ?
C15_3 C16_3 C29_3 C26_3 -3.5(13) . . . . ?
C17_3 C16_3 C29_3 C28_3 -3.0(14) . . . . ?
C15_3 C16_3 C29_3 C28_3 175.4(12) . . . . ?
C27_3 C26_3 C29_3 C16_3 2.6(13) . . . . ?
C25_3 C26_3 C29_3 C16_3 -178.3(13) . . . . ?
C27_3 C26_3 C29_3 C28_3 -176.3(12) . . . . ?
C25_3 C26_3 C29_3 C28_3 2.8(13) . . . . ?
C23_3 C28_3 C29_3 C16_3 -177.8(12) . . . . ?
C19_3 C28_3 C29_3 C16_3 0.1(13) . . . . ?
C23_3 C28_3 C29_3 C26_3 1.1(13) . . . . ?
C19_3 C28_3 C29_3 C26_3 179.0(12) . . . . ?
C37_3 C32_3 C33_3 C34_3 -2.2(16) . . . . ?
C31_3 C32_3 C33_3 C34_3 176.6(15) . . . . ?
C32_3 C33_3 C34_3 C35_3 0.8(18) . . . . ?
C33_3 C34_3 C35_3 N36_3 0(2) . . . . ?
C34_3 C35_3 N36_3 C37_3 -0.2(19) . . . . ?
C34_3 C35_3 N36_3 Pd1_1 -178.4(13) . . . . ?
C35_3 N36_3 C37_3 C32_3 -1.5(18) . . . . ?
Pd1_1 N36_3 C37_3 C32_3 176.9(11) . . . . ?
C33_3 C32_3 C37_3 N36_3 2.7(17) . . . . ?
C31_3 C32_3 C37_3 N36_3 -176.1(15) . . . . ?
C45_3 C40_3 C41_3 C42_3 -2.5(17) . . . . ?
C39_3 C40_3 C41_3 C42_3 173.5(18) . . . . ?
C40_3 C41_3 C42_3 C43_3 1.6(19) . . . . ?
C41_3 C42_3 C43_3 N44_3 1(2) . . . . ?
C42_3 C43_3 N44_3 C45_3 -3(2) . . . . ?
C42_3 C43_3 N44_3 Pd2_1 -168.8(15) . . . . ?
C43_3 N44_3 C45_3 C40_3 2(2) . . . . ?
Pd2_1 N44_3 C45_3 C40_3 168.3(13) . . . . ?
C41_3 C40_3 C45_3 N44_3 0.6(18) . . . . ?
C39_3 C40_3 C45_3 N44_3 -175.2(18) . . . . ?
C13_4 N1_4 C2_4 C3_4 179.7(14) . . . . ?
C14_4 N1_4 C2_4 C3_4 -3(2) . . . . ?
C13_4 N1_4 C2_4 C7_4 1.1(11) . . . . ?
C14_4 N1_4 C2_4 C7_4 178.1(13) . . . . ?
N1_4 C2_4 C3_4 C4_4 -177.5(15) . . . . ?
C7_4 C2_4 C3_4 C4_4 0.9(16) . . . . ?
C2_4 C3_4 C4_4 C5_4 -0.4(18) . . . . ?
C3_4 C4_4 C5_4 C6_4 0.4(17) . . . . ?
C3_4 C4_4 C5_4 C30_4 179.7(17) . . . . ?
C4_4 C5_4 C6_4 C7_4 -0.9(16) . . . . ?
C30_4 C5_4 C6_4 C7_4 179.8(15) . . . . ?
C5_4 C6_4 C7_4 C2_4 1.3(16) . . . . ?
C5_4 C6_4 C7_4 C8_4 179.2(14) . . . . ?
C3_4 C2_4 C7_4 C6_4 -1.4(14) . . . . ?
N1_4 C2_4 C7_4 C6_4 177.3(13) . . . . ?
C3_4 C2_4 C7_4 C8_4 -179.7(13) . . . . ?
N1_4 C2_4 C7_4 C8_4 -1.0(10) . . . . ?
C6_4 C7_4 C8_4 C9_4 1(2) . . . . ?
C2_4 C7_4 C8_4 C9_4 178.8(14) . . . . ?
C6_4 C7_4 C8_4 C13_4 -177.5(14) . . . . ?
C2_4 C7_4 C8_4 C13_4 0.6(10) . . . . ?
C13_4 C8_4 C9_4 C10_4 -0.6(15) . . . . ?
C7_4 C8_4 C9_4 C10_4 -178.7(14) . . . . ?
C8_4 C9_4 C10_4 C11_4 -1.7(16) . . . . ?
C8_4 C9_4 C10_4 C38_4 177.7(14) . . . . ?
C9_4 C10_4 C11_4 C12_4 2.6(16) . . . . ?
C38_4 C10_4 C11_4 C12_4 -176.8(15) . . . . ?
C10_4 C11_4 C12_4 C13_4 -1.0(17) . . . . ?
C11_4 C12_4 C13_4 N1_4 179.4(14) . . . . ?
C11_4 C12_4 C13_4 C8_4 -1.4(16) . . . . ?
C2_4 N1_4 C13_4 C12_4 178.5(13) . . . . ?
C14_4 N1_4 C13_4 C12_4 1.4(19) . . . . ?
C2_4 N1_4 C13_4 C8_4 -0.7(10) . . . . ?
C14_4 N1_4 C13_4 C8_4 -177.9(12) . . . . ?
C9_4 C8_4 C13_4 C12_4 2.3(14) . . . . ?
C7_4 C8_4 C13_4 C12_4 -179.2(13) . . . . ?
C9_4 C8_4 C13_4 N1_4 -178.4(12) . . . . ?
C7_4 C8_4 C13_4 N1_4 0.1(10) . . . . ?
C13_4 N1_4 C14_4 C15_4 -53.5(17) . . . . ?
C2_4 N1_4 C14_4 C15_4 129.9(14) . . . . ?
C13_4 N1_4 C14_4 C27_4 127.6(13) . . . . ?
C2_4 N1_4 C14_4 C27_4 -49.0(17) . . . . ?
C27_4 C14_4 C15_4 C16_4 -0.5(16) . . . . ?
N1_4 C14_4 C15_4 C16_4 -179.4(14) . . . . ?
C14_4 C15_4 C16_4 C29_4 -0.3(16) . . . . ?
C14_4 C15_4 C16_4 C17_4 -179.9(14) . . . . ?
C15_4 C16_4 C17_4 C18_4 177.8(15) . . . . ?
C29_4 C16_4 C17_4 C18_4 -1.8(17) . . . . ?
C16_4 C17_4 C18_4 C19_4 0.3(18) . . . . ?
C17_4 C18_4 C19_4 C20_4 -178.6(15) . . . . ?
C17_4 C18_4 C19_4 C28_4 0.7(16) . . . . ?
C18_4 C19_4 C20_4 C21_4 178.7(16) . . . . ?
C28_4 C19_4 C20_4 C21_4 -0.6(17) . . . . ?
C19_4 C20_4 C21_4 C22_4 1(2) . . . . ?
C20_4 C21_4 C22_4 C23_4 -1(2) . . . . ?
C21_4 C22_4 C23_4 C24_4 179.6(16) . . . . ?
C21_4 C22_4 C23_4 C28_4 -0.8(17) . . . . ?
C28_4 C23_4 C24_4 C25_4 -1.6(17) . . . . ?
C22_4 C23_4 C24_4 C25_4 178.1(16) . . . . ?
C23_4 C24_4 C25_4 C26_4 0.5(19) . . . . ?
C24_4 C25_4 C26_4 C27_4 -177.1(15) . . . . ?
C24_4 C25_4 C26_4 C29_4 0.8(16) . . . . ?
C15_4 C14_4 C27_4 C26_4 0.1(16) . . . . ?
N1_4 C14_4 C27_4 C26_4 179.0(14) . . . . ?
C25_4 C26_4 C27_4 C14_4 179.1(14) . . . . ?
C29_4 C26_4 C27_4 C14_4 1.1(16) . . . . ?
C24_4 C23_4 C28_4 C19_4 -178.7(13) . . . . ?
C22_4 C23_4 C28_4 C19_4 1.6(14) . . . . ?
C24_4 C23_4 C28_4 C29_4 1.4(14) . . . . ?
C22_4 C23_4 C28_4 C29_4 -178.3(13) . . . . ?
C18_4 C19_4 C28_4 C23_4 179.7(13) . . . . ?
C20_4 C19_4 C28_4 C23_4 -1.0(14) . . . . ?
C18_4 C19_4 C28_4 C29_4 -0.4(14) . . . . ?
C20_4 C19_4 C28_4 C29_4 179.0(13) . . . . ?
C15_4 C16_4 C29_4 C26_4 1.6(14) . . . . ?
C17_4 C16_4 C29_4 C26_4 -178.9(13) . . . . ?
C15_4 C16_4 C29_4 C28_4 -177.5(12) . . . . ?
C17_4 C16_4 C29_4 C28_4 2.1(13) . . . . ?
C27_4 C26_4 C29_4 C16_4 -2.0(14) . . . . ?
C25_4 C26_4 C29_4 C16_4 180.0(13) . . . . ?
C27_4 C26_4 C29_4 C28_4 177.0(13) . . . . ?
C25_4 C26_4 C29_4 C28_4 -1.0(14) . . . . ?
C23_4 C28_4 C29_4 C16_4 178.9(11) . . . . ?
C19_4 C28_4 C29_4 C16_4 -1.0(13) . . . . ?
C23_4 C28_4 C29_4 C26_4 -0.1(13) . . . . ?
C19_4 C28_4 C29_4 C26_4 179.9(12) . . . . ?
C30_4 C31_4 C32_4 C37_4 13(13) . . . . ?
C30_4 C31_4 C32_4 C33_4 -163(12) . . . . ?
C37_4 C32_4 C33_4 C34_4 -3.9(18) . . . . ?
C31_4 C32_4 C33_4 C34_4 172(2) . . . . ?
C32_4 C33_4 C34_4 C35_4 1(2) . . . . ?
C33_4 C34_4 C35_4 N36_4 2(2) . . . . ?
C34_4 C35_4 N36_4 C37_4 -3(2) . . . . ?
C34_4 C35_4 N36_4 Pd1_1 157.7(17) . . . . ?
C35_4 N36_4 C37_4 C32_4 0(2) . . . . ?
Pd1_1 N36_4 C37_4 C32_4 -159.9(15) . . . . ?
C33_4 C32_4 C37_4 N36_4 3.5(19) . . . . ?
C31_4 C32_4 C37_4 N36_4 -172(2) . . . . ?
C45_4 C40_4 C41_4 C42_4 -2.6(16) . . . . ?
C39_4 C40_4 C41_4 C42_4 171.7(15) . . . . ?
C40_4 C41_4 C42_4 C43_4 1.7(18) . . . . ?
C41_4 C42_4 C43_4 N44_4 0.1(19) . . . . ?
C42_4 C43_4 N44_4 C45_4 -0.9(19) . . . . ?
C42_4 C43_4 N44_4 Pd2_1 177.4(12) . . . . ?
C43_4 N44_4 C45_4 C40_4 -0.1(18) . . . . ?
Pd2_1 N44_4 C45_4 C40_4 -178.5(10) . . . . ?
C41_4 C40_4 C45_4 N44_4 1.8(17) . . . . ?
C39_4 C40_4 C45_4 N44_4 -172.5(15) . . . . ?
C13_5 N1_5 C2_5 C3_5 -176.8(15) . . . . ?
C14_5 N1_5 C2_5 C3_5 2(2) . . . . ?
C13_5 N1_5 C2_5 C7_5 -0.2(11) . . . . ?
C14_5 N1_5 C2_5 C7_5 178.4(13) . . . . ?
N1_5 C2_5 C3_5 C4_5 174.7(16) . . . . ?
C7_5 C2_5 C3_5 C4_5 -1.4(17) . . . . ?
C2_5 C3_5 C4_5 C5_5 1.8(19) . . . . ?
C3_5 C4_5 C5_5 C6_5 -0.1(18) . . . . ?
C3_5 C4_5 C5_5 C30_5 -178.8(18) . . . . ?
C4_5 C5_5 C6_5 C7_5 -1.9(17) . . . . ?
C30_5 C5_5 C6_5 C7_5 176.7(16) . . . . ?
C5_5 C6_5 C7_5 C2_5 2.3(16) . . . . ?
C5_5 C6_5 C7_5 C8_5 -174.3(15) . . . . ?
C3_5 C2_5 C7_5 C6_5 -0.6(15) . . . . ?
N1_5 C2_5 C7_5 C6_5 -177.5(14) . . . . ?
C3_5 C2_5 C7_5 C8_5 176.7(14) . . . . ?
N1_5 C2_5 C7_5 C8_5 -0.1(11) . . . . ?
C6_5 C7_5 C8_5 C9_5 -2(2) . . . . ?
C2_5 C7_5 C8_5 C9_5 -179.3(14) . . . . ?
C6_5 C7_5 C8_5 C13_5 177.2(15) . . . . ?
C2_5 C7_5 C8_5 C13_5 0.4(10) . . . . ?
C13_5 C8_5 C9_5 C10_5 0.5(15) . . . . ?
C7_5 C8_5 C9_5 C10_5 -179.9(14) . . . . ?
C8_5 C9_5 C10_5 C11_5 0.8(16) . . . . ?
C8_5 C9_5 C10_5 C38_5 -174.4(13) . . . . ?
C9_5 C10_5 C11_5 C12_5 -0.9(17) . . . . ?
C38_5 C10_5 C11_5 C12_5 174.3(15) . . . . ?
C10_5 C11_5 C12_5 C13_5 -0.3(18) . . . . ?
C11_5 C12_5 C13_5 N1_5 -179.5(14) . . . . ?
C11_5 C12_5 C13_5 C8_5 1.7(16) . . . . ?
C2_5 N1_5 C13_5 C12_5 -178.5(14) . . . . ?
C14_5 N1_5 C13_5 C12_5 3(2) . . . . ?
C2_5 N1_5 C13_5 C8_5 0.5(11) . . . . ?
C14_5 N1_5 C13_5 C8_5 -178.2(13) . . . . ?
C9_5 C8_5 C13_5 C12_5 -1.7(14) . . . . ?
C7_5 C8_5 C13_5 C12_5 178.6(13) . . . . ?
C9_5 C8_5 C13_5 N1_5 179.2(12) . . . . ?
C7_5 C8_5 C13_5 N1_5 -0.5(10) . . . . ?
C13_5 N1_5 C14_5 C15_5 -55.8(18) . . . . ?
C2_5 N1_5 C14_5 C15_5 125.8(15) . . . . ?
C13_5 N1_5 C14_5 C27_5 124.0(15) . . . . ?
C2_5 N1_5 C14_5 C27_5 -54.4(17) . . . . ?
C27_5 C14_5 C15_5 C16_5 0.7(17) . . . . ?
N1_5 C14_5 C15_5 C16_5 -179.5(14) . . . . ?
C14_5 C15_5 C16_5 C29_5 -1.2(16) . . . . ?
C14_5 C15_5 C16_5 C17_5 -178.5(14) . . . . ?
C15_5 C16_5 C17_5 C18_5 176.4(15) . . . . ?
C29_5 C16_5 C17_5 C18_5 -0.8(17) . . . . ?
C16_5 C17_5 C18_5 C19_5 0.1(19) . . . . ?
C17_5 C18_5 C19_5 C28_5 0.9(17) . . . . ?
C17_5 C18_5 C19_5 C20_5 -177.6(16) . . . . ?
C28_5 C19_5 C20_5 C21_5 -0.2(18) . . . . ?
C18_5 C19_5 C20_5 C21_5 178.3(17) . . . . ?
C19_5 C20_5 C21_5 C22_5 0(2) . . . . ?
C20_5 C21_5 C22_5 C23_5 1(2) . . . . ?
C21_5 C22_5 C23_5 C28_5 -0.8(18) . . . . ?
C21_5 C22_5 C23_5 C24_5 -178.6(17) . . . . ?
C28_5 C23_5 C24_5 C25_5 -1.8(17) . . . . ?
C22_5 C23_5 C24_5 C25_5 175.9(17) . . . . ?
C23_5 C24_5 C25_5 C26_5 1(2) . . . . ?
C24_5 C25_5 C26_5 C27_5 -178.5(16) . . . . ?
C24_5 C25_5 C26_5 C29_5 0.3(17) . . . . ?
C15_5 C14_5 C27_5 C26_5 0.3(17) . . . . ?
N1_5 C14_5 C27_5 C26_5 -179.5(14) . . . . ?
C29_5 C26_5 C27_5 C14_5 -0.8(16) . . . . ?
C25_5 C26_5 C27_5 C14_5 178.0(15) . . . . ?
C18_5 C19_5 C28_5 C23_5 -178.7(13) . . . . ?
C20_5 C19_5 C28_5 C23_5 -0.1(14) . . . . ?
C18_5 C19_5 C28_5 C29_5 -1.1(14) . . . . ?
C20_5 C19_5 C28_5 C29_5 177.4(13) . . . . ?
C22_5 C23_5 C28_5 C19_5 0.6(14) . . . . ?
C24_5 C23_5 C28_5 C19_5 178.5(14) . . . . ?
C22_5 C23_5 C28_5 C29_5 -176.9(14) . . . . ?
C24_5 C23_5 C28_5 C29_5 1.0(14) . . . . ?
C27_5 C26_5 C29_5 C16_5 0.3(14) . . . . ?
C25_5 C26_5 C29_5 C16_5 -178.6(13) . . . . ?
C27_5 C26_5 C29_5 C28_5 177.8(13) . . . . ?
C25_5 C26_5 C29_5 C28_5 -1.1(14) . . . . ?
C15_5 C16_5 C29_5 C26_5 0.8(14) . . . . ?
C17_5 C16_5 C29_5 C26_5 178.0(13) . . . . ?
C15_5 C16_5 C29_5 C28_5 -176.7(13) . . . . ?
C17_5 C16_5 C29_5 C28_5 0.5(14) . . . . ?
C19_5 C28_5 C29_5 C26_5 -177.1(12) . . . . ?
C23_5 C28_5 C29_5 C26_5 0.4(13) . . . . ?
C19_5 C28_5 C29_5 C16_5 0.4(13) . . . . ?
C23_5 C28_5 C29_5 C16_5 178.0(12) . . . . ?
C4_5 C5_5 C30_5 C31_5 0(9) . . . . ?
C6_5 C5_5 C30_5 C31_5 -179(100) . . . . ?
C37_5 C32_5 C33_5 C34_5 -1.0(18) . . . . ?
C31_5 C32_5 C33_5 C34_5 178(2) . . . . ?
C32_5 C33_5 C34_5 C35_5 1(2) . . . . ?
C33_5 C34_5 C35_5 N36_5 -1(2) . . . . ?
C34_5 C35_5 N36_5 C37_5 -1(2) . . . . ?
C34_5 C35_5 N36_5 Pd1_1 178.8(18) . . . . ?
C35_5 N36_5 C37_5 C32_5 1(2) . . . . ?
Pd1_1 N36_5 C37_5 C32_5 -178.3(15) . . . . ?
C33_5 C32_5 C37_5 N36_5 0(2) . . . . ?
C31_5 C32_5 C37_5 N36_5 -179(2) . . . . ?
C45_5 C40_5 C41_5 C42_5 -1.1(16) . . . . ?
C39_5 C40_5 C41_5 C42_5 178.4(15) . . . . ?
C40_5 C41_5 C42_5 C43_5 1.8(17) . . . . ?
C41_5 C42_5 C43_5 N44_5 -1.5(19) . . . . ?
C42_5 C43_5 N44_5 C45_5 0.4(18) . . . . ?
C42_5 C43_5 N44_5 Pd2_1 179.0(12) . . . . ?
C43_5 N44_5 C45_5 C40_5 0.4(18) . . . . ?
Pd2_1 N44_5 C45_5 C40_5 -178.2(10) . . . . ?
C41_5 C40_5 C45_5 N44_5 -0.1(17) . . . . ?
C39_5 C40_5 C45_5 N44_5 -179.5(15) . . . . ?
C13_7 N1_7 C2_7 C3_7 -179.2(14) . . . . ?
C14_7 N1_7 C2_7 C3_7 -1.2(19) . . . . ?
C13_7 N1_7 C2_7 C7_7 -0.3(10) . . . . ?
C14_7 N1_7 C2_7 C7_7 177.8(12) . . . . ?
N1_7 C2_7 C3_7 C4_7 179.0(14) . . . . ?
C7_7 C2_7 C3_7 C4_7 0.2(16) . . . . ?
C2_7 C3_7 C4_7 C5_7 0.1(17) . . . . ?
C3_7 C4_7 C5_7 C6_7 -0.5(16) . . . . ?
C3_7 C4_7 C5_7 C30_7 178.3(15) . . . . ?
C4_7 C5_7 C6_7 C7_7 0.5(15) . . . . ?
C30_7 C5_7 C6_7 C7_7 -178.2(13) . . . . ?
C5_7 C6_7 C7_7 C2_7 -0.2(15) . . . . ?
C5_7 C6_7 C7_7 C8_7 -179.6(14) . . . . ?
C3_7 C2_7 C7_7 C6_7 -0.1(14) . . . . ?
N1_7 C2_7 C7_7 C6_7 -179.2(12) . . . . ?
C3_7 C2_7 C7_7 C8_7 179.4(12) . . . . ?
N1_7 C2_7 C7_7 C8_7 0.4(10) . . . . ?
C6_7 C7_7 C8_7 C9_7 -2(2) . . . . ?
C2_7 C7_7 C8_7 C9_7 178.7(14) . . . . ?
C6_7 C7_7 C8_7 C13_7 179.2(14) . . . . ?
C2_7 C7_7 C8_7 C13_7 -0.3(10) . . . . ?
C13_7 C8_7 C9_7 C10_7 0.0(15) . . . . ?
C7_7 C8_7 C9_7 C10_7 -178.9(14) . . . . ?
C8_7 C9_7 C10_7 C11_7 0.8(16) . . . . ?
C8_7 C9_7 C10_7 C38_7 -177.7(14) . . . . ?
C9_7 C10_7 C11_7 C12_7 -1.2(17) . . . . ?
C38_7 C10_7 C11_7 C12_7 177.3(16) . . . . ?
C10_7 C11_7 C12_7 C13_7 0.7(18) . . . . ?
C11_7 C12_7 C13_7 N1_7 178.4(14) . . . . ?
C11_7 C12_7 C13_7 C8_7 0.1(16) . . . . ?
C2_7 N1_7 C13_7 C12_7 -178.3(14) . . . . ?
C14_7 N1_7 C13_7 C12_7 3.6(19) . . . . ?
C2_7 N1_7 C13_7 C8_7 0.2(11) . . . . ?
C14_7 N1_7 C13_7 C8_7 -177.9(12) . . . . ?
C9_7 C8_7 C13_7 C12_7 -0.4(14) . . . . ?
C7_7 C8_7 C13_7 C12_7 178.7(13) . . . . ?
C9_7 C8_7 C13_7 N1_7 -179.1(12) . . . . ?
C7_7 C8_7 C13_7 N1_7 0.1(10) . . . . ?
C2_7 N1_7 C14_7 C27_7 55.4(17) . . . . ?
C13_7 N1_7 C14_7 C27_7 -126.8(14) . . . . ?
C2_7 N1_7 C14_7 C15_7 -125.0(13) . . . . ?
C13_7 N1_7 C14_7 C15_7 52.8(16) . . . . ?
C27_7 C14_7 C15_7 C16_7 0.1(16) . . . . ?
N1_7 C14_7 C15_7 C16_7 -179.5(13) . . . . ?
C14_7 C15_7 C16_7 C29_7 -0.4(15) . . . . ?
C14_7 C15_7 C16_7 C17_7 -177.7(14) . . . . ?
C15_7 C16_7 C17_7 C18_7 176.0(14) . . . . ?
C29_7 C16_7 C17_7 C18_7 -1.4(16) . . . . ?
C16_7 C17_7 C18_7 C19_7 1.1(18) . . . . ?
C17_7 C18_7 C19_7 C28_7 0.3(16) . . . . ?
C17_7 C18_7 C19_7 C20_7 178.6(15) . . . . ?
C28_7 C19_7 C20_7 C21_7 0.4(16) . . . . ?
C18_7 C19_7 C20_7 C21_7 -177.9(15) . . . . ?
C19_7 C20_7 C21_7 C22_7 -0.7(19) . . . . ?
C20_7 C21_7 C22_7 C23_7 -0.3(19) . . . . ?
C21_7 C22_7 C23_7 C24_7 -177.7(15) . . . . ?
C21_7 C22_7 C23_7 C28_7 1.6(16) . . . . ?
C28_7 C23_7 C24_7 C25_7 -1.2(16) . . . . ?
C22_7 C23_7 C24_7 C25_7 178.1(14) . . . . ?
C23_7 C24_7 C25_7 C26_7 2.7(18) . . . . ?
C24_7 C25_7 C26_7 C27_7 179.3(14) . . . . ?
C24_7 C25_7 C26_7 C29_7 -1.3(16) . . . . ?
C15_7 C14_7 C27_7 C26_7 0.5(16) . . . . ?
N1_7 C14_7 C27_7 C26_7 -179.9(13) . . . . ?
C29_7 C26_7 C27_7 C14_7 -0.8(16) . . . . ?
C25_7 C26_7 C27_7 C14_7 178.6(14) . . . . ?
C20_7 C19_7 C28_7 C23_7 1.0(13) . . . . ?
C18_7 C19_7 C28_7 C23_7 179.4(13) . . . . ?
C20_7 C19_7 C28_7 C29_7 -179.9(12) . . . . ?
C18_7 C19_7 C28_7 C29_7 -1.6(13) . . . . ?
C24_7 C23_7 C28_7 C19_7 177.4(12) . . . . ?
C22_7 C23_7 C28_7 C19_7 -2.0(13) . . . . ?
C24_7 C23_7 C28_7 C29_7 -1.7(13) . . . . ?
C22_7 C23_7 C28_7 C29_7 179.0(12) . . . . ?
C27_7 C26_7 C29_7 C28_7 177.9(12) . . . . ?
C25_7 C26_7 C29_7 C28_7 -1.6(13) . . . . ?
C27_7 C26_7 C29_7 C16_7 0.5(13) . . . . ?
C25_7 C26_7 C29_7 C16_7 -178.9(12) . . . . ?
C19_7 C28_7 C29_7 C26_7 -176.0(11) . . . . ?
C23_7 C28_7 C29_7 C26_7 3.0(12) . . . . ?
C19_7 C28_7 C29_7 C16_7 1.3(12) . . . . ?
C23_7 C28_7 C29_7 C16_7 -179.6(11) . . . . ?
C15_7 C16_7 C29_7 C26_7 0.0(13) . . . . ?
C17_7 C16_7 C29_7 C26_7 177.4(12) . . . . ?
C15_7 C16_7 C29_7 C28_7 -177.3(12) . . . . ?
C17_7 C16_7 C29_7 C28_7 0.1(13) . . . . ?
C37_7 C32_7 C33_7 C34_7 2.2(17) . . . . ?
C31_7 C32_7 C33_7 C34_7 -174.8(17) . . . . ?
C32_7 C33_7 C34_7 C35_7 0.8(19) . . . . ?
C33_7 C34_7 C35_7 N36_7 -3(2) . . . . ?
C34_7 C35_7 N36_7 C37_7 2(2) . . . . ?
C34_7 C35_7 N36_7 Pd3_6 -179.6(14) . . . . ?
C35_7 N36_7 C37_7 C32_7 1(2) . . . . ?
Pd3_6 N36_7 C37_7 C32_7 -177.0(12) . . . . ?
C33_7 C32_7 C37_7 N36_7 -3.4(17) . . . . ?
C31_7 C32_7 C37_7 N36_7 173.5(16) . . . . ?
C38_7 C39_7 C40_7 C41_7 176(9) . . . . ?
C38_7 C39_7 C40_7 C45_7 -2(10) . . . . ?
C45_7 C40_7 C41_7 C42_7 1.7(17) . . . . ?
C39_7 C40_7 C41_7 C42_7 -176.3(17) . . . . ?
C40_7 C41_7 C42_7 C43_7 0.3(18) . . . . ?
C41_7 C42_7 C43_7 N44_7 -2(2) . . . . ?
C42_7 C43_7 N44_7 C45_7 1(2) . . . . ?
C42_7 C43_7 N44_7 Pd4_6 -169.4(14) . . . . ?
C43_7 N44_7 C45_7 C40_7 1.0(19) . . . . ?
Pd4_6 N44_7 C45_7 C40_7 171.7(12) . . . . ?
C41_7 C40_7 C45_7 N44_7 -2.4(18) . . . . ?
C39_7 C40_7 C45_7 N44_7 175.6(16) . . . . ?
C13_8 N1_8 C2_8 C3_8 -175.3(16) . . . . ?
C14_8 N1_8 C2_8 C3_8 6(2) . . . . ?
C13_8 N1_8 C2_8 C7_8 -0.2(11) . . . . ?
C14_8 N1_8 C2_8 C7_8 -179.0(16) . . . . ?
N1_8 C2_8 C3_8 C4_8 172.4(17) . . . . ?
C7_8 C2_8 C3_8 C4_8 -2.2(17) . . . . ?
C2_8 C3_8 C4_8 C5_8 1.2(19) . . . . ?
C3_8 C4_8 C5_8 C6_8 1.5(17) . . . . ?
C3_8 C4_8 C5_8 C30_8 -174.9(17) . . . . ?
C4_8 C5_8 C6_8 C7_8 -3.0(16) . . . . ?
C30_8 C5_8 C6_8 C7_8 173.4(15) . . . . ?
C5_8 C6_8 C7_8 C2_8 2.0(16) . . . . ?
C5_8 C6_8 C7_8 C8_8 -171.6(15) . . . . ?
C3_8 C2_8 C7_8 C6_8 0.6(15) . . . . ?
N1_8 C2_8 C7_8 C6_8 -175.1(14) . . . . ?
C3_8 C2_8 C7_8 C8_8 175.7(14) . . . . ?
N1_8 C2_8 C7_8 C8_8 0.0(11) . . . . ?
C6_8 C7_8 C8_8 C9_8 -5(2) . . . . ?
C2_8 C7_8 C8_8 C9_8 -179.2(16) . . . . ?
C6_8 C7_8 C8_8 C13_8 174.5(16) . . . . ?
C2_8 C7_8 C8_8 C13_8 0.2(11) . . . . ?
C13_8 C8_8 C9_8 C10_8 0.8(17) . . . . ?
C7_8 C8_8 C9_8 C10_8 -179.8(17) . . . . ?
C8_8 C9_8 C10_8 C11_8 0.1(17) . . . . ?
C8_8 C9_8 C10_8 C38_8 -178.3(18) . . . . ?
C9_8 C10_8 C11_8 C12_8 -0.8(18) . . . . ?
C38_8 C10_8 C11_8 C12_8 177(2) . . . . ?
C10_8 C11_8 C12_8 C13_8 1(2) . . . . ?
C11_8 C12_8 C13_8 N1_8 -180.0(18) . . . . ?
C11_8 C12_8 C13_8 C8_8 0.3(18) . . . . ?
C2_8 N1_8 C13_8 C12_8 -179.4(16) . . . . ?
C14_8 N1_8 C13_8 C12_8 0(2) . . . . ?
C2_8 N1_8 C13_8 C8_8 0.4(12) . . . . ?
C14_8 N1_8 C13_8 C8_8 179.3(15) . . . . ?
C9_8 C8_8 C13_8 C12_8 -1.0(16) . . . . ?
C7_8 C8_8 C13_8 C12_8 179.4(15) . . . . ?
C9_8 C8_8 C13_8 N1_8 179.2(15) . . . . ?
C7_8 C8_8 C13_8 N1_8 -0.4(11) . . . . ?
C13_8 N1_8 C14_8 C27_8 -120.3(16) . . . . ?
C2_8 N1_8 C14_8 C27_8 58(2) . . . . ?
C13_8 N1_8 C14_8 C15_8 55.8(19) . . . . ?
C2_8 N1_8 C14_8 C15_8 -125.5(18) . . . . ?
C27_8 C14_8 C15_8 C16_8 -0.2(17) . . . . ?
N1_8 C14_8 C15_8 C16_8 -176.3(17) . . . . ?
C14_8 C15_8 C16_8 C17_8 -177.9(18) . . . . ?
C14_8 C15_8 C16_8 C29_8 0.1(18) . . . . ?
C15_8 C16_8 C17_8 C18_8 -179.7(18) . . . . ?
C29_8 C16_8 C17_8 C18_8 2.3(18) . . . . ?
C16_8 C17_8 C18_8 C19_8 -2(2) . . . . ?
C17_8 C18_8 C19_8 C20_8 179.4(19) . . . . ?
C17_8 C18_8 C19_8 C28_8 -1.3(18) . . . . ?
C28_8 C19_8 C20_8 C21_8 -4.2(19) . . . . ?
C18_8 C19_8 C20_8 C21_8 175(2) . . . . ?
C19_8 C20_8 C21_8 C22_8 2(2) . . . . ?
C20_8 C21_8 C22_8 C23_8 2(2) . . . . ?
C21_8 C22_8 C23_8 C28_8 -2.0(19) . . . . ?
C21_8 C22_8 C23_8 C24_8 176.0(19) . . . . ?
C28_8 C23_8 C24_8 C25_8 0.1(18) . . . . ?
C22_8 C23_8 C24_8 C25_8 -177.9(18) . . . . ?
C23_8 C24_8 C25_8 C26_8 -2(2) . . . . ?
C24_8 C25_8 C26_8 C29_8 1.5(18) . . . . ?
C24_8 C25_8 C26_8 C27_8 -175.6(17) . . . . ?
C15_8 C14_8 C27_8 C26_8 0.0(18) . . . . ?
N1_8 C14_8 C27_8 C26_8 176.3(17) . . . . ?
C25_8 C26_8 C27_8 C14_8 177.6(17) . . . . ?
C29_8 C26_8 C27_8 C14_8 0.4(18) . . . . ?
C20_8 C19_8 C28_8 C23_8 3.5(15) . . . . ?
C18_8 C19_8 C28_8 C23_8 -175.9(16) . . . . ?
C20_8 C19_8 C28_8 C29_8 -176.7(15) . . . . ?
C18_8 C19_8 C28_8 C29_8 3.9(15) . . . . ?
C22_8 C23_8 C28_8 C19_8 -0.6(16) . . . . ?
C24_8 C23_8 C28_8 C19_8 -178.6(16) . . . . ?
C22_8 C23_8 C28_8 C29_8 179.7(16) . . . . ?
C24_8 C23_8 C28_8 C29_8 1.6(15) . . . . ?
C25_8 C26_8 C29_8 C28_8 0.1(15) . . . . ?
C27_8 C26_8 C29_8 C28_8 177.4(14) . . . . ?
C25_8 C26_8 C29_8 C16_8 -177.8(16) . . . . ?
C27_8 C26_8 C29_8 C16_8 -0.5(15) . . . . ?
C19_8 C28_8 C29_8 C26_8 178.6(14) . . . . ?
C23_8 C28_8 C29_8 C26_8 -1.7(14) . . . . ?
C19_8 C28_8 C29_8 C16_8 -3.5(14) . . . . ?
C23_8 C28_8 C29_8 C16_8 176.2(14) . . . . ?
C15_8 C16_8 C29_8 C26_8 0.3(15) . . . . ?
C17_8 C16_8 C29_8 C26_8 178.3(16) . . . . ?
C15_8 C16_8 C29_8 C28_8 -177.6(15) . . . . ?
C17_8 C16_8 C29_8 C28_8 0.5(15) . . . . ?
C37_8 C32_8 C33_8 C34_8 1.4(16) . . . . ?
C31_8 C32_8 C33_8 C34_8 -177.9(15) . . . . ?
C32_8 C33_8 C34_8 C35_8 -1.5(18) . . . . ?
C33_8 C34_8 C35_8 N36_8 0.2(19) . . . . ?
C34_8 C35_8 N36_8 C37_8 1.2(19) . . . . ?
C34_8 C35_8 N36_8 Pd3_6 -177.4(12) . . . . ?
C35_8 N36_8 C37_8 C32_8 -1(2) . . . . ?
Pd3_6 N36_8 C37_8 C32_8 177.3(11) . . . . ?
C33_8 C32_8 C37_8 N36_8 0.0(17) . . . . ?
C31_8 C32_8 C37_8 N36_8 179.3(16) . . . . ?
C38_8 C39_8 C40_8 C41_8 162(9) . . . . ?
C38_8 C39_8 C40_8 C45_8 -14(10) . . . . ?
C45_8 C40_8 C41_8 C42_8 1.6(17) . . . . ?
C39_8 C40_8 C41_8 C42_8 -174.1(19) . . . . ?
C40_8 C41_8 C42_8 C43_8 -1(2) . . . . ?
C41_8 C42_8 C43_8 N44_8 0(2) . . . . ?
C42_8 C43_8 N44_8 C45_8 0(2) . . . . ?
C42_8 C43_8 N44_8 Pd4_6 -175.5(14) . . . . ?
C43_8 N44_8 C45_8 C40_8 1(2) . . . . ?
Pd4_6 N44_8 C45_8 C40_8 176.7(13) . . . . ?
C41_8 C40_8 C45_8 N44_8 -2.1(19) . . . . ?
C39_8 C40_8 C45_8 N44_8 173.6(19) . . . . ?
C13_9 N1_9 C2_9 C3_9 179.5(16) . . . . ?
C14_9 N1_9 C2_9 C3_9 -4(2) . . . . ?
C13_9 N1_9 C2_9 C7_9 -1.2(12) . . . . ?
C14_9 N1_9 C2_9 C7_9 174.8(16) . . . . ?
N1_9 C2_9 C3_9 C4_9 179.3(17) . . . . ?
C7_9 C2_9 C3_9 C4_9 0.1(18) . . . . ?
C2_9 C3_9 C4_9 C5_9 0(2) . . . . ?
C3_9 C4_9 C5_9 C6_9 -1.2(18) . . . . ?
C3_9 C4_9 C5_9 C30_9 177.7(19) . . . . ?
C4_9 C5_9 C6_9 C7_9 2.2(17) . . . . ?
C30_9 C5_9 C6_9 C7_9 -176.7(17) . . . . ?
C5_9 C6_9 C7_9 C2_9 -2.0(16) . . . . ?
C5_9 C6_9 C7_9 C8_9 179.5(16) . . . . ?
N1_9 C2_9 C7_9 C6_9 -178.5(14) . . . . ?
C3_9 C2_9 C7_9 C6_9 0.9(15) . . . . ?
N1_9 C2_9 C7_9 C8_9 0.4(11) . . . . ?
C3_9 C2_9 C7_9 C8_9 179.8(14) . . . . ?
C6_9 C7_9 C8_9 C9_9 -2(2) . . . . ?
C2_9 C7_9 C8_9 C9_9 179.6(15) . . . . ?
C6_9 C7_9 C8_9 C13_9 179.2(15) . . . . ?
C2_9 C7_9 C8_9 C13_9 0.6(10) . . . . ?
C13_9 C8_9 C9_9 C10_9 0.9(15) . . . . ?
C7_9 C8_9 C9_9 C10_9 -178.0(15) . . . . ?
C8_9 C9_9 C10_9 C11_9 -0.4(16) . . . . ?
C8_9 C9_9 C10_9 C38_9 -178.2(14) . . . . ?
C9_9 C10_9 C11_9 C12_9 0.0(17) . . . . ?
C38_9 C10_9 C11_9 C12_9 177.8(15) . . . . ?
C10_9 C11_9 C12_9 C13_9 -0.1(18) . . . . ?
C11_9 C12_9 C13_9 N1_9 179.9(15) . . . . ?
C11_9 C12_9 C13_9 C8_9 0.6(16) . . . . ?
C2_9 N1_9 C13_9 C12_9 -177.9(15) . . . . ?
C14_9 N1_9 C13_9 C12_9 6(2) . . . . ?
C2_9 N1_9 C13_9 C8_9 1.5(11) . . . . ?
C14_9 N1_9 C13_9 C8_9 -174.7(14) . . . . ?
C9_9 C8_9 C13_9 C12_9 -1.0(14) . . . . ?
C7_9 C8_9 C13_9 C12_9 178.2(14) . . . . ?
C9_9 C8_9 C13_9 N1_9 179.5(13) . . . . ?
C7_9 C8_9 C13_9 N1_9 -1.3(10) . . . . ?
C2_9 N1_9 C14_9 C27_9 64.9(19) . . . . ?
C13_9 N1_9 C14_9 C27_9 -119.6(16) . . . . ?
C2_9 N1_9 C14_9 C15_9 -118.8(17) . . . . ?
C13_9 N1_9 C14_9 C15_9 56.7(19) . . . . ?
C27_9 C14_9 C15_9 C16_9 0.9(18) . . . . ?
N1_9 C14_9 C15_9 C16_9 -175.4(15) . . . . ?
C14_9 C15_9 C16_9 C29_9 0.1(18) . . . . ?
C14_9 C15_9 C16_9 C17_9 177.1(17) . . . . ?
C15_9 C16_9 C17_9 C18_9 -176.6(17) . . . . ?
C29_9 C16_9 C17_9 C18_9 0.3(18) . . . . ?
C16_9 C17_9 C18_9 C19_9 0(2) . . . . ?
C17_9 C18_9 C19_9 C28_9 -0.7(18) . . . . ?
C17_9 C18_9 C19_9 C20_9 179.5(17) . . . . ?
C28_9 C19_9 C20_9 C21_9 -1.5(19) . . . . ?
C18_9 C19_9 C20_9 C21_9 178.3(19) . . . . ?
C19_9 C20_9 C21_9 C22_9 1(2) . . . . ?
C20_9 C21_9 C22_9 C23_9 1(2) . . . . ?
C21_9 C22_9 C23_9 C28_9 -1.7(19) . . . . ?
C21_9 C22_9 C23_9 C24_9 178.0(19) . . . . ?
C28_9 C23_9 C24_9 C25_9 0.4(18) . . . . ?
C22_9 C23_9 C24_9 C25_9 -179.3(17) . . . . ?
C23_9 C24_9 C25_9 C26_9 -1(2) . . . . ?
C24_9 C25_9 C26_9 C29_9 -0.1(18) . . . . ?
C24_9 C25_9 C26_9 C27_9 178.6(17) . . . . ?
C15_9 C14_9 C27_9 C26_9 -0.9(17) . . . . ?
N1_9 C14_9 C27_9 C26_9 175.4(15) . . . . ?
C29_9 C26_9 C27_9 C14_9 -0.1(17) . . . . ?
C25_9 C26_9 C27_9 C14_9 -178.8(17) . . . . ?
C24_9 C23_9 C28_9 C19_9 -178.5(16) . . . . ?
C22_9 C23_9 C28_9 C19_9 1.1(15) . . . . ?
C24_9 C23_9 C28_9 C29_9 1.1(15) . . . . ?
C22_9 C23_9 C28_9 C29_9 -179.2(14) . . . . ?
C20_9 C19_9 C28_9 C23_9 0.4(15) . . . . ?
C18_9 C19_9 C28_9 C23_9 -179.4(16) . . . . ?
C20_9 C19_9 C28_9 C29_9 -179.2(14) . . . . ?
C18_9 C19_9 C28_9 C29_9 1.0(15) . . . . ?
C15_9 C16_9 C29_9 C26_9 -1.1(15) . . . . ?
C17_9 C16_9 C29_9 C26_9 -178.2(15) . . . . ?
C15_9 C16_9 C29_9 C28_9 177.1(14) . . . . ?
C17_9 C16_9 C29_9 C28_9 0.0(15) . . . . ?
C25_9 C26_9 C29_9 C16_9 179.8(15) . . . . ?
C27_9 C26_9 C29_9 C16_9 1.1(15) . . . . ?
C25_9 C26_9 C29_9 C28_9 1.6(15) . . . . ?
C27_9 C26_9 C29_9 C28_9 -177.1(14) . . . . ?
C23_9 C28_9 C29_9 C16_9 179.7(13) . . . . ?
C19_9 C28_9 C29_9 C16_9 -0.7(14) . . . . ?
C23_9 C28_9 C29_9 C26_9 -2.1(14) . . . . ?
C19_9 C28_9 C29_9 C26_9 177.5(13) . . . . ?
C37_9 C32_9 C33_9 C34_9 1.2(18) . . . . ?
C31_9 C32_9 C33_9 C34_9 -176(2) . . . . ?
C32_9 C33_9 C34_9 C35_9 -1(2) . . . . ?
C33_9 C34_9 C35_9 N36_9 1(2) . . . . ?
C34_9 C35_9 N36_9 C37_9 -1(2) . . . . ?
C34_9 C35_9 N36_9 Pd3_6 171.4(16) . . . . ?
C35_9 N36_9 C37_9 C32_9 1(2) . . . . ?
Pd3_6 N36_9 C37_9 C32_9 -171.5(15) . . . . ?
C33_9 C32_9 C37_9 N36_9 -0.9(19) . . . . ?
C31_9 C32_9 C37_9 N36_9 177(2) . . . . ?
C45_9 C40_9 C41_9 C42_9 0.8(16) . . . . ?
C39_9 C40_9 C41_9 C42_9 -177.6(15) . . . . ?
C40_9 C41_9 C42_9 C43_9 0.2(18) . . . . ?
C41_9 C42_9 C43_9 N44_9 0(2) . . . . ?
C42_9 C43_9 N44_9 C45_9 -1(2) . . . . ?
C42_9 C43_9 N44_9 Pd4_6 170.7(13) . . . . ?
C43_9 N44_9 C45_9 C40_9 1.7(19) . . . . ?
Pd4_6 N44_9 C45_9 C40_9 -170.0(12) . . . . ?
C41_9 C40_9 C45_9 N44_9 -1.8(17) . . . . ?
C39_9 C40_9 C45_9 N44_9 176.5(16) . . . . ?
C13_10 N1_10 C2_10 C3_10 179.4(14) . . . . ?
C14_10 N1_10 C2_10 C3_10 8(2) . . . . ?
C13_10 N1_10 C2_10 C7_10 -0.2(11) . . . . ?
C14_10 N1_10 C2_10 C7_10 -171.7(13) . . . . ?
N1_10 C2_10 C3_10 C4_10 179.6(15) . . . . ?
C7_10 C2_10 C3_10 C4_10 -0.9(16) . . . . ?
C2_10 C3_10 C4_10 C5_10 0.0(18) . . . . ?
C3_10 C4_10 C5_10 C6_10 0.7(17) . . . . ?
C3_10 C4_10 C5_10 C30_10 179.1(16) . . . . ?
C4_10 C5_10 C6_10 C7_10 -0.6(16) . . . . ?
C30_10 C5_10 C6_10 C7_10 -179.0(15) . . . . ?
C5_10 C6_10 C7_10 C2_10 -0.2(15) . . . . ?
C5_10 C6_10 C7_10 C8_10 -179.8(15) . . . . ?
C3_10 C2_10 C7_10 C6_10 1.0(14) . . . . ?
N1_10 C2_10 C7_10 C6_10 -179.4(13) . . . . ?
C3_10 C2_10 C7_10 C8_10 -179.3(13) . . . . ?
N1_10 C2_10 C7_10 C8_10 0.3(10) . . . . ?
C6_10 C7_10 C8_10 C9_10 -3(2) . . . . ?
C2_10 C7_10 C8_10 C9_10 177.0(14) . . . . ?
C6_10 C7_10 C8_10 C13_10 179.4(14) . . . . ?
C2_10 C7_10 C8_10 C13_10 -0.3(10) . . . . ?
C13_10 C8_10 C9_10 C10_10 1.1(15) . . . . ?
C7_10 C8_10 C9_10 C10_10 -175.9(15) . . . . ?
C8_10 C9_10 C10_10 C11_10 -2.5(16) . . . . ?
C8_10 C9_10 C10_10 C38_10 174.6(15) . . . . ?
C9_10 C10_10 C11_10 C12_10 2.2(17) . . . . ?
C38_10 C10_10 C11_10 C12_10 -175.0(16) . . . . ?
C10_10 C11_10 C12_10 C13_10 -0.4(18) . . . . ?
C2_10 N1_10 C13_10 C12_10 -178.0(14) . . . . ?
C14_10 N1_10 C13_10 C12_10 -6.2(19) . . . . ?
C2_10 N1_10 C13_10 C8_10 0.1(11) . . . . ?
C14_10 N1_10 C13_10 C8_10 171.9(13) . . . . ?
C11_10 C12_10 C13_10 N1_10 176.9(15) . . . . ?
C11_10 C12_10 C13_10 C8_10 -1.0(16) . . . . ?
C9_10 C8_10 C13_10 N1_10 -177.6(13) . . . . ?
C7_10 C8_10 C13_10 N1_10 0.1(10) . . . . ?
C9_10 C8_10 C13_10 C12_10 0.6(14) . . . . ?
C7_10 C8_10 C13_10 C12_10 178.4(13) . . . . ?
C2_10 N1_10 C14_10 C15_10 -132.2(14) . . . . ?
C13_10 N1_10 C14_10 C15_10 57.5(17) . . . . ?
C2_10 N1_10 C14_10 C27_10 53.1(17) . . . . ?
C13_10 N1_10 C14_10 C27_10 -117.2(14) . . . . ?
C27_10 C14_10 C15_10 C16_10 2.6(16) . . . . ?
N1_10 C14_10 C15_10 C16_10 -171.8(13) . . . . ?
C14_10 C15_10 C16_10 C29_10 -1.0(15) . . . . ?
C14_10 C15_10 C16_10 C17_10 176.1(13) . . . . ?
C29_10 C16_10 C17_10 C18_10 0.1(16) . . . . ?
C15_10 C16_10 C17_10 C18_10 -177.0(14) . . . . ?
C16_10 C17_10 C18_10 C19_10 0.4(18) . . . . ?
C17_10 C18_10 C19_10 C20_10 179.0(14) . . . . ?
C17_10 C18_10 C19_10 C28_10 -1.0(16) . . . . ?
C28_10 C19_10 C20_10 C21_10 0.4(16) . . . . ?
C18_10 C19_10 C20_10 C21_10 -179.6(15) . . . . ?
C19_10 C20_10 C21_10 C22_10 -1.8(19) . . . . ?
C20_10 C21_10 C22_10 C23_10 1.8(19) . . . . ?
C21_10 C22_10 C23_10 C24_10 -179.7(14) . . . . ?
C21_10 C22_10 C23_10 C28_10 -0.4(16) . . . . ?
C22_10 C23_10 C24_10 C25_10 -177.4(13) . . . . ?
C28_10 C23_10 C24_10 C25_10 3.3(15) . . . . ?
C23_10 C24_10 C25_10 C26_10 -1.4(17) . . . . ?
C24_10 C25_10 C26_10 C29_10 -2.2(16) . . . . ?
C24_10 C25_10 C26_10 C27_10 177.9(13) . . . . ?
C15_10 C14_10 C27_10 C26_10 -1.7(16) . . . . ?
N1_10 C14_10 C27_10 C26_10 172.9(12) . . . . ?
C29_10 C26_10 C27_10 C14_10 -0.7(15) . . . . ?
C25_10 C26_10 C27_10 C14_10 179.2(13) . . . . ?
C20_10 C19_10 C28_10 C29_10 -179.0(12) . . . . ?
C18_10 C19_10 C28_10 C29_10 1.0(13) . . . . ?
C20_10 C19_10 C28_10 C23_10 1.0(13) . . . . ?
C18_10 C19_10 C28_10 C23_10 -179.0(12) . . . . ?
C22_10 C23_10 C28_10 C19_10 -1.0(13) . . . . ?
C24_10 C23_10 C28_10 C19_10 178.4(12) . . . . ?
C22_10 C23_10 C28_10 C29_10 179.0(11) . . . . ?
C24_10 C23_10 C28_10 C29_10 -1.6(13) . . . . ?
C17_10 C16_10 C29_10 C26_10 -178.7(12) . . . . ?
C15_10 C16_10 C29_10 C26_10 -1.4(13) . . . . ?
C17_10 C16_10 C29_10 C28_10 -0.1(13) . . . . ?
C15_10 C16_10 C29_10 C28_10 177.1(11) . . . . ?
C27_10 C26_10 C29_10 C16_10 2.3(13) . . . . ?
C25_10 C26_10 C29_10 C16_10 -177.7(12) . . . . ?
C27_10 C26_10 C29_10 C28_10 -176.3(11) . . . . ?
C25_10 C26_10 C29_10 C28_10 3.8(13) . . . . ?
C19_10 C28_10 C29_10 C16_10 -0.5(12) . . . . ?
C23_10 C28_10 C29_10 C16_10 179.5(10) . . . . ?
C19_10 C28_10 C29_10 C26_10 178.1(10) . . . . ?
C23_10 C28_10 C29_10 C26_10 -1.9(12) . . . . ?
C37_10 C32_10 C33_10 C34_10 0.8(17) . . . . ?
C31_10 C32_10 C33_10 C34_10 -178.9(16) . . . . ?
C32_10 C33_10 C34_10 C35_10 -1.0(18) . . . . ?
C33_10 C34_10 C35_10 N36_10 1(2) . . . . ?
C34_10 C35_10 N36_10 C37_10 0(2) . . . . ?
C34_10 C35_10 N36_10 Pd3_6 170.4(14) . . . . ?
C35_10 N36_10 C37_10 C32_10 0(2) . . . . ?
Pd3_6 N36_10 C37_10 C32_10 -171.1(12) . . . . ?
C33_10 C32_10 C37_10 N36_10 -0.3(18) . . . . ?
C31_10 C32_10 C37_10 N36_10 179.4(17) . . . . ?
C9_10 C10_10 C38_10 C39_10 -174(10) . . . . ?
C11_10 C10_10 C38_10 C39_10 4(11) . . . . ?
C10_10 C38_10 C39_10 C40_10 -132(11) . . . . ?
C38_10 C39_10 C40_10 C41_10 167(10) . . . . ?
C38_10 C39_10 C40_10 C45_10 -11(10) . . . . ?
C45_10 C40_10 C41_10 C42_10 1.0(17) . . . . ?
C39_10 C40_10 C41_10 C42_10 -177.1(16) . . . . ?
C40_10 C41_10 C42_10 C43_10 -0.7(18) . . . . ?
C41_10 C42_10 C43_10 N44_10 0(2) . . . . ?
C42_10 C43_10 N44_10 C45_10 0(2) . . . . ?
C42_10 C43_10 N44_10 Pd4_6 166.6(13) . . . . ?
C43_10 N44_10 C45_10 C40_10 0.4(19) . . . . ?
Pd4_6 N44_10 C45_10 C40_10 -166.3(12) . . . . ?
C41_10 C40_10 C45_10 N44_10 -0.9(18) . . . . ?
C39_10 C40_10 C45_10 N44_10 177.3(17) . . . . ?
F5_11 B1_11 F4_11 Pd2_1 -31(6) . . . . ?
F2_11 B1_11 F4_11 Pd2_1 -154(3) . . . . ?
F3_11 B1_11 F4_11 Pd2_1 93(5) . . . . ?
N44_5 Pd2_1 F4_11 B1_11 40(4) . . . . ?
N44_2 Pd2_1 F4_11 B1_11 -52(4) . . . . ?
N44_3 Pd2_1 F4_11 B1_11 -141(4) . . . . ?
N44_4 Pd2_1 F4_11 B1_11 129(4) . . . . ?
